data_1574754
loop_
_publ_author_name
'Brown, Stephen E.'
'Pike, Sebastian D.'

_publ_section_title
;
 Photoabsorption of 1--2 nm molecular Ce-oxo nanoclusters versus ceria:
 intervalence charge transfer but no size effects
;
_journal_issue 25
_journal_name_full 'Chemical Science'
_journal_page_first 11659
_journal_page_last 11668
_journal_paper_doi 10.1039/D5SC00905G
_journal_volume 16
_journal_year 2025
_chemical_formula_moiety 'C365 H335 Ce24 N25 O96'
_chemical_formula_sum 'C365 H335 Ce24 N25 O96'
_chemical_formula_weight 9970.64
_chemical_melting_point ?
_chemical_name_systematic '[Ce24O28(OH)8(OOCPhMe)30(Py)4]2(Py)53'
_space_group_IT_number 2
_space_group_name_Hall '-P 1'
_space_group_name_H-M_alt 'P -1'
_symmetry_cell_setting triclinic
_symmetry_space_group_name_H-M 'P -1'
_atom_sites_solution_hydrogens difmap
_atom_sites_solution_primary other
_audit_creation_date 2025-01-15
_audit_creation_method CRYSTALS_ver_14.61_build_6999
_audit_update_record
;
2025-01-21 deposited with the CCDC.	2025-05-28 downloaded from the CCDC.
;
_cell_angle_alpha 90.4670(7)
_cell_angle_beta 95.3987(8)
_cell_angle_gamma 91.1491(7)
_cell_formula_units_Z 2
_cell_length_a 23.5031(2)
_cell_length_b 24.4019(2)
_cell_length_c 32.8406(3)
_cell_measurement_reflns_used 102865
_cell_measurement_temperature 100
_cell_measurement_theta_max 31
_cell_measurement_theta_min 2
_cell_volume 18746.5(3)
_computing_cell_refinement
; 
 CrysAlisPro (Rigaku Oxford Diffraction, 2017) 
;
_computing_data_collection 'SuperNova, (Oxford Diffraction, 2010)'
_computing_data_reduction
; 
 CrysAlisPro (Rigaku Oxford Diffraction, 2017) 
;
_computing_molecular_graphics 'CAMERON (Watkin et al., 1996)'
_computing_publication_material 'CRYSTALS (Betteridge et al., 2003)'
_computing_structure_refinement 'CRYSTALS (Betteridge et al., 2003)'
_computing_structure_solution 'Superflip (Palatinus & Chapuis, 2007)'
_diffrn_ambient_temperature 100
_diffrn_measured_fraction_theta_full 0.949
_diffrn_measured_fraction_theta_max 0.813
_diffrn_measurement_device Area
_diffrn_measurement_device_type 'Oxford Diffraction SuperNova'
_diffrn_measurement_method \w
_diffrn_radiation_monochromator 'focussing mirrors'
_diffrn_radiation_type 'Mo K\a'
_diffrn_radiation_wavelength 0.71073
_diffrn_reflns_av_R_equivalents 0.080
_diffrn_reflns_av_unetI/netI 0.100
_diffrn_reflns_limit_h_max 34
_diffrn_reflns_limit_h_min -31
_diffrn_reflns_limit_k_max 34
_diffrn_reflns_limit_k_min -34
_diffrn_reflns_limit_l_max 47
_diffrn_reflns_limit_l_min -46
_diffrn_reflns_number 408981
_diffrn_reflns_theta_full 25.195
_diffrn_reflns_theta_max 31.105
_diffrn_reflns_theta_min 1.776
_diffrn_standards_number 0
_exptl_absorpt_coefficient_mu 2.928
_exptl_absorpt_correction_T_max 0.86
_exptl_absorpt_correction_T_min 0.71
_exptl_absorpt_correction_type multi-scan
_exptl_absorpt_process_details
; 
 CrysAlisPro (Rigaku Oxford Diffraction, 2017) 
;
_exptl_crystal_colour yellow
_exptl_crystal_density_diffrn 1.766
_exptl_crystal_density_meas ?
_exptl_crystal_density_method 'not measured'
_exptl_crystal_description block
_exptl_crystal_F_000 9720
_exptl_crystal_size_max 0.100
_exptl_crystal_size_mid 0.100
_exptl_crystal_size_min 0.050
_platon_squeeze_details
;
5.5 unresolved pyridines in the assymetric unit correponds is proposed to account 
for the electron density in two voids one with 1 pyridine and one with 4.5 pyridines
;
_refine_diff_density_max 3.05
_refine_diff_density_min -2.31
_refine_ls_extinction_method None
_refine_ls_goodness_of_fit_ref 0.9635
_refine_ls_hydrogen_treatment constr
_refine_ls_matrix_type full
_refine_ls_number_parameters 4591
_refine_ls_number_reflns 98033
_refine_ls_number_restraints 2394
_refine_ls_R_factor_all 0.0821
_refine_ls_R_factor_gt 0.0491
_refine_ls_shift/su_max 0.0559799
_refine_ls_shift/su_mean 0.0007992
_refine_ls_structure_factor_coef Fsqd
_refine_ls_weighting_details
;
 Method= Modified Sheldrick 
 w=1/[\s^2^(F^2^) + ( 0.06P)^2^ +93.51P] 
 ,where P=(max(Fo^2^,0) + 2Fc^2^)/3 
;
_refine_ls_weighting_scheme calc
_refine_ls_wR_factor_all 0.1331
_refine_ls_wR_factor_gt 0.1174
_refine_ls_wR_factor_ref 0.1331
_reflns_limit_h_max 33
_reflns_limit_h_min -34
_reflns_limit_k_max 34
_reflns_limit_k_min -34
_reflns_limit_l_max 47
_reflns_limit_l_min 0
_reflns_number_gt 67091
_reflns_number_total 98034
_reflns_threshold_expression I>2.0\s(I)
_oxford_diffrn_Wilson_B_factor 1.05
_oxford_diffrn_Wilson_scale 4792.46
_oxford_refine_ls_r_factor_ref 0.0821
_oxford_refine_ls_scale 0.0146325(2)
_oxford_reflns_number_all 98033
_oxford_structure_analysis_title '3.14_Mo_pCF3ba_auto.cif_od At 13:11 on 12/12'
_cod_data_source_file d5sc00905g2.cif
_cod_data_source_block ce24PhMe
_cod_depositor_comments
;
The following automatic conversions were performed:

data item '_chemical_melting_point' value 'not measured' was changed
to '?' -- the value is undefined or not given.

data item '_exptl_crystal_density_meas' value 'not measured' was
changed to '?' -- the value is perceived as not measured.

Automatic conversion script
Id: cif_fix_values 8170 2020-07-09 18:12:32Z antanas 

 Adding full bibliography for 1574748--1574755.cif.
;
_cod_original_sg_symbol_H-M 'P -1 '
_cod_database_code 1574754
_oxford_refine_reflns_threshold_expression_ref I>-3.0\s(I)
_platon_squeeze_void_probe_radius 1.20

loop_
_symmetry_equiv_pos_as_xyz
x,y,z
-x,-y,-z

loop_
_atom_site_label
_atom_site_type_symbol
_atom_site_fract_x
_atom_site_fract_y
_atom_site_fract_z
_atom_site_U_iso_or_equiv
_atom_site_occupancy
_atom_site_adp_type
_atom_site_refinement_flags_posn
_atom_site_refinement_flags_adp
_atom_site_refinement_flags_occupancy
_atom_site_disorder_assembly
_atom_site_disorder_group
_atom_site_attached_hydrogens
Ce1 Ce 0.474506(12) 0.932701(12) 0.021175(8) 0.0103 1.0000 Uani . . . . . .
Ce2 Ce 0.505039(12) 1.056242(12) 0.093225(9) 0.0112 1.0000 Uani . . . . . .
Ce3 Ce 0.624696(12) 0.943282(12) -0.016346(9) 0.0120 1.0000 Uani . . . . . .
Ce4 Ce 0.347153(12) 0.936514(12) -0.056974(9) 0.0125 1.0000 Uani . . . . . .
Ce5 Ce 0.605796(13) 0.937570(13) 0.096828(9) 0.0137 1.0000 Uani . . . . . .
O6 O 0.65910(17) 0.97200(17) 0.04912(12) 0.0191 1.0000 Uani . . . . . .
O7 O 0.59881(15) 1.02683(16) 0.10190(11) 0.0154 1.0000 Uani . . . . . .
Ce8 Ce 0.570383(13) 0.812664(13) 0.031544(10) 0.0153 1.0000 Uani . . . . . .
O9 O 0.56922(15) 0.90742(15) 0.03423(11) 0.0146 1.0000 Uani . . . . . .
O10 O 0.65359(17) 0.84561(17) 0.07683(13) 0.0212 1.0000 Uani . . . . . .
C11 C 0.6683(3) 0.8369(2) 0.11528(19) 0.0214 1.0000 Uani . . . . . .
O12 O 0.64312(18) 0.85968(17) 0.14202(13) 0.0237 1.0000 Uani . . . . . .
C13 C 0.7180(3) 0.8027(3) 0.1271(2) 0.0274 1.0000 Uani . . . . . .
C14 C 0.7465(3) 0.8088(3) 0.1662(2) 0.0374 1.0000 Uani . . . . . .
C15 C 0.7959(3) 0.7803(4) 0.1765(3) 0.0519 1.0000 Uani . . . . . .
C16 C 0.8175(4) 0.7438(4) 0.1489(3) 0.0590 1.0000 Uani . . . . . .
C17 C 0.7876(4) 0.7368(4) 0.1107(3) 0.0529 1.0000 Uani . . . . . .
C18 C 0.7389(3) 0.7657(3) 0.0991(2) 0.0403 1.0000 Uani . . . . . .
C19 C 0.8736(5) 0.7142(6) 0.1591(4) 0.1084 1.0000 Uani . . . . . .
O20 O 0.52654(18) 0.84982(17) 0.09697(12) 0.0224 1.0000 Uani . . . . . .
Ce21 Ce 0.460326(13) 0.916787(13) 0.132010(9) 0.0137 1.0000 Uani . . . . . .
Ce22 Ce 0.419307(14) 0.796569(13) 0.061780(10) 0.0159 1.0000 Uani . . . . . .
Ce23 Ce 0.326168(13) 0.918793(12) 0.053875(9) 0.0132 1.0000 Uani . . . . . .
O24 O 0.41890(15) 0.89482(15) 0.06885(11) 0.0142 1.0000 Uani . . . . . .
O25 O 0.35976(16) 0.84805(16) -0.00207(12) 0.0180 1.0000 Uani . . . . . .
Ce26 Ce 0.438734(13) 0.813345(12) -0.048539(9) 0.0129 1.0000 Uani . . . . . .
O27 O 0.47883(15) 0.83894(15) 0.01403(11) 0.0132 1.0000 Uani . . . . . .
O28 O 0.41603(17) 0.73776(16) -0.00729(12) 0.0208 1.0000 Uani . . . . . .
C29 C 0.3830(3) 0.7018(3) 0.0072(2) 0.0264 1.0000 Uani . . . . . .
O30 O 0.3603(2) 0.7107(2) 0.03938(15) 0.0350 1.0000 Uani . . . . . .
C31 C 0.3740(3) 0.6491(3) -0.0149(2) 0.0323 1.0000 Uani . . . . . .
C32 C 0.3911(3) 0.6408(3) -0.0537(2) 0.0357 1.0000 Uani . . . . . .
C33 C 0.3843(4) 0.5900(3) -0.0728(3) 0.0522 1.0000 Uani . . . . . .
C34 C 0.3601(5) 0.5463(4) -0.0540(3) 0.0690 1.0000 Uani . . . . . .
C35 C 0.3439(5) 0.5535(4) -0.0153(3) 0.0673 1.0000 Uani . . . . . .
C36 C 0.3501(4) 0.6036(3) 0.0047(3) 0.0460 1.0000 Uani . . . . . .
C37 C 0.3537(8) 0.4916(4) -0.0758(4) 0.1219 1.0000 Uani . . . . . .
Ce38 Ce 0.585995(13) 0.817250(13) -0.080917(9) 0.0145 1.0000 Uani . . . . . .
O39 O 0.52934(16) 0.77168(16) -0.03277(12) 0.0166 1.0000 Uani . . . . . .
O40 O 0.50093(16) 1.15005(16) 0.08841(12) 0.0178 1.0000 Uani . . . . . .
O41 O 0.61425(16) 0.84960(16) -0.02021(12) 0.0163 1.0000 Uani . . . . . .
O42 O 0.59221(16) 0.91282(16) -0.08468(12) 0.0178 1.0000 Uani . . . . . .
Ce43 Ce 0.359241(13) 1.032542(13) 0.128906(9) 0.0146 1.0000 Uani . . . . . .
O44 O 0.35941(16) 0.93268(16) 0.12520(11) 0.0166 1.0000 Uani . . . . . .
O45 O 0.66892(16) 0.99252(16) -0.06515(12) 0.0165 1.0000 Uani . . . . . .
O46 O 0.44803(16) 1.00693(16) 0.13318(11) 0.0168 1.0000 Uani . . . . . .
O47 O 0.36871(18) 0.99557(17) 0.19926(12) 0.0228 1.0000 Uani . . . . . .
C48 C 0.4067(3) 0.9671(3) 0.21721(18) 0.0229 1.0000 Uani . . . . . .
O49 O 0.43977(18) 0.93622(18) 0.19988(12) 0.0224 1.0000 Uani . . . . . .
C50 C 0.4132(3) 0.9677(3) 0.26332(19) 0.0288 1.0000 Uani . . . . . .
C51 C 0.3773(4) 0.9994(3) 0.2850(2) 0.0368 1.0000 Uani . . . . . .
C52 C 0.3860(4) 1.0010(4) 0.3276(2) 0.0494 1.0000 Uani . . . . . .
C53 C 0.4266(4) 0.9718(4) 0.3490(2) 0.0568 1.0000 Uani . . . . . .
C54 C 0.4614(4) 0.9399(4) 0.3275(2) 0.0544 1.0000 Uani . . . . . .
C55 C 0.4552(3) 0.9384(4) 0.2847(2) 0.0410 1.0000 Uani . . . . . .
C56 C 0.4342(5) 0.9729(6) 0.3956(2) 0.0974 1.0000 Uani . . . . . .
O57 O 0.26192(18) 0.99735(18) 0.13773(13) 0.0238 1.0000 Uani . . . . . .
C58 C 0.2301(3) 0.9628(3) 0.11863(19) 0.0237 1.0000 Uani . . . . . .
O59 O 0.24252(18) 0.93415(18) 0.08868(13) 0.0251 1.0000 Uani . . . . . .
C60 C 0.1708(3) 0.9530(3) 0.1319(2) 0.0294 1.0000 Uani . . . . . .
C61 C 0.1354(3) 0.9105(3) 0.1140(2) 0.0396 1.0000 Uani . . . . . .
C62 C 0.0830(3) 0.8991(4) 0.1273(3) 0.0471 1.0000 Uani . . . . . .
C63 C 0.0622(3) 0.9309(5) 0.1571(3) 0.0597 1.0000 Uani . . . . . .
C64 C 0.0042(4) 0.9169(6) 0.1724(3) 0.0819 1.0000 Uani . . . . . .
C65 C 0.0966(4) 0.9726(5) 0.1745(3) 0.0607 1.0000 Uani . . . . . .
C66 C 0.1504(3) 0.9841(4) 0.1620(3) 0.0470 1.0000 Uani . . . . . .
O67 O 0.3968(2) 1.0980(2) 0.17780(14) 0.0400 1.0000 Uani . . . . . .
C68 C 0.4181(2) 1.1448(2) 0.18186(18) 0.0197 1.0000 Uani . . . . . .
O69 O 0.4198(2) 1.17866(19) 0.15408(13) 0.0323 1.0000 Uani . . . . . .
C70 C 0.4419(3) 1.1623(3) 0.22438(18) 0.0240 1.0000 Uani . . . . . .
C71 C 0.4633(3) 1.2148(3) 0.2318(2) 0.0254 1.0000 Uani . . . . . .
C72 C 0.4868(3) 1.2292(3) 0.2713(2) 0.0348 1.0000 Uani . . . . . .
C73 C 0.4898(3) 1.1927(3) 0.3024(2) 0.0354 1.0000 Uani . . . . . .
C74 C 0.4678(3) 1.1389(3) 0.2951(2) 0.0376 1.0000 Uani . . . . . .
C75 C 0.4437(3) 1.1248(3) 0.2558(2) 0.0292 1.0000 Uani . . . . . .
C76 C 0.5163(4) 1.2080(5) 0.3449(2) 0.0600 1.0000 Uani . . . . . .
O77 O 0.2923(2) 1.1034(2) 0.12461(18) 0.0421 1.0000 Uani . . . . . .
C78 C 0.2808(3) 1.1501(3) 0.1119(2) 0.0265 1.0000 Uani . . . . . .
O79 O 0.31611(19) 1.18121(19) 0.09689(15) 0.0310 1.0000 Uani . . . . . .
C80 C 0.2217(3) 1.1700(3) 0.1137(2) 0.0398 1.0000 Uani . . . . . .
C81 C 0.1802(3) 1.1345(4) 0.1274(3) 0.0561 1.0000 Uani . . . . . .
C82 C 0.1249(4) 1.1519(7) 0.1287(4) 0.0952 1.0000 Uani . . . . . .
C83 C 0.1104(5) 1.2026(8) 0.1178(5) 0.1269 1.0000 Uani . . . . . .
C84 C 0.1496(5) 1.2377(5) 0.1013(6) 0.1316 1.0000 Uani . . . . . .
C85 C 0.2059(4) 1.2203(4) 0.0997(4) 0.0848 1.0000 Uani . . . . . .
C86 C 0.0487(5) 1.2230(9) 0.1205(7) 0.2114 1.0000 Uani . . . . . .
O87 O 0.53397(18) 0.73679(17) -0.11519(13) 0.0243 1.0000 Uani . . . . . .
C88 C 0.4823(3) 0.7265(2) -0.12066(17) 0.0194 1.0000 Uani . . . . . .
O89 O 0.44282(18) 0.74851(17) -0.10209(13) 0.0239 1.0000 Uani . . . . . .
C90 C 0.4612(3) 0.6843(3) -0.15348(18) 0.0243 1.0000 Uani . . . . . .
C91 C 0.4999(3) 0.6558(3) -0.17491(19) 0.0260 1.0000 Uani . . . . . .
C92 C 0.4803(3) 0.6185(3) -0.20463(19) 0.0308 1.0000 Uani . . . . . .
C93 C 0.4234(4) 0.6054(3) -0.2131(2) 0.0356 1.0000 Uani . . . . . .
C94 C 0.3846(3) 0.6347(3) -0.1913(2) 0.0370 1.0000 Uani . . . . . .
C95 C 0.4032(3) 0.6724(3) -0.1621(2) 0.0321 1.0000 Uani . . . . . .
C96 C 0.4020(4) 0.5637(3) -0.2451(2) 0.0510 1.0000 Uani . . . . . .
O97 O 0.64126(18) 0.73823(17) -0.05172(13) 0.0229 1.0000 Uani . . . . . .
C98 C 0.6534(3) 0.7231(2) -0.0154(2) 0.0234 1.0000 Uani . . . . . .
O99 O 0.63374(19) 0.74334(18) 0.01576(14) 0.0274 1.0000 Uani . . . . . .
C100 C 0.6949(3) 0.6766(3) -0.0077(2) 0.0293 1.0000 Uani . . . . . .
C101 C 0.7021(4) 0.6536(3) 0.0307(3) 0.0451 1.0000 Uani . . . . . .
C102 C 0.7414(4) 0.6119(3) 0.0384(3) 0.0535 1.0000 Uani . . . . . .
C103 C 0.7731(4) 0.5936(4) 0.0086(3) 0.0629 1.0000 Uani . . . . . .
C104 C 0.7669(5) 0.6179(5) -0.0292(3) 0.0805 1.0000 Uani . . . . . .
C105 C 0.7275(4) 0.6591(4) -0.0371(3) 0.0522 1.0000 Uani . . . . . .
C106 C 0.8160(6) 0.5474(5) 0.0173(4) 0.0990 1.0000 Uani . . . . . .
O107 O 0.43750(15) 0.90697(15) -0.04406(11) 0.0132 1.0000 Uani . . . . . .
O108 O 0.36004(16) 0.85215(16) -0.09687(12) 0.0178 1.0000 Uani . . . . . .
C109 C 0.3299(2) 0.8061(2) -0.09958(17) 0.0170 1.0000 Uani . . . . . .
O110 O 0.33885(17) 0.77170(17) -0.07193(12) 0.0206 1.0000 Uani . . . . . .
C111 C 0.2920(3) 0.7947(3) -0.13722(19) 0.0227 1.0000 Uani . . . . . .
C112 C 0.2827(3) 0.8342(3) -0.1667(2) 0.0274 1.0000 Uani . . . . . .
C113 C 0.2507(3) 0.8204(3) -0.2038(2) 0.0390 1.0000 Uani . . . . . .
C114 C 0.2298(3) 0.7681(3) -0.2119(2) 0.0417 1.0000 Uani . . . . . .
C115 C 0.2388(3) 0.7288(3) -0.1815(2) 0.0407 1.0000 Uani . . . . . .
C116 C 0.2692(3) 0.7410(3) -0.1442(2) 0.0299 1.0000 Uani . . . . . .
C117 C 0.1985(5) 0.7532(4) -0.2532(3) 0.0678 1.0000 Uani . . . . . .
O118 O 0.32119(17) 0.81776(17) 0.08048(12) 0.0208 1.0000 Uani . . . . . .
C119 C 0.2701(3) 0.8104(2) 0.06298(17) 0.0199 1.0000 Uani . . . . . .
O120 O 0.25108(17) 0.84357(18) 0.03604(12) 0.0225 1.0000 Uani . . . . . .
C121 C 0.2319(3) 0.7666(3) 0.07699(18) 0.0240 1.0000 Uani . . . . . .
C122 C 0.2547(3) 0.7229(3) 0.1000(2) 0.0295 1.0000 Uani . . . . . .
C123 C 0.2181(4) 0.6827(3) 0.1133(2) 0.0449 1.0000 Uani . . . . . .
C124 C 0.1591(4) 0.6857(4) 0.1039(3) 0.0505 1.0000 Uani . . . . . .
C125 C 0.1377(3) 0.7289(4) 0.0806(3) 0.0486 1.0000 Uani . . . . . .
C126 C 0.1742(3) 0.7685(3) 0.0666(2) 0.0317 1.0000 Uani . . . . . .
C127 C 0.1185(4) 0.6423(5) 0.1182(4) 0.0809 1.0000 Uani . . . . . .
O128 O 0.38068(15) 0.96117(15) 0.00742(11) 0.0130 1.0000 Uani . . . . . .
O129 O 0.26418(16) 0.93860(17) -0.00938(12) 0.0182 1.0000 Uani . . . . . .
C130 C 0.2342(2) 0.9032(2) -0.03299(17) 0.0189 1.0000 Uani . . . . . .
O131 O 0.25645(17) 0.87515(17) -0.05813(12) 0.0210 1.0000 Uani . . . . . .
C132 C 0.1709(3) 0.9011(3) -0.03106(19) 0.0255 1.0000 Uani . . . . . .
C133 C 0.1461(3) 0.9208(3) 0.0029(2) 0.0298 1.0000 Uani . . . . . .
C134 C 0.0867(3) 0.9189(4) 0.0027(2) 0.0417 1.0000 Uani . . . . . .
C135 C 0.0515(3) 0.8985(4) -0.0306(3) 0.0517 1.0000 Uani . . . . . .
C136 C 0.0767(3) 0.8794(4) -0.0640(3) 0.0515 1.0000 Uani . . . . . .
C137 C 0.1361(3) 0.8797(3) -0.0644(2) 0.0380 1.0000 Uani . . . . . .
C138 C -0.0131(4) 0.9013(6) -0.0305(3) 0.0854 1.0000 Uani . . . . . .
O139 O 0.41971(18) 0.82763(18) 0.14053(12) 0.0240 1.0000 Uani . . . . . .
C140 C 0.4152(3) 0.7775(3) 0.15033(19) 0.0252 1.0000 Uani . . . . . .
O141 O 0.4209(3) 0.7401(2) 0.12544(15) 0.0420 1.0000 Uani . . . . . .
C142 C 0.4007(3) 0.7637(3) 0.19213(19) 0.0256 1.0000 Uani . . . . . .
C143 C 0.4032(3) 0.8031(3) 0.2231(2) 0.0301 1.0000 Uani . . . . . .
C144 C 0.3880(4) 0.7893(3) 0.2617(2) 0.0426 1.0000 Uani . . . . . .
C145 C 0.3691(4) 0.7362(3) 0.2698(2) 0.0466 1.0000 Uani . . . . . .
C146 C 0.3662(4) 0.6972(3) 0.2386(2) 0.0516 1.0000 Uani . . . . . .
C147 C 0.3825(4) 0.7100(3) 0.2003(2) 0.0410 1.0000 Uani . . . . . .
C148 C 0.3510(6) 0.7212(4) 0.3116(3) 0.0778 1.0000 Uani . . . . . .
O149 O 0.50459(17) 0.73850(17) 0.05834(13) 0.0221 1.0000 Uani . . . . . .
C150 C 0.5431(3) 0.7194(3) 0.08447(19) 0.0240 1.0000 Uani . . . . . .
O151 O 0.58849(18) 0.74592(18) 0.09395(13) 0.0251 1.0000 Uani . . . . . .
C152 C 0.5315(3) 0.6647(3) 0.10255(18) 0.0231 1.0000 Uani . . . . . .
C153 C 0.4788(3) 0.6375(3) 0.0949(2) 0.0275 1.0000 Uani . . . . . .
C154 C 0.4696(3) 0.5857(3) 0.1102(2) 0.0355 1.0000 Uani . . . . . .
C155 C 0.5121(4) 0.5598(3) 0.1336(2) 0.0435 1.0000 Uani . . . . . .
C156 C 0.5653(4) 0.5875(4) 0.1417(3) 0.0575 1.0000 Uani . . . . . .
C157 C 0.5754(3) 0.6379(3) 0.1258(2) 0.0417 1.0000 Uani . . . . . .
C158 C 0.5019(5) 0.5042(4) 0.1506(3) 0.0672 1.0000 Uani . . . . . .
O159 O 0.51196(15) 0.95985(15) 0.08560(11) 0.0136 1.0000 Uani . . . . . .
O160 O 0.56239(17) 0.93772(16) 0.16283(11) 0.0182 1.0000 Uani . . . . . .
C161 C 0.5599(2) 0.8990(2) 0.18992(17) 0.0180 1.0000 Uani . . . . . .
O162 O 0.52284(17) 0.86234(17) 0.18527(12) 0.0212 1.0000 Uani . . . . . .
C163 C 0.6014(3) 0.9025(2) 0.22704(18) 0.0201 1.0000 Uani . . . . . .
C164 C 0.6482(3) 0.9379(3) 0.2296(2) 0.0287 1.0000 Uani . . . . . .
C165 C 0.6849(3) 0.9411(3) 0.2658(2) 0.0339 1.0000 Uani . . . . . .
C166 C 0.6754(3) 0.9090(3) 0.2995(2) 0.0307 1.0000 Uani . . . . . .
C167 C 0.6293(3) 0.8727(3) 0.29609(19) 0.0323 1.0000 Uani . . . . . .
C168 C 0.5925(3) 0.8687(3) 0.26054(19) 0.0266 1.0000 Uani . . . . . .
C169 C 0.7156(4) 0.9140(4) 0.3383(2) 0.0461 1.0000 Uani . . . . . .
O170 O 0.69691(18) 0.96217(18) 0.13776(12) 0.0228 1.0000 Uani . . . . . .
C171 C 0.7297(2) 1.0031(2) 0.13592(17) 0.0167 1.0000 Uani . . . . . .
O172 O 0.27834(17) 0.95768(18) -0.11147(12) 0.0216 1.0000 Uani . . . . . .
C173 C 0.7845(3) 1.0063(3) 0.16375(19) 0.0253 1.0000 Uani . . . . . .
C174 C 0.8018(3) 0.9632(3) 0.1886(2) 0.0388 1.0000 Uani . . . . . .
C175 C 0.8552(4) 0.9667(4) 0.2114(3) 0.0569 1.0000 Uani . . . . . .
C176 C 0.8901(4) 1.0111(4) 0.2108(3) 0.0598 1.0000 Uani . . . . . .
C177 C 0.8725(3) 1.0556(4) 0.1864(3) 0.0496 1.0000 Uani . . . . . .
C178 C 0.8196(3) 1.0532(3) 0.1633(2) 0.0342 1.0000 Uani . . . . . .
C179 C 0.9485(5) 1.0130(6) 0.2355(4) 0.1106 1.0000 Uani . . . . . .
O180 O 0.46891(15) 1.02922(14) 0.02871(11) 0.0114 1.0000 Uani . . . . . .
N181 N 0.7306(2) 0.9046(2) -0.01358(16) 0.0208 1.0000 Uani . . . . . .
C182 C 0.7417(3) 0.8547(3) 0.0004(2) 0.0296 1.0000 Uani . . . . . .
C183 C 0.7955(3) 0.8316(3) 0.0007(3) 0.0381 1.0000 Uani . . . . . .
C184 C 0.8395(3) 0.8614(3) -0.0129(2) 0.0343 1.0000 Uani . . . . . .
C185 C 0.8287(3) 0.9141(3) -0.0269(2) 0.0368 1.0000 Uani . . . . . .
C186 C 0.7746(3) 0.9340(3) -0.0270(2) 0.0290 1.0000 Uani . . . . . .
N187 N 0.5409(2) 1.0921(2) 0.16761(15) 0.0205 1.0000 Uani . . . . . .
C188 C 0.5649(3) 1.1424(3) 0.17477(18) 0.0241 1.0000 Uani . . . . . .
C189 C 0.5925(3) 1.1587(3) 0.2125(2) 0.0296 1.0000 Uani . . . . . .
C190 C 0.5961(3) 1.1215(3) 0.2439(2) 0.0380 1.0000 Uani . . . . . .
C191 C 0.5700(3) 1.0706(3) 0.2377(2) 0.0336 1.0000 Uani . . . . . .
C192 C 0.5429(3) 1.0568(3) 0.1991(2) 0.0310 1.0000 Uani . . . . . .
Ce193 Ce 0.022327(12) 0.566681(12) -0.524454(9) 0.0118 1.0000 Uani . . . . . .
Ce194 Ce 0.044102(13) 0.551597(12) -0.407906(9) 0.0129 1.0000 Uani . . . . . .
Ce195 Ce 0.105218(13) 0.435659(12) -0.541357(9) 0.0134 1.0000 Uani . . . . . .
Ce196 Ce 0.169690(13) 0.549512(13) -0.471419(9) 0.0141 1.0000 Uani . . . . . .
Ce197 Ce -0.127531(13) 0.575089(13) -0.574275(9) 0.0146 1.0000 Uani . . . . . .
O198 O 0.16336(17) 0.45892(17) -0.48206(12) 0.0204 1.0000 Uani . . . . . .
O199 O 0.13175(16) 0.51571(16) -0.41779(11) 0.0168 1.0000 Uani . . . . . .
Ce200 Ce -0.061533(14) 0.692928(13) -0.512159(9) 0.0159 1.0000 Uani . . . . . .
O201 O -0.06838(16) 0.59939(17) -0.51824(11) 0.0167 1.0000 Uani . . . . . .
O202 O -0.15921(17) 0.66597(16) -0.54317(12) 0.0204 1.0000 Uani . . . . . .
C203 C -0.1848(2) 0.6809(2) -0.57799(19) 0.0204 1.0000 Uani . . . . . .
O204 O -0.17423(18) 0.65887(17) -0.61029(13) 0.0229 1.0000 Uani . . . . . .
C205 C -0.2298(3) 0.7230(3) -0.5778(2) 0.0256 1.0000 Uani . . . . . .
C206 C -0.2318(3) 0.7591(3) -0.5450(2) 0.0307 1.0000 Uani . . . . . .
C207 C -0.2736(3) 0.7985(3) -0.5452(2) 0.0371 1.0000 Uani . . . . . .
C208 C -0.3162(3) 0.8016(3) -0.5780(2) 0.0365 1.0000 Uani . . . . . .
C209 C -0.3625(4) 0.8432(4) -0.5775(3) 0.0596 1.0000 Uani . . . . . .
C210 C -0.3145(3) 0.7649(3) -0.6106(2) 0.0381 1.0000 Uani . . . . . .
C211 C -0.2718(3) 0.7263(3) -0.6106(2) 0.0313 1.0000 Uani . . . . . .
O212 O -0.04768(18) 0.65594(17) -0.58884(12) 0.0216 1.0000 Uani . . . . . .
Ce213 Ce 0.065030(16) 0.701816(13) -0.574481(10) 0.0211 1.0000 Uani . . . . . .
Ce214 Ce -0.003789(13) 0.585397(13) -0.637076(9) 0.0151 1.0000 Uani . . . . . .
Ce215 Ce 0.149343(13) 0.572348(13) -0.584629(9) 0.0155 1.0000 Uani . . . . . .
O216 O 0.05871(16) 0.60303(16) -0.58209(11) 0.0160 1.0000 Uani . . . . . .
Ce217 Ce -0.081856(14) 0.537352(13) -0.345316(9) 0.0158 1.0000 Uani . . . . . .
O218 O 0.09157(16) 0.56293(16) -0.64926(11) 0.0166 1.0000 Uani . . . . . .
O219 O 0.13248(16) 0.48339(17) -0.59674(12) 0.0184 1.0000 Uani . . . . . .
O220 O 0.00026(17) 0.50468(16) -0.35845(11) 0.0169 1.0000 Uani . . . . . .
O221 O -0.04681(16) 0.58942(16) -0.39730(12) 0.0179 1.0000 Uani . . . . . .
Ce222 Ce -0.032868(13) 0.684452(13) -0.399199(9) 0.0156 1.0000 Uani . . . . . .
Ce223 Ce 0.092396(13) 0.680373(13) -0.460737(9) 0.0148 1.0000 Uani . . . . . .
O224 O 0.00522(17) 0.72848(15) -0.45810(12) 0.0175 1.0000 Uani . . . . . .
O225 O 0.04797(17) 0.64571(16) -0.40936(12) 0.0186 1.0000 Uani . . . . . .
O226 O 0.14563(17) 0.64092(17) -0.52065(13) 0.0228 1.0000 Uani . . . . . .
O227 O 0.02766(16) 0.66150(15) -0.51553(11) 0.0157 1.0000 Uani . . . . . .
O228 O 0.10329(19) 0.75633(18) -0.50514(13) 0.0261 1.0000 Uani . . . . . .
C229 C 0.1340(4) 0.7879(3) -0.5255(2) 0.0423 1.0000 Uani . . . . . .
O230 O 0.1353(4) 0.7806(3) -0.56245(18) 0.0797 1.0000 Uani . . . . . .
C231 C 0.1686(4) 0.8334(3) -0.5038(3) 0.0520 1.0000 Uani . . . . . .
C232 C 0.1604(5) 0.8484(3) -0.4637(3) 0.0586 1.0000 Uani . . . . . .
C233 C 0.1900(6) 0.8934(4) -0.4451(3) 0.0875 1.0000 Uani . . . . . .
C234 C 0.2308(6) 0.9230(4) -0.4660(3) 0.0824 1.0000 Uani . . . . . .
C235 C 0.2403(6) 0.9055(5) -0.5058(4) 0.0940 1.0000 Uani . . . . . .
C236 C 0.2090(5) 0.8618(4) -0.5246(3) 0.0722 1.0000 Uani . . . . . .
C237 C 0.2634(7) 0.9717(5) -0.4455(4) 0.1123 1.0000 Uani . . . . . .
O238 O 0.08251(15) 0.58736(15) -0.46678(11) 0.0139 1.0000 Uani . . . . . .
O239 O 0.18088(17) 0.63342(16) -0.42895(11) 0.0184 1.0000 Uani . . . . . .
C240 C 0.2133(2) 0.6773(2) -0.42998(17) 0.0182 1.0000 Uani . . . . . .
O241 O 0.19924(18) 0.71367(18) -0.45524(13) 0.0241 1.0000 Uani . . . . . .
C242 C 0.2612(3) 0.6848(3) -0.39791(18) 0.0238 1.0000 Uani . . . . . .
C243 C 0.2805(3) 0.6407(3) -0.3738(2) 0.0279 1.0000 Uani . . . . . .
C244 C 0.3188(3) 0.6504(3) -0.3397(2) 0.0378 1.0000 Uani . . . . . .
C245 C 0.3368(3) 0.7036(3) -0.3278(2) 0.0330 1.0000 Uani . . . . . .
C246 C 0.3203(3) 0.7463(3) -0.3529(2) 0.0328 1.0000 Uani . . . . . .
C247 C 0.2825(3) 0.7367(3) -0.38794(19) 0.0271 1.0000 Uani . . . . . .
C248 C 0.3719(4) 0.7131(4) -0.2869(2) 0.0497 1.0000 Uani . . . . . .
O249 O 0.11248(18) 0.74376(18) -0.40582(13) 0.0236 1.0000 Uani . . . . . .
C250 C 0.0855(3) 0.7673(2) -0.37857(18) 0.0226 1.0000 Uani . . . . . .
O251 O 0.03368(17) 0.75859(17) -0.37344(12) 0.0212 1.0000 Uani . . . . . .
C252 C 0.1184(3) 0.8103(3) -0.35232(19) 0.0252 1.0000 Uani . . . . . .
C253 C 0.1761(3) 0.8202(3) -0.3575(2) 0.0303 1.0000 Uani . . . . . .
C254 C 0.2065(3) 0.8600(3) -0.3341(2) 0.0380 1.0000 Uani . . . . . .
C255 C 0.1817(3) 0.8907(3) -0.3052(2) 0.0330 1.0000 Uani . . . . . .
C256 C 0.1242(3) 0.8796(3) -0.3001(2) 0.0300 1.0000 Uani . . . . . .
C257 C 0.0936(3) 0.8401(3) -0.3226(2) 0.0289 1.0000 Uani . . . . . .
C258 C 0.2148(4) 0.9349(3) -0.2809(3) 0.0432 1.0000 Uani . . . . . .
O259 O 0.08672(16) 0.34188(16) -0.54454(12) 0.0177 1.0000 Uani . . . . . .
O260 O -0.0839(2) 0.76911(18) -0.41465(13) 0.0276 1.0000 Uani . . . . . .
C261 C -0.1096(3) 0.7881(3) -0.4469(2) 0.0276 1.0000 Uani . . . . . .
O262 O -0.10779(19) 0.76896(17) -0.48229(13) 0.0256 1.0000 Uani . . . . . .
C263 C -0.1459(3) 0.8370(3) -0.4420(2) 0.0278 1.0000 Uani . . . . . .
C264 C -0.1671(4) 0.8673(3) -0.4757(2) 0.0416 1.0000 Uani . . . . . .
C265 C -0.2019(4) 0.9111(3) -0.4707(3) 0.0511 1.0000 Uani . . . . . .
C266 C -0.2180(4) 0.9261(3) -0.4325(3) 0.0488 1.0000 Uani . . . . . .
C267 C -0.1971(4) 0.8952(3) -0.3994(3) 0.0470 1.0000 Uani . . . . . .
C268 C -0.1603(3) 0.8519(3) -0.4037(2) 0.0332 1.0000 Uani . . . . . .
C269 C -0.2574(5) 0.9730(4) -0.4277(4) 0.0694 1.0000 Uani . . . . . .
O270 O -0.0092(3) 0.6767(2) -0.32859(15) 0.0519 1.0000 Uani . . . . . .
C271 C -0.0041(3) 0.6455(3) -0.2995(2) 0.0274 1.0000 Uani . . . . . .
O272 O -0.0215(3) 0.5972(2) -0.30064(16) 0.0496 1.0000 Uani . . . . . .
C273 C 0.0239(3) 0.6681(4) -0.2593(2) 0.0427 1.0000 Uani . . . . . .
C274 C 0.0407(6) 0.7204(6) -0.2557(3) 0.1074 1.0000 Uani . . . . . .
C275 C 0.0640(9) 0.7431(9) -0.2181(5) 0.1856 1.0000 Uani . . . . . .
C276 C 0.0719(6) 0.7124(13) -0.1855(5) 0.1766 1.0000 Uani . . . . . .
C277 C 0.0618(7) 0.6604(9) -0.1898(4) 0.1421 1.0000 Uani . . . . . .
C278 C 0.0352(5) 0.6351(5) -0.2265(3) 0.0790 1.0000 Uani . . . . . .
C279 C 0.1004(6) 0.7360(12) -0.1447(5) 0.2591 1.0000 Uani . . . . . .
O280 O -0.1208(2) 0.6879(2) -0.3696(2) 0.0545 1.0000 Uani . . . . . .
C281 C -0.1505(3) 0.6601(3) -0.3486(2) 0.0281 1.0000 Uani . . . . . .
O282 O -0.1367(3) 0.6140(2) -0.33521(19) 0.0507 1.0000 Uani . . . . . .
C283 C -0.2062(3) 0.6819(3) -0.3388(2) 0.0328 1.0000 Uani . . . . . .
C284 C -0.2240(4) 0.7316(4) -0.3531(3) 0.0488 1.0000 Uani . . . . . .
C285 C -0.2782(4) 0.7497(4) -0.3460(3) 0.0554 1.0000 Uani . . . . . .
C286 C -0.3150(4) 0.7172(5) -0.3264(3) 0.0642 1.0000 Uani . . . . . .
C287 C -0.2976(5) 0.6680(5) -0.3139(4) 0.0862 1.0000 Uani . . . . . .
C288 C -0.2443(4) 0.6494(4) -0.3196(3) 0.0606 1.0000 Uani . . . . . .
C289 C -0.3741(5) 0.7374(7) -0.3222(5) 0.1215 1.0000 Uani . . . . . .
O290 O -0.17248(19) 0.50955(18) -0.32095(12) 0.0245 1.0000 Uani . . . . . .
C291 C 0.2131(3) 0.5222(2) -0.66622(18) 0.0210 1.0000 Uani . . . . . .
O292 O 0.21491(18) 0.55186(18) -0.63411(12) 0.0240 1.0000 Uani . . . . . .
C293 C 0.2638(3) 0.5256(3) -0.69084(18) 0.0222 1.0000 Uani . . . . . .
C294 C 0.2663(3) 0.4918(3) -0.7246(2) 0.0324 1.0000 Uani . . . . . .
C295 C 0.3123(3) 0.4944(3) -0.7480(2) 0.0353 1.0000 Uani . . . . . .
C296 C 0.3565(3) 0.5326(3) -0.7385(2) 0.0354 1.0000 Uani . . . . . .
C297 C 0.3538(3) 0.5666(3) -0.7048(2) 0.0305 1.0000 Uani . . . . . .
C298 C 0.3080(3) 0.5632(3) -0.68104(19) 0.0255 1.0000 Uani . . . . . .
C299 C 0.4046(3) 0.5369(5) -0.7655(2) 0.0544 1.0000 Uani . . . . . .
O300 O -0.05455(18) 0.49728(17) -0.27773(12) 0.0228 1.0000 Uani . . . . . .
C301 C 0.0162(3) 0.5361(3) -0.73304(18) 0.0240 1.0000 Uani . . . . . .
O302 O -0.00956(19) 0.56491(18) -0.70951(13) 0.0262 1.0000 Uani . . . . . .
C303 C -0.0007(3) 0.5426(3) -0.7784(2) 0.0320 1.0000 Uani . . . . . .
C304 C 0.0325(4) 0.5197(4) -0.8072(2) 0.0468 1.0000 Uani . . . . . .
C305 C 0.0177(5) 0.5299(5) -0.8483(3) 0.0691 1.0000 Uani . . . . . .
C306 C -0.0277(5) 0.5600(4) -0.8621(2) 0.0647 1.0000 Uani . . . . . .
C307 C -0.0600(6) 0.5797(4) -0.8331(3) 0.0834 1.0000 Uani . . . . . .
C308 C -0.0475(5) 0.5721(4) -0.7917(2) 0.0600 1.0000 Uani . . . . . .
C309 C -0.0418(6) 0.5697(6) -0.9079(3) 0.1027 1.0000 Uani . . . . . .
O310 O 0.15055(18) 0.67246(18) -0.60891(13) 0.0244 1.0000 Uani . . . . . .
C311 C 0.2043(3) 0.6801(3) -0.59835(18) 0.0237 1.0000 Uani . . . . . .
O312 O 0.23204(19) 0.64384(19) -0.57912(13) 0.0265 1.0000 Uani . . . . . .
C313 C 0.2325(3) 0.7317(3) -0.61029(19) 0.0270 1.0000 Uani . . . . . .
C314 C 0.2887(3) 0.7433(3) -0.5935(2) 0.0403 1.0000 Uani . . . . . .
C315 C 0.3142(4) 0.7935(4) -0.6035(3) 0.0582 1.0000 Uani . . . . . .
C316 C 0.2861(4) 0.8301(4) -0.6301(3) 0.0550 1.0000 Uani . . . . . .
C317 C 0.2307(4) 0.8166(3) -0.6469(3) 0.0463 1.0000 Uani . . . . . .
C318 C 0.2041(3) 0.7691(3) -0.6366(2) 0.0370 1.0000 Uani . . . . . .
C319 C 0.3166(6) 0.8823(5) -0.6407(4) 0.0930 1.0000 Uani . . . . . .
O320 O 0.11165(16) 0.53143(16) -0.52948(11) 0.0162 1.0000 Uani . . . . . .
O321 O 0.22813(17) 0.54394(17) -0.53454(12) 0.0208 1.0000 Uani . . . . . .
C322 C 0.2703(2) 0.5723(2) -0.51607(18) 0.0201 1.0000 Uani . . . . . .
O323 O 0.26208(17) 0.60052(17) -0.48508(12) 0.0220 1.0000 Uani . . . . . .
C324 C 0.3283(3) 0.5662(3) -0.52991(19) 0.0238 1.0000 Uani . . . . . .
C325 C 0.3765(3) 0.5759(3) -0.5026(2) 0.0319 1.0000 Uani . . . . . .
C326 C 0.4309(3) 0.5697(3) -0.5151(2) 0.0327 1.0000 Uani . . . . . .
C327 C 0.4382(3) 0.5547(3) -0.5553(2) 0.0335 1.0000 Uani . . . . . .
C328 C 0.4959(3) 0.5463(4) -0.5687(2) 0.0462 1.0000 Uani . . . . . .
C329 C 0.3890(3) 0.5456(3) -0.5823(2) 0.0292 1.0000 Uani . . . . . .
C330 C 0.3347(3) 0.5509(3) -0.57009(18) 0.0242 1.0000 Uani . . . . . .
O331 O 0.03631(19) 0.67248(18) -0.65210(13) 0.0253 1.0000 Uani . . . . . .
C332 C 0.0408(3) 0.7228(3) -0.6636(2) 0.0326 1.0000 Uani . . . . . .
O333 O 0.0477(3) 0.7596(2) -0.63789(17) 0.0606 1.0000 Uani . . . . . .
C334 C 0.0399(4) 0.7332(3) -0.7082(2) 0.0453 1.0000 Uani . . . . . .
C335 C 0.0235(3) 0.6928(3) -0.7372(2) 0.0384 1.0000 Uani . . . . . .
C336 C 0.0250(4) 0.7027(4) -0.7790(2) 0.0561 1.0000 Uani . . . . . .
C337 C 0.0409(6) 0.7528(5) -0.7921(3) 0.0818 1.0000 Uani . . . . . .
C338 C 0.0602(6) 0.7941(4) -0.7625(3) 0.0876 1.0000 Uani . . . . . .
C339 C 0.0588(5) 0.7846(4) -0.7209(3) 0.0677 1.0000 Uani . . . . . .
C340 C 0.0430(8) 0.7642(6) -0.8376(3) 0.1289 1.0000 Uani . . . . . .
O341 O -0.03833(16) 0.54467(15) -0.58153(11) 0.0141 1.0000 Uani . . . . . .
O342 O -0.11064(18) 0.57045(17) -0.64747(12) 0.0209 1.0000 Uani . . . . . .
C343 C -0.1176(3) 0.6077(2) -0.67583(17) 0.0211 1.0000 Uani . . . . . .
O344 O -0.07943(19) 0.64395(17) -0.67761(13) 0.0248 1.0000 Uani . . . . . .
C345 C -0.1672(3) 0.6039(3) -0.7058(2) 0.0299 1.0000 Uani . . . . . .
C346 C -0.1723(4) 0.6396(4) -0.7391(2) 0.0445 1.0000 Uani . . . . . .
C347 C -0.2180(5) 0.6347(5) -0.7685(3) 0.0782 1.0000 Uani . . . . . .
C348 C -0.2590(6) 0.5941(6) -0.7661(4) 0.1084 1.0000 Uani . . . . . .
C349 C -0.2547(5) 0.5588(5) -0.7325(4) 0.0795 1.0000 Uani . . . . . .
C350 C -0.2084(3) 0.5625(4) -0.7038(3) 0.0479 1.0000 Uani . . . . . .
C351 C -0.3101(8) 0.5881(8) -0.7976(6) 0.2011 1.0000 Uani . . . . . .
O352 O -0.00691(19) 0.76843(17) -0.55466(13) 0.0249 1.0000 Uani . . . . . .
C353 C -0.0565(3) 0.7849(3) -0.56933(19) 0.0252 1.0000 Uani . . . . . .
O354 O -0.10048(18) 0.75628(17) -0.56572(13) 0.0237 1.0000 Uani . . . . . .
C355 C -0.0624(3) 0.8391(3) -0.5899(2) 0.0334 1.0000 Uani . . . . . .
C356 C -0.0161(3) 0.8665(3) -0.6040(3) 0.0445 1.0000 Uani . . . . . .
C357 C -0.0249(4) 0.9147(4) -0.6259(4) 0.0717 1.0000 Uani . . . . . .
C358 C -0.0778(5) 0.9360(4) -0.6337(4) 0.0801 1.0000 Uani . . . . . .
C359 C -0.1245(4) 0.9088(3) -0.6179(3) 0.0638 1.0000 Uani . . . . . .
C360 C -0.1167(4) 0.8604(3) -0.5966(3) 0.0448 1.0000 Uani . . . . . .
C361 C -0.0895(6) 0.9854(5) -0.6600(4) 0.1030 1.0000 Uani . . . . . .
O362 O -0.22568(18) 0.55967(18) -0.59688(13) 0.0256 1.0000 Uani . . . . . .
C363 C -0.2616(2) 0.5223(3) -0.59364(18) 0.0210 1.0000 Uani . . . . . .
O364 O 0.25397(17) 0.51931(17) -0.42905(13) 0.0217 1.0000 Uani . . . . . .
C365 C -0.3180(2) 0.5273(3) -0.61895(19) 0.0253 1.0000 Uani . . . . . .
C366 C -0.3615(3) 0.4884(3) -0.61808(19) 0.0250 1.0000 Uani . . . . . .
C367 C -0.4125(3) 0.4951(3) -0.6412(2) 0.0317 1.0000 Uani . . . . . .
C368 C -0.4225(3) 0.5412(3) -0.6654(2) 0.0364 1.0000 Uani . . . . . .
C369 C -0.4790(3) 0.5487(4) -0.6898(3) 0.0576 1.0000 Uani . . . . . .
C370 C -0.3790(3) 0.5798(4) -0.6658(3) 0.0528 1.0000 Uani . . . . . .
C371 C -0.3274(3) 0.5737(3) -0.6432(2) 0.0392 1.0000 Uani . . . . . .
O372 O -0.01576(15) 0.53005(16) -0.46574(11) 0.0143 1.0000 Uani . . . . . .
N373 N 0.2038(2) 0.3922(2) -0.55755(15) 0.0205 1.0000 Uani . . . . . .
C374 C 0.2176(3) 0.3430(3) -0.5440(2) 0.0329 1.0000 Uani . . . . . .
C375 C 0.2693(3) 0.3186(3) -0.5515(2) 0.0360 1.0000 Uani . . . . . .
C376 C 0.3058(3) 0.3455(3) -0.5741(2) 0.0340 1.0000 Uani . . . . . .
C377 C 0.2921(3) 0.3968(3) -0.5879(2) 0.0359 1.0000 Uani . . . . . .
C378 C 0.2400(3) 0.4188(3) -0.5793(2) 0.0289 1.0000 Uani . . . . . .
N379 N 0.1051(2) 0.5758(2) -0.33746(16) 0.0231 1.0000 Uani . . . . . .
C380 C 0.1439(4) 0.6153(4) -0.3368(2) 0.0539 1.0000 Uani . . . . . .
C381 C 0.1832(4) 0.6263(4) -0.3026(2) 0.0583 1.0000 Uani . . . . . .
C382 C 0.1801(3) 0.5944(4) -0.2681(3) 0.0502 1.0000 Uani . . . . . .
C383 C 0.1391(4) 0.5548(4) -0.2682(3) 0.0532 1.0000 Uani . . . . . .
C384 C 0.1018(3) 0.5465(3) -0.3041(2) 0.0383 1.0000 Uani . . . . . .
N385 N 0.5372(2) 0.65772(15) -0.03686(14) 0.0275 1.0000 Uani D . . . . .
C386 C 0.5221(2) 0.6307(2) -0.00419(15) 0.0369 1.0000 Uani D . . . . .
C387 C 0.5316(3) 0.5755(2) 0.00186(17) 0.0582 1.0000 Uani D . . . . .
C388 C 0.5571(3) 0.54624(18) -0.0267(2) 0.0654 1.0000 Uani D . . . . .
C389 C 0.5730(3) 0.5730(2) -0.06035(17) 0.0482 1.0000 Uani D . . . . .
C390 C 0.5628(2) 0.6281(2) -0.06450(14) 0.0326 1.0000 Uani D . . . . .
N391 N 0.5010(3) 1.3722(3) 0.31957(18) 0.0622 1.0000 Uani D . . . . .
C392 C 0.4560(3) 1.4038(3) 0.31142(14) 0.0541 1.0000 Uani D . . . . .
C393 C 0.4253(2) 1.4233(2) 0.34203(19) 0.0527 1.0000 Uani D . . . . .
C394 C 0.4417(3) 1.4100(3) 0.38206(17) 0.0493 1.0000 Uani D . . . . .
C395 C 0.4882(3) 1.3775(3) 0.39020(15) 0.0528 1.0000 Uani D . . . . .
C396 C 0.5173(2) 1.3591(3) 0.3582(2) 0.0609 1.0000 Uani D . . . . .
N397 N 0.29135(18) 0.88462(18) 0.18275(13) 0.0283 1.0000 Uani D . . . . .
C398 C 0.2711(2) 0.90925(18) 0.21447(16) 0.0352 1.0000 Uani D . . . . .
C399 C 0.2318(3) 0.8851(2) 0.23739(16) 0.0508 1.0000 Uani D . . . . .
C400 C 0.2117(3) 0.8330(3) 0.22660(19) 0.0632 1.0000 Uani D . . . . .
C401 C 0.2324(3) 0.80681(19) 0.19398(19) 0.0555 1.0000 Uani D . . . . .
C402 C 0.2720(2) 0.8341(2) 0.17305(14) 0.0356 1.0000 Uani D . . . . .
N403 N 0.85713(19) 0.39088(19) -0.28478(12) 0.0280 1.0000 Uani D . . . . .
C404 C 0.8446(2) 0.41753(17) -0.25084(16) 0.0370 1.0000 Uani D . . . . .
C405 C 0.8123(3) 0.3950(2) -0.22255(14) 0.0515 1.0000 Uani D . . . . .
C406 C 0.7895(3) 0.3432(3) -0.23048(18) 0.0640 1.0000 Uani D . . . . .
C407 C 0.8013(3) 0.3147(2) -0.26495(18) 0.0565 1.0000 Uani D . . . . .
C408 C 0.8349(2) 0.3405(2) -0.29128(13) 0.0362 1.0000 Uani D . . . . .
N409 N 0.4243(2) 1.3851(2) 0.48509(15) 0.0439 1.0000 Uani D . . . . .
C410 C 0.3882(2) 1.4245(2) 0.49192(17) 0.0402 1.0000 Uani D . . . . .
C411 C 0.3469(2) 1.4192(2) 0.51994(19) 0.0484 1.0000 Uani D . . . . .
C412 C 0.3454(3) 1.3724(3) 0.54141(18) 0.0641 1.0000 Uani D . . . . .
C413 C 0.3816(3) 1.3314(2) 0.5352(2) 0.0660 1.0000 Uani D . . . . .
C414 C 0.4215(3) 1.3396(2) 0.50648(19) 0.0543 1.0000 Uani D . . . . .
N415 N 0.4270(3) 1.1897(3) 0.4638(2) 0.0838 1.0000 Uani D . . . . .
C416 C 0.3710(3) 1.1961(3) 0.46426(19) 0.0673 1.0000 Uani D . . . . .
C417 C 0.3321(2) 1.1704(3) 0.4363(2) 0.0668 1.0000 Uani D . . . . .
C418 C 0.3513(3) 1.1380(3) 0.4067(2) 0.0687 1.0000 Uani D . . . . .
C419 C 0.4087(3) 1.1311(3) 0.4061(2) 0.0761 1.0000 Uani D . . . . .
C420 C 0.4455(2) 1.1574(3) 0.4349(2) 0.0866 1.0000 Uani D . . . . .
N421 N -0.0090(2) 1.15582(17) 0.45339(16) 0.0432 1.0000 Uani D . . . . .
C422 C -0.0020(3) 1.1268(2) 0.42001(16) 0.0597 1.0000 Uani D . . . . .
C423 C -0.0076(4) 1.0706(3) 0.4176(2) 0.1094 1.0000 Uani D . . . . .
C424 C -0.0224(4) 1.0447(2) 0.4533(3) 0.1306 1.0000 Uani D . . . . .
C425 C -0.0286(4) 1.0740(3) 0.4893(2) 0.1184 1.0000 Uani D . . . . .
C426 C -0.0199(3) 1.1298(2) 0.48735(16) 0.0808 1.0000 Uani D . . . . .
N427 N 0.6644(3) 0.6911(3) -0.14676(19) 0.0696 1.0000 Uani D . . . . .
C428 C 0.6617(3) 0.6353(3) -0.14245(18) 0.0685 1.0000 Uani D . . . . .
C429 C 0.6462(3) 0.6038(2) -0.1765(2) 0.0810 1.0000 Uani D . . . . .
C430 C 0.6340(3) 0.6244(3) -0.2126(2) 0.0978 1.0000 Uani D . . . . .
C431 C 0.6371(3) 0.6780(4) -0.21653(19) 0.1037 1.0000 Uani D . . . . .
C432 C 0.6526(3) 0.7129(2) -0.1844(2) 0.0824 1.0000 Uani D . . . . .
N433 N 0.3502(3) 0.9000(3) 0.6448(2) 0.0667 1.0000 Uani D . . . . .
C434 C 0.3728(3) 0.8855(3) 0.6116(2) 0.0776 1.0000 Uani D . . . . .
C435 C 0.4084(3) 0.9186(3) 0.5923(2) 0.0868 1.0000 Uani D . . . . .
C436 C 0.4204(3) 0.9711(3) 0.6086(2) 0.0871 1.0000 Uani D . . . . .
C437 C 0.3964(3) 0.9861(3) 0.6440(2) 0.0739 1.0000 Uani D . . . . .
C438 C 0.3616(3) 0.9489(3) 0.66048(18) 0.0628 1.0000 Uani D . . . . .
N439 N 0.1339(3) 1.1451(2) -0.2732(2) 0.0820 1.0000 Uani D . . . . .
C440 C 0.1876(3) 1.1561(3) -0.2790(2) 0.0713 1.0000 Uani D . . . . .
C441 C 0.2042(2) 1.2013(3) -0.3012(2) 0.0680 1.0000 Uani D . . . . .
C442 C 0.1636(3) 1.2360(2) -0.3177(2) 0.0571 1.0000 Uani D . . . . .
C443 C 0.1078(3) 1.2243(3) -0.3118(2) 0.0662 1.0000 Uani D . . . . .
C444 C 0.0949(3) 1.1788(3) -0.2884(2) 0.0807 1.0000 Uani D . . . . .
N445 N 0.3247(3) 0.7685(4) 0.5124(2) 0.1173 1.0000 Uani D . . . . .
C446 C 0.3471(4) 0.7182(4) 0.5200(3) 0.1099 1.0000 Uani D . . . . .
C447 C 0.4040(4) 0.7144(4) 0.5276(3) 0.1352 1.0000 Uani D . . . . .
C448 C 0.4385(3) 0.7610(5) 0.5271(3) 0.1531 1.0000 Uani D . . . . .
C449 C 0.4143(4) 0.8115(4) 0.5186(3) 0.1472 1.0000 Uani D . . . . .
C450 C 0.3577(5) 0.8153(3) 0.5113(3) 0.1356 1.0000 Uani D . . . . .
N451 N 0.2309(3) 0.7100(4) -0.0256(3) 0.1158 1.0000 Uani D . . . . .
C452 C 0.1913(4) 0.7455(3) -0.0415(2) 0.0811 1.0000 Uani D . . . . .
C453 C 0.1357(3) 0.7318(3) -0.0397(2) 0.0878 1.0000 Uani D . . . . .
C454 C 0.1183(3) 0.6846(4) -0.0237(3) 0.0937 1.0000 Uani D . . . . .
C455 C 0.1581(5) 0.6508(3) -0.0084(3) 0.1091 1.0000 Uani D . . . . .
C456 C 0.2144(4) 0.6620(4) -0.0079(3) 0.1201 1.0000 Uani D . . . . .
N457 N 0.2505(4) 0.5833(4) 0.8626(4) 0.1554 1.0000 Uani D . . . . .
C458 C 0.2389(5) 0.5477(5) 0.8333(3) 0.1446 1.0000 Uani D . . . . .
C459 C 0.1917(6) 0.5194(4) 0.8350(3) 0.1571 1.0000 Uani D . . . . .
C460 C 0.1570(4) 0.5309(5) 0.8657(4) 0.1634 1.0000 Uani D . . . . .
C461 C 0.1741(5) 0.5698(5) 0.8955(3) 0.1584 1.0000 Uani D . . . . .
C462 C 0.2225(6) 0.5959(4) 0.8938(4) 0.1549 1.0000 Uani D . . . . .
N463 N 0.1220(4) 0.9086(5) 0.3265(6) 0.2096 1.0000 Uani D . . . . .
C464 C 0.1296(4) 0.9200(7) 0.3675(6) 0.2112 1.0000 Uani D . . . . .
C465 C 0.1208(4) 0.9684(8) 0.3810(4) 0.2090 1.0000 Uani D . . . . .
C466 C 0.1028(4) 1.0053(5) 0.3495(6) 0.1923 1.0000 Uani D . . . . .
C467 C 0.0929(4) 0.9949(7) 0.3069(6) 0.2030 1.0000 Uani D . . . . .
C468 C 0.1036(5) 0.9456(8) 0.2970(4) 0.2096 1.0000 Uani D . . . . .
N469 N 0.1014(6) 1.2054(4) 0.2937(4) 0.2099 1.0000 Uani D . . . . .
C470 C 0.0645(5) 1.1728(6) 0.3035(3) 0.1944 1.0000 Uani D . . . . .
C471 C 0.0529(4) 1.1278(5) 0.2819(4) 0.2017 1.0000 Uani D . . . . .
C472 C 0.0790(6) 1.1194(5) 0.2498(4) 0.2078 1.0000 Uani D . . . . .
C473 C 0.1182(5) 1.1537(7) 0.2409(3) 0.2148 1.0000 Uani D . . . . .
C474 C 0.1287(4) 1.1977(5) 0.2637(4) 0.2231 1.0000 Uani D . . . . .
N475 N 0.0043(4) 1.2503(5) -0.0126(4) 0.1920 1.0000 Uani D . . . . .
C476 C 0.0332(5) 1.2311(4) -0.0426(3) 0.1608 1.0000 Uani D . . . . .
C477 C 0.0848(5) 1.2546(5) -0.0483(3) 0.1436 1.0000 Uani D . . . . .
C478 C 0.1043(4) 1.2962(5) -0.0240(4) 0.1536 1.0000 Uani D . . . . .
C479 C 0.0749(6) 1.3162(4) 0.0053(3) 0.1783 1.0000 Uani D . . . . .
C480 C 0.0239(5) 1.2920(5) 0.0118(3) 0.1891 1.0000 Uani D . . . . .
N481 N 0.3117(5) 0.5585(5) 0.1227(6) 0.3328 1.0000 Uani D . . . . .
C482 C 0.2994(7) 0.5408(7) 0.0873(5) 0.3165 1.0000 Uani D . . . . .
C483 C 0.2566(7) 0.5003(7) 0.0846(5) 0.3308 1.0000 Uani D . . . . .
C484 C 0.2371(5) 0.4856(5) 0.1140(7) 0.3244 1.0000 Uani D . . . . .
C485 C 0.2489(7) 0.5010(7) 0.1465(6) 0.3208 1.0000 Uani D . . . . .
C486 C 0.2903(8) 0.5428(7) 0.1542(4) 0.3276 1.0000 Uani D . . . . .
N487 N 0.6127(3) 0.7464(3) 0.20244(16) 0.0639 1.0000 Uani D . . . . .
C488 C 0.5563(3) 0.7322(3) 0.20713(18) 0.0595 1.0000 Uani D . . . . .
C489 C 0.5445(3) 0.7075(3) 0.2423(2) 0.0940 1.0000 Uani D . . . . .
C490 C 0.5845(4) 0.6982(3) 0.27229(19) 0.1124 1.0000 Uani D . . . . .
C491 C 0.6385(3) 0.7111(3) 0.2679(2) 0.1132 1.0000 Uani D . . . . .
C492 C 0.6546(2) 0.7346(3) 0.2334(2) 0.0809 1.0000 Uani D . . . . .
N493 N 0.2551(3) 1.0759(3) 0.22684(17) 0.0824 1.0000 Uani D . . . . .
C494 C 0.2287(3) 1.0436(3) 0.2537(2) 0.0764 1.0000 Uani D . . . . .
C495 C 0.2371(3) 1.0555(3) 0.2943(2) 0.0916 1.0000 Uani D . . . . .
C496 C 0.2702(3) 1.0966(3) 0.30999(18) 0.0869 1.0000 Uani D . . . . .
C497 C 0.2961(3) 1.1267(3) 0.2832(2) 0.0953 1.0000 Uani D . . . . .
C498 C 0.2891(3) 1.1182(3) 0.2419(2) 0.0853 1.0000 Uani D . . . . .
N499 N 0.1077(4) 1.0320(3) -0.0695(2) 0.0957 1.0000 Uani D . . . . .
C500 C 0.0686(3) 1.0733(4) -0.0773(2) 0.0932 1.0000 Uani D . . . . .
C501 C 0.0868(4) 1.1215(3) -0.0915(2) 0.0904 1.0000 Uani D . . . . .
C502 C 0.1410(5) 1.1262(3) -0.0979(2) 0.0998 1.0000 Uani D . . . . .
C503 C 0.1806(3) 1.0894(4) -0.0907(3) 0.0970 1.0000 Uani D . . . . .
C504 C 0.1646(3) 1.0409(3) -0.0758(2) 0.0919 1.0000 Uani D . . . . .
C505 C 0.4759(5) 0.7847(11) 0.4097(7) 0.2535 1.0000 Uani D . . . . .
N506 N 0.4940(7) 0.8025(6) 0.3779(9) 0.2604 1.0000 Uani D . . . . .
C507 C 0.5126(5) 0.7749(12) 0.3505(6) 0.2567 1.0000 Uani D . . . . .
C508 C 0.5138(5) 0.7230(12) 0.3526(5) 0.2520 1.0000 Uani D . . . . .
C509 C 0.4912(7) 0.6886(6) 0.3869(9) 0.2564 1.0000 Uani D . . . . .
C510 C 0.4723(5) 0.7337(13) 0.4159(5) 0.2562 1.0000 Uani D . . . . .
H141 H 0.7317 0.8327 0.1855 0.0454 1.0000 Uiso R . . . . .
H151 H 0.8157 0.7855 0.2029 0.0621 1.0000 Uiso R . . . . .
H171 H 0.8009 0.7111 0.0921 0.0618 1.0000 Uiso R . . . . .
H181 H 0.7196 0.7610 0.0726 0.0488 1.0000 Uiso R . . . . .
H191 H 0.8812 0.6913 0.1368 0.1227 1.0000 Uiso R . . . . .
H192 H 0.9040 0.7402 0.1645 0.1227 1.0000 Uiso R . . . . .
H193 H 0.8703 0.6924 0.1826 0.1227 1.0000 Uiso R . . . . .
H321 H 0.4078 0.6706 -0.0673 0.0420 1.0000 Uiso R . . . . .
H331 H 0.3964 0.5854 -0.0993 0.0608 1.0000 Uiso R . . . . .
H351 H 0.3276 0.5233 -0.0021 0.0786 1.0000 Uiso R . . . . .
H361 H 0.3379 0.6081 0.0313 0.0543 1.0000 Uiso R . . . . .
H371 H 0.3364 0.4652 -0.0595 0.1351 1.0000 Uiso R . . . . .
H372 H 0.3911 0.4805 -0.0803 0.1351 1.0000 Uiso R . . . . .
H373 H 0.3314 0.4946 -0.1013 0.1351 1.0000 Uiso R . . . . .
H511 H 0.3474 1.0194 0.2708 0.0454 1.0000 Uiso R . . . . .
H521 H 0.3624 1.0233 0.3425 0.0609 1.0000 Uiso R . . . . .
H541 H 0.4896 0.9182 0.3418 0.0626 1.0000 Uiso R . . . . .
H551 H 0.4805 0.9176 0.2701 0.0490 1.0000 Uiso R . . . . .
H561 H 0.4648 0.9501 0.4051 0.1092 1.0000 Uiso R . . . . .
H562 H 0.4422 1.0094 0.4051 0.1092 1.0000 Uiso R . . . . .
H563 H 0.3999 0.9598 0.4056 0.1092 1.0000 Uiso R . . . . .
H611 H 0.1484 0.8892 0.0925 0.0475 1.0000 Uiso R . . . . .
H621 H 0.0603 0.8693 0.1156 0.0569 1.0000 Uiso R . . . . .
H641 H -0.0036 0.9426 0.1929 0.1024 1.0000 Uiso R . . . . .
H642 H -0.0252 0.9178 0.1505 0.1024 1.0000 Uiso R . . . . .
H643 H 0.0057 0.8812 0.1837 0.1024 1.0000 Uiso R . . . . .
H651 H 0.0828 0.9942 0.1956 0.0710 1.0000 Uiso R . . . . .
H661 H 0.1733 1.0133 0.1745 0.0549 1.0000 Uiso R . . . . .
H711 H 0.4624 1.2408 0.2104 0.0301 1.0000 Uiso R . . . . .
H721 H 0.5005 1.2657 0.2767 0.0415 1.0000 Uiso R . . . . .
H741 H 0.4696 1.1130 0.3166 0.0450 1.0000 Uiso R . . . . .
H751 H 0.4285 1.0888 0.2506 0.0351 1.0000 Uiso R . . . . .
H761 H 0.5150 1.1773 0.3624 0.0694 1.0000 Uiso R . . . . .
H762 H 0.4957 1.2372 0.3553 0.0694 1.0000 Uiso R . . . . .
H763 H 0.5550 1.2194 0.3435 0.0694 1.0000 Uiso R . . . . .
H811 H 0.1904 1.0984 0.1355 0.0678 1.0000 Uiso R . . . . .
H821 H 0.0968 1.1272 0.1373 0.1174 1.0000 Uiso R . . . . .
H841 H 0.1384 1.2733 0.0925 0.1579 1.0000 Uiso R . . . . .
H851 H 0.2329 1.2435 0.0881 0.1083 1.0000 Uiso R . . . . .
H861 H 0.0473 1.2599 0.1116 0.2539 1.0000 Uiso R . . . . .
H862 H 0.0400 1.2214 0.1482 0.2539 1.0000 Uiso R . . . . .
H863 H 0.0217 1.2013 0.1039 0.2539 1.0000 Uiso R . . . . .
H911 H 0.5398 0.6624 -0.1689 0.0319 1.0000 Uiso R . . . . .
H921 H 0.5071 0.6009 -0.2200 0.0367 1.0000 Uiso R . . . . .
H941 H 0.3447 0.6281 -0.1973 0.0435 1.0000 Uiso R . . . . .
H951 H 0.3763 0.6909 -0.1474 0.0375 1.0000 Uiso R . . . . .
H961 H 0.3615 0.5607 -0.2462 0.0618 1.0000 Uiso R . . . . .
H962 H 0.4127 0.5750 -0.2710 0.0618 1.0000 Uiso R . . . . .
H963 H 0.4181 0.5292 -0.2385 0.0618 1.0000 Uiso R . . . . .
H1011 H 0.6800 0.6667 0.0513 0.0535 1.0000 Uiso R . . . . .
H1021 H 0.7464 0.5966 0.0650 0.0650 1.0000 Uiso R . . . . .
H1041 H 0.7895 0.6061 -0.0500 0.0922 1.0000 Uiso R . . . . .
H1051 H 0.7229 0.6758 -0.0632 0.0625 1.0000 Uiso R . . . . .
H1061 H 0.8329 0.5410 -0.0074 0.1249 1.0000 Uiso R . . . . .
H1062 H 0.8450 0.5575 0.0383 0.1249 1.0000 Uiso R . . . . .
H1063 H 0.7968 0.5150 0.0249 0.1249 1.0000 Uiso R . . . . .
H1121 H 0.2977 0.8703 -0.1618 0.0324 1.0000 Uiso R . . . . .
H1131 H 0.2438 0.8479 -0.2238 0.0455 1.0000 Uiso R . . . . .
H1151 H 0.2234 0.6928 -0.1866 0.0480 1.0000 Uiso R . . . . .
H1161 H 0.2745 0.7140 -0.1236 0.0358 1.0000 Uiso R . . . . .
H1171 H 0.1867 0.7157 -0.2533 0.0801 1.0000 Uiso R . . . . .
H1172 H 0.2236 0.7590 -0.2738 0.0801 1.0000 Uiso R . . . . .
H1173 H 0.1659 0.7754 -0.2584 0.0801 1.0000 Uiso R . . . . .
H1221 H 0.2949 0.7210 0.1064 0.0361 1.0000 Uiso R . . . . .
H1231 H 0.2333 0.6527 0.1286 0.0544 1.0000 Uiso R . . . . .
H1251 H 0.0976 0.7317 0.0745 0.0594 1.0000 Uiso R . . . . .
H1261 H 0.1593 0.7971 0.0496 0.0395 1.0000 Uiso R . . . . .
H1271 H 0.0803 0.6515 0.1090 0.1030 1.0000 Uiso R . . . . .
H1272 H 0.1227 0.6414 0.1472 0.1030 1.0000 Uiso R . . . . .
H1273 H 0.1268 0.6074 0.1075 0.1030 1.0000 Uiso R . . . . .
H1331 H 0.1695 0.9352 0.0258 0.0359 1.0000 Uiso R . . . . .
H1341 H 0.0697 0.9316 0.0261 0.0490 1.0000 Uiso R . . . . .
H1361 H 0.0531 0.8656 -0.0870 0.0611 1.0000 Uiso R . . . . .
H1371 H 0.1531 0.8649 -0.0871 0.0439 1.0000 Uiso R . . . . .
H1381 H -0.0308 0.8860 -0.0554 0.1036 1.0000 Uiso R . . . . .
H1382 H -0.0230 0.9387 -0.0285 0.1036 1.0000 Uiso R . . . . .
H1383 H -0.0258 0.8818 -0.0081 0.1036 1.0000 Uiso R . . . . .
H1431 H 0.4151 0.8395 0.2176 0.0355 1.0000 Uiso R . . . . .
H1441 H 0.3905 0.8161 0.2830 0.0495 1.0000 Uiso R . . . . .
H1461 H 0.3524 0.6613 0.2438 0.0603 1.0000 Uiso R . . . . .
H1471 H 0.3814 0.6827 0.1794 0.0480 1.0000 Uiso R . . . . .
H1481 H 0.3397 0.6836 0.3113 0.0947 1.0000 Uiso R . . . . .
H1482 H 0.3820 0.7273 0.3319 0.0947 1.0000 Uiso R . . . . .
H1483 H 0.3198 0.7431 0.3175 0.0947 1.0000 Uiso R . . . . .
H1531 H 0.4488 0.6551 0.0790 0.0330 1.0000 Uiso R . . . . .
H1541 H 0.4335 0.5676 0.1044 0.0428 1.0000 Uiso R . . . . .
H1561 H 0.5951 0.5701 0.1580 0.0670 1.0000 Uiso R . . . . .
H1571 H 0.6122 0.6549 0.1302 0.0492 1.0000 Uiso R . . . . .
H1581 H 0.5356 0.4925 0.1661 0.0792 1.0000 Uiso R . . . . .
H1582 H 0.4717 0.5062 0.1679 0.0792 1.0000 Uiso R . . . . .
H1583 H 0.4916 0.4787 0.1290 0.0792 1.0000 Uiso R . . . . .
H1641 H 0.6555 0.9601 0.2070 0.0337 1.0000 Uiso R . . . . .
H1651 H 0.7168 0.9658 0.2675 0.0403 1.0000 Uiso R . . . . .
H1671 H 0.6224 0.8504 0.3188 0.0382 1.0000 Uiso R . . . . .
H1681 H 0.5614 0.8431 0.2587 0.0319 1.0000 Uiso R . . . . .
H1691 H 0.7034 0.8894 0.3581 0.0551 1.0000 Uiso R . . . . .
H1692 H 0.7152 0.9505 0.3486 0.0551 1.0000 Uiso R . . . . .
H1693 H 0.7534 0.9055 0.3326 0.0551 1.0000 Uiso R . . . . .
H1741 H 0.7777 0.9317 0.1902 0.0484 1.0000 Uiso R . . . . .
H1751 H 0.8679 0.9367 0.2278 0.0697 1.0000 Uiso R . . . . .
H1771 H 0.8967 1.0872 0.1856 0.0585 1.0000 Uiso R . . . . .
H1781 H 0.8071 1.0835 0.1471 0.0431 1.0000 Uiso R . . . . .
H1791 H 0.9663 1.0475 0.2312 0.1242 1.0000 Uiso R . . . . .
H1792 H 0.9446 1.0085 0.2638 0.1242 1.0000 Uiso R . . . . .
H1793 H 0.9713 0.9846 0.2262 0.1242 1.0000 Uiso R . . . . .
H1821 H 0.7115 0.8338 0.0103 0.0342 1.0000 Uiso R . . . . .
H1831 H 0.8014 0.7954 0.0105 0.0446 1.0000 Uiso R . . . . .
H1841 H 0.8765 0.8465 -0.0127 0.0407 1.0000 Uiso R . . . . .
H1851 H 0.8585 0.9362 -0.0362 0.0424 1.0000 Uiso R . . . . .
H1861 H 0.7674 0.9699 -0.0368 0.0346 1.0000 Uiso R . . . . .
H1881 H 0.5626 1.1678 0.1529 0.0288 1.0000 Uiso R . . . . .
H1891 H 0.6086 1.1946 0.2163 0.0355 1.0000 Uiso R . . . . .
H1901 H 0.6166 1.1307 0.2695 0.0456 1.0000 Uiso R . . . . .
H1911 H 0.5705 1.0451 0.2595 0.0389 1.0000 Uiso R . . . . .
H1921 H 0.5249 1.0218 0.1949 0.0366 1.0000 Uiso R . . . . .
H2061 H -0.2039 0.7568 -0.5222 0.0364 1.0000 Uiso R . . . . .
H2071 H -0.2735 0.8235 -0.5229 0.0430 1.0000 Uiso R . . . . .
H2091 H -0.3875 0.8397 -0.6019 0.0699 1.0000 Uiso R . . . . .
H2092 H -0.3458 0.8790 -0.5757 0.0699 1.0000 Uiso R . . . . .
H2093 H -0.3835 0.8371 -0.5545 0.0699 1.0000 Uiso R . . . . .
H2101 H -0.3429 0.7667 -0.6331 0.0468 1.0000 Uiso R . . . . .
H2111 H -0.2712 0.7018 -0.6332 0.0373 1.0000 Uiso R . . . . .
H2321 H 0.1345 0.8276 -0.4492 0.0674 1.0000 Uiso R . . . . .
H2331 H 0.1827 0.9047 -0.4184 0.0959 1.0000 Uiso R . . . . .
H2351 H 0.2686 0.9240 -0.5197 0.1070 1.0000 Uiso R . . . . .
H2361 H 0.2149 0.8509 -0.5517 0.0855 1.0000 Uiso R . . . . .
H2371 H 0.2893 0.9872 -0.4629 0.1331 1.0000 Uiso R . . . . .
H2372 H 0.2363 0.9983 -0.4396 0.1331 1.0000 Uiso R . . . . .
H2373 H 0.2839 0.9605 -0.4207 0.1331 1.0000 Uiso R . . . . .
H2431 H 0.2674 0.6045 -0.3809 0.0329 1.0000 Uiso R . . . . .
H2441 H 0.3330 0.6203 -0.3239 0.0435 1.0000 Uiso R . . . . .
H2461 H 0.3346 0.7823 -0.3465 0.0392 1.0000 Uiso R . . . . .
H2471 H 0.2712 0.7664 -0.4052 0.0326 1.0000 Uiso R . . . . .
H2481 H 0.3807 0.7511 -0.2834 0.0602 1.0000 Uiso R . . . . .
H2482 H 0.4063 0.6932 -0.2862 0.0602 1.0000 Uiso R . . . . .
H2483 H 0.3504 0.7010 -0.2654 0.0602 1.0000 Uiso R . . . . .
H2531 H 0.1941 0.7994 -0.3770 0.0357 1.0000 Uiso R . . . . .
H2541 H 0.2455 0.8667 -0.3380 0.0451 1.0000 Uiso R . . . . .
H2561 H 0.1061 0.9003 -0.2805 0.0357 1.0000 Uiso R . . . . .
H2571 H 0.0549 0.8328 -0.3180 0.0347 1.0000 Uiso R . . . . .
H2581 H 0.1914 0.9516 -0.2625 0.0520 1.0000 Uiso R . . . . .
H2582 H 0.2275 0.9617 -0.2990 0.0520 1.0000 Uiso R . . . . .
H2583 H 0.2470 0.9193 -0.2658 0.0520 1.0000 Uiso R . . . . .
H2641 H -0.1571 0.8579 -0.5022 0.0503 1.0000 Uiso R . . . . .
H2651 H -0.2162 0.9313 -0.4940 0.0590 1.0000 Uiso R . . . . .
H2671 H -0.2079 0.9041 -0.3731 0.0543 1.0000 Uiso R . . . . .
H2681 H -0.1452 0.8325 -0.3803 0.0404 1.0000 Uiso R . . . . .
H2691 H -0.2632 0.9775 -0.3996 0.0835 1.0000 Uiso R . . . . .
H2692 H -0.2409 1.0057 -0.4374 0.0835 1.0000 Uiso R . . . . .
H2693 H -0.2930 0.9654 -0.4430 0.0835 1.0000 Uiso R . . . . .
H2741 H 0.0361 0.7417 -0.2798 0.1252 1.0000 Uiso R . . . . .
H2751 H 0.0705 0.7817 -0.2174 0.2333 1.0000 Uiso R . . . . .
H2771 H 0.0757 0.6399 -0.1666 0.1758 1.0000 Uiso R . . . . .
H2781 H 0.0249 0.5973 -0.2268 0.0997 1.0000 Uiso R . . . . .
H2791 H 0.1005 0.7047 -0.1276 0.3016 1.0000 Uiso R . . . . .
H2792 H 0.0807 0.7648 -0.1327 0.3016 1.0000 Uiso R . . . . .
H2793 H 0.1387 0.7477 -0.1474 0.3016 1.0000 Uiso R . . . . .
H2841 H -0.1996 0.7540 -0.3677 0.0575 1.0000 Uiso R . . . . .
H2851 H -0.2901 0.7849 -0.3552 0.0658 1.0000 Uiso R . . . . .
H2871 H -0.3226 0.6456 -0.2997 0.0997 1.0000 Uiso R . . . . .
H2881 H -0.2335 0.6138 -0.3107 0.0738 1.0000 Uiso R . . . . .
H2891 H -0.3939 0.7105 -0.3079 0.1377 1.0000 Uiso R . . . . .
H2892 H -0.3937 0.7423 -0.3485 0.1377 1.0000 Uiso R . . . . .
H2893 H -0.3725 0.7711 -0.3074 0.1377 1.0000 Uiso R . . . . .
H2941 H 0.2359 0.4662 -0.7317 0.0393 1.0000 Uiso R . . . . .
H2951 H 0.3138 0.4699 -0.7705 0.0419 1.0000 Uiso R . . . . .
H2971 H 0.3839 0.5925 -0.6978 0.0368 1.0000 Uiso R . . . . .
H2981 H 0.3068 0.5867 -0.6580 0.0306 1.0000 Uiso R . . . . .
H2991 H 0.4310 0.5648 -0.7552 0.0686 1.0000 Uiso R . . . . .
H2992 H 0.3897 0.5456 -0.7925 0.0686 1.0000 Uiso R . . . . .
H2993 H 0.4234 0.5028 -0.7658 0.0686 1.0000 Uiso R . . . . .
H3041 H 0.0646 0.4982 -0.7985 0.0565 1.0000 Uiso R . . . . .
H3051 H 0.0393 0.5140 -0.8683 0.0889 1.0000 Uiso R . . . . .
H3071 H -0.0932 0.5995 -0.8418 0.0996 1.0000 Uiso R . . . . .
H3081 H -0.0706 0.5866 -0.7721 0.0724 1.0000 Uiso R . . . . .
H3091 H -0.0742 0.5922 -0.9128 0.1267 1.0000 Uiso R . . . . .
H3092 H -0.0096 0.5872 -0.9182 0.1267 1.0000 Uiso R . . . . .
H3093 H -0.0491 0.5353 -0.9213 0.1267 1.0000 Uiso R . . . . .
H3141 H 0.3091 0.7179 -0.5763 0.0503 1.0000 Uiso R . . . . .
H3151 H 0.3515 0.8030 -0.5916 0.0707 1.0000 Uiso R . . . . .
H3171 H 0.2113 0.8409 -0.6657 0.0570 1.0000 Uiso R . . . . .
H3181 H 0.1660 0.7610 -0.6475 0.0451 1.0000 Uiso R . . . . .
H3191 H 0.2913 0.9022 -0.6592 0.1056 1.0000 Uiso R . . . . .
H3192 H 0.3502 0.8742 -0.6534 0.1056 1.0000 Uiso R . . . . .
H3193 H 0.3265 0.9037 -0.6167 0.1056 1.0000 Uiso R . . . . .
H3251 H 0.3719 0.5863 -0.4751 0.0377 1.0000 Uiso R . . . . .
H3261 H 0.4636 0.5759 -0.4962 0.0375 1.0000 Uiso R . . . . .
H3281 H 0.4925 0.5363 -0.5969 0.0561 1.0000 Uiso R . . . . .
H3282 H 0.5178 0.5794 -0.5648 0.0561 1.0000 Uiso R . . . . .
H3283 H 0.5144 0.5180 -0.5532 0.0561 1.0000 Uiso R . . . . .
H3291 H 0.3933 0.5358 -0.6099 0.0343 1.0000 Uiso R . . . . .
H3301 H 0.3020 0.5442 -0.5888 0.0288 1.0000 Uiso R . . . . .
H3351 H 0.0112 0.6579 -0.7284 0.0456 1.0000 Uiso R . . . . .
H3361 H 0.0152 0.6742 -0.7985 0.0684 1.0000 Uiso R . . . . .
H3381 H 0.0736 0.8286 -0.7714 0.1013 1.0000 Uiso R . . . . .
H3391 H 0.0713 0.8122 -0.7013 0.0801 1.0000 Uiso R . . . . .
H3401 H 0.0544 0.8012 -0.8418 0.1404 1.0000 Uiso R . . . . .
H3402 H 0.0061 0.7574 -0.8514 0.1404 1.0000 Uiso R . . . . .
H3403 H 0.0696 0.7403 -0.8482 0.1404 1.0000 Uiso R . . . . .
H3461 H -0.1441 0.6678 -0.7406 0.0524 1.0000 Uiso R . . . . .
H3471 H -0.2208 0.6596 -0.7906 0.0910 1.0000 Uiso R . . . . .
H3491 H -0.2843 0.5324 -0.7298 0.0926 1.0000 Uiso R . . . . .
H3501 H -0.2040 0.5368 -0.6822 0.0576 1.0000 Uiso R . . . . .
H3511 H -0.3343 0.5581 -0.7916 0.2270 1.0000 Uiso R . . . . .
H3512 H -0.2952 0.5817 -0.8230 0.2270 1.0000 Uiso R . . . . .
H3513 H -0.3315 0.6207 -0.7990 0.2270 1.0000 Uiso R . . . . .
H3561 H 0.0212 0.8523 -0.5988 0.0519 1.0000 Uiso R . . . . .
H3571 H 0.0067 0.9331 -0.6361 0.0834 1.0000 Uiso R . . . . .
H3591 H -0.1614 0.9242 -0.6216 0.0771 1.0000 Uiso R . . . . .
H3601 H -0.1481 0.8415 -0.5865 0.0558 1.0000 Uiso R . . . . .
H3611 H -0.1290 0.9937 -0.6611 0.1270 1.0000 Uiso R . . . . .
H3612 H -0.0794 0.9784 -0.6868 0.1270 1.0000 Uiso R . . . . .
H3613 H -0.0674 1.0157 -0.6483 0.1270 1.0000 Uiso R . . . . .
H3661 H -0.3560 0.4570 -0.6013 0.0300 1.0000 Uiso R . . . . .
H3671 H -0.4416 0.4675 -0.6411 0.0378 1.0000 Uiso R . . . . .
H3691 H -0.4784 0.5823 -0.7042 0.0689 1.0000 Uiso R . . . . .
H3692 H -0.4856 0.5192 -0.7088 0.0689 1.0000 Uiso R . . . . .
H3693 H -0.5086 0.5491 -0.6720 0.0689 1.0000 Uiso R . . . . .
H3701 H -0.3847 0.6111 -0.6825 0.0625 1.0000 Uiso R . . . . .
H3711 H -0.2982 0.6011 -0.6437 0.0476 1.0000 Uiso R . . . . .
H3741 H 0.1917 0.3234 -0.5287 0.0388 1.0000 Uiso R . . . . .
H3751 H 0.2785 0.2835 -0.5407 0.0428 1.0000 Uiso R . . . . .
H3761 H 0.3404 0.3292 -0.5801 0.0400 1.0000 Uiso R . . . . .
H3771 H 0.3177 0.4170 -0.6032 0.0425 1.0000 Uiso R . . . . .
H3781 H 0.2301 0.4539 -0.5897 0.0344 1.0000 Uiso R . . . . .
H3801 H 0.1459 0.6369 -0.3606 0.0633 1.0000 Uiso R . . . . .
H3811 H 0.2110 0.6550 -0.3031 0.0668 1.0000 Uiso R . . . . .
H3821 H 0.2067 0.6003 -0.2448 0.0596 1.0000 Uiso R . . . . .
H3831 H 0.1356 0.5331 -0.2447 0.0637 1.0000 Uiso R . . . . .
H3841 H 0.0731 0.5185 -0.3044 0.0457 1.0000 Uiso R . . . . .
H3861 H 0.5041 0.6507 0.0158 0.0447 1.0000 Uiso R . . . . .
H3871 H 0.5204 0.5583 0.0258 0.0679 1.0000 Uiso R . . . . .
H3881 H 0.5633 0.5081 -0.0233 0.0749 1.0000 Uiso R . . . . .
H3891 H 0.5909 0.5537 -0.0807 0.0564 1.0000 Uiso R . . . . .
H3901 H 0.5745 0.6463 -0.0879 0.0396 1.0000 Uiso R . . . . .
H3921 H 0.4447 1.4131 0.2838 0.0671 1.0000 Uiso R . . . . .
H3931 H 0.3931 1.4456 0.3356 0.0652 1.0000 Uiso R . . . . .
H3941 H 0.4213 1.4232 0.4037 0.0598 1.0000 Uiso R . . . . .
H3951 H 0.5005 1.3677 0.4175 0.0647 1.0000 Uiso R . . . . .
H3961 H 0.5495 1.3365 0.3638 0.0736 1.0000 Uiso R . . . . .
H3981 H 0.2848 0.9452 0.2218 0.0417 1.0000 Uiso R . . . . .
H3991 H 0.2183 0.9039 0.2599 0.0584 1.0000 Uiso R . . . . .
H4001 H 0.1841 0.8153 0.2416 0.0710 1.0000 Uiso R . . . . .
H4011 H 0.2196 0.7708 0.1861 0.0625 1.0000 Uiso R . . . . .
H4021 H 0.2863 0.8161 0.1505 0.0425 1.0000 Uiso R . . . . .
H4041 H 0.8592 0.4539 -0.2463 0.0433 1.0000 Uiso R . . . . .
H4051 H 0.8054 0.4146 -0.1985 0.0606 1.0000 Uiso R . . . . .
H4061 H 0.7655 0.3269 -0.2121 0.0729 1.0000 Uiso R . . . . .
H4071 H 0.7871 0.2784 -0.2704 0.0646 1.0000 Uiso R . . . . .
H4081 H 0.8429 0.3217 -0.3155 0.0431 1.0000 Uiso R . . . . .
H4101 H 0.3903 1.4576 0.4770 0.0492 1.0000 Uiso R . . . . .
H4111 H 0.3209 1.4477 0.5237 0.0582 1.0000 Uiso R . . . . .
H4121 H 0.3186 1.3682 0.5611 0.0745 1.0000 Uiso R . . . . .
H4131 H 0.3800 1.2980 0.5498 0.0767 1.0000 Uiso R . . . . .
H4141 H 0.4476 1.3114 0.5022 0.0646 1.0000 Uiso R . . . . .
H4161 H 0.3577 1.2192 0.4846 0.0822 1.0000 Uiso R . . . . .
H4171 H 0.2922 1.1752 0.4376 0.0810 1.0000 Uiso R . . . . .
H4181 H 0.3250 1.1203 0.3869 0.0829 1.0000 Uiso R . . . . .
H4191 H 0.4229 1.1086 0.3857 0.0901 1.0000 Uiso R . . . . .
H4201 H 0.4854 1.1526 0.4345 0.1014 1.0000 Uiso R . . . . .
H4221 H 0.0072 1.1461 0.3964 0.0715 1.0000 Uiso R . . . . .
H4231 H -0.0029 1.0507 0.3932 0.1221 1.0000 Uiso R . . . . .
H4241 H -0.0276 1.0060 0.4530 0.1425 1.0000 Uiso R . . . . .
H4251 H -0.0375 1.0562 0.5137 0.1299 1.0000 Uiso R . . . . .
H4261 H -0.0224 1.1510 0.5115 0.0925 1.0000 Uiso R . . . . .
H4281 H 0.6705 0.6189 -0.1166 0.0868 1.0000 Uiso R . . . . .
H4291 H 0.6441 0.5651 -0.1738 0.1002 1.0000 Uiso R . . . . .
H4301 H 0.6233 0.6014 -0.2356 0.1164 1.0000 Uiso R . . . . .
H4311 H 0.6286 0.6932 -0.2429 0.1198 1.0000 Uiso R . . . . .
H4321 H 0.6548 0.7514 -0.1881 0.0978 1.0000 Uiso R . . . . .
H4341 H 0.3638 0.8499 0.6005 0.0946 1.0000 Uiso R . . . . .
H4351 H 0.4244 0.9066 0.5683 0.1043 1.0000 Uiso R . . . . .
H4371 H 0.4041 1.0211 0.6564 0.0901 1.0000 Uiso R . . . . .
H4381 H 0.3446 0.9588 0.6846 0.0781 1.0000 Uiso R . . . . .
H4401 H 0.2161 1.1320 -0.2678 0.0842 1.0000 Uiso R . . . . .
H4411 H 0.2433 1.2077 -0.3051 0.0812 1.0000 Uiso R . . . . .
H4421 H 0.1737 1.2670 -0.3329 0.0706 1.0000 Uiso R . . . . .
H4431 H 0.0782 1.2470 -0.3232 0.0793 1.0000 Uiso R . . . . .
H4441 H 0.0563 1.1720 -0.2833 0.0941 1.0000 Uiso R . . . . .
H4461 H 0.3233 0.6863 0.5205 0.1314 1.0000 Uiso R . . . . .
H4471 H 0.4208 0.6801 0.5339 0.1549 1.0000 Uiso R . . . . .
H4481 H 0.4788 0.7587 0.5326 0.1726 1.0000 Uiso R . . . . .
H4491 H 0.4378 0.8435 0.5172 0.1664 1.0000 Uiso R . . . . .
H4501 H 0.3403 0.8495 0.5052 0.1551 1.0000 Uiso R . . . . .
H4521 H 0.2024 0.7789 -0.0534 0.1008 1.0000 Uiso R . . . . .
H4531 H 0.1077 0.7565 -0.0507 0.1091 1.0000 Uiso R . . . . .
H4541 H 0.0789 0.6752 -0.0238 0.1143 1.0000 Uiso R . . . . .
H4551 H 0.1467 0.6171 0.0030 0.1283 1.0000 Uiso R . . . . .
H4561 H 0.2422 0.6382 0.0047 0.1384 1.0000 Uiso R . . . . .
H4581 H 0.2631 0.5412 0.8123 0.2177 1.0000 Uiso R . . . . .
H4591 H 0.1806 0.4908 0.8159 0.2255 1.0000 Uiso R . . . . .
H4611 H 0.1509 0.5788 0.9167 0.2281 1.0000 Uiso R . . . . .
H4621 H 0.2368 0.6232 0.9130 0.2275 1.0000 Uiso R . . . . .
H4641 H 0.1414 0.8916 0.3858 0.2523 1.0000 Uiso R . . . . .
H4651 H 0.1262 0.9779 0.4092 0.2496 1.0000 Uiso R . . . . .
H4671 H 0.0803 1.0222 0.2878 0.2453 1.0000 Uiso R . . . . .
H4681 H 0.0983 0.9346 0.2691 0.2517 1.0000 Uiso R . . . . .
H4711 H 0.0344 1.0998 0.2960 0.2349 1.0000 Uiso R . . . . .
H4721 H 0.0655 1.0907 0.2315 0.2422 1.0000 Uiso R . . . . .
H4731 H 0.1458 1.1450 0.2226 0.2473 1.0000 Uiso R . . . . .
H4761 H 0.0181 1.2017 -0.0598 0.1931 1.0000 Uiso R . . . . .
H4771 H 0.1062 1.2423 -0.0696 0.1795 1.0000 Uiso R . . . . .
H4781 H 0.1403 1.3129 -0.0279 0.1867 1.0000 Uiso R . . . . .
H4791 H 0.0893 1.3462 0.0221 0.2092 1.0000 Uiso R . . . . .
H4801 H 0.0027 1.3037 0.0334 0.2229 1.0000 Uiso R . . . . .
H4821 H 0.3197 0.5527 0.0652 0.4753 1.0000 Uiso R . . . . .
H4831 H 0.2490 0.4805 0.0596 0.4835 1.0000 Uiso R . . . . .
H4861 H 0.2962 0.5614 0.1798 0.4830 1.0000 Uiso R . . . . .
H4881 H 0.5269 0.7393 0.1861 0.0739 1.0000 Uiso R . . . . .
H4891 H 0.5061 0.6966 0.2454 0.1085 1.0000 Uiso R . . . . .
H4901 H 0.5745 0.6821 0.2969 0.1283 1.0000 Uiso R . . . . .
H4911 H 0.6667 0.7042 0.2898 0.1293 1.0000 Uiso R . . . . .
H4921 H 0.6937 0.7430 0.2306 0.0958 1.0000 Uiso R . . . . .
H4941 H 0.2048 1.0135 0.2440 0.0957 1.0000 Uiso R . . . . .
H4951 H 0.2181 1.0331 0.3125 0.1085 1.0000 Uiso R . . . . .
H4961 H 0.2755 1.1038 0.3386 0.1044 1.0000 Uiso R . . . . .
H4971 H 0.3204 1.1562 0.2935 0.1134 1.0000 Uiso R . . . . .
H4981 H 0.3076 1.1415 0.2241 0.1036 1.0000 Uiso R . . . . .
H5001 H 0.0296 1.0674 -0.0728 0.1090 1.0000 Uiso R . . . . .
H5011 H 0.0612 1.1507 -0.0970 0.1061 1.0000 Uiso R . . . . .
H5021 H 0.1529 1.1600 -0.1088 0.1166 1.0000 Uiso R . . . . .
H5031 H 0.2192 1.0968 -0.0956 0.1136 1.0000 Uiso R . . . . .
H5041 H 0.1918 1.0133 -0.0694 0.1089 1.0000 Uiso R . . . . .
H5051 H 0.4658 0.8117 0.4285 0.3050 1.0000 Uiso R . . . . .
H5071 H 0.5271 0.7912 0.3273 0.3066 1.0000 Uiso R . . . . .
H5081 H 0.5281 0.7023 0.3313 0.3021 1.0000 Uiso R . . . . .
H5101 H 0.4568 0.7250 0.4407 0.3064 1.0000 Uiso R . . . . .
H4601 H 0.1213 0.5123 0.8670 0.2309 1.0000 Uiso R . . . . .
H4841 H 0.2113 0.4550 0.1106 0.4815 1.0000 Uiso R . . . . .
H4851 H 0.2280 0.4873 0.1678 0.4800 1.0000 Uiso R . . . . .
H4661 H 0.0966 1.0417 0.3584 0.2349 1.0000 Uiso R . . . . .
H4361 H 0.4440 0.9963 0.5955 0.1051 1.0000 Uiso R . . . . .
H4701 H 0.0354 1.1908 0.3164 0.2335 1.0000 Uiso R . . . . .
H4741 H 0.1400 1.2311 0.2518 0.2641 1.0000 Uiso R . . . . .
H5091 H 0.4877 0.6502 0.3909 0.3070 1.0000 Uiso R . . . . .

loop_
_atom_site_aniso_label
_atom_site_aniso_U_11
_atom_site_aniso_U_22
_atom_site_aniso_U_33
_atom_site_aniso_U_23
_atom_site_aniso_U_13
_atom_site_aniso_U_12
Ce1 0.00875(13) 0.01090(14) 0.01127(13) 0.00120(10) 0.00184(10) -0.00111(10)
Ce2 0.01006(13) 0.01233(14) 0.01134(13) 0.00024(10) 0.00166(10) -0.00123(11)
Ce3 0.00858(13) 0.01243(14) 0.01513(14) 0.00170(11) 0.00203(11) -0.00008(11)
Ce4 0.00975(13) 0.01449(15) 0.01322(14) 0.00077(11) 0.00149(11) -0.00089(11)
Ce5 0.01168(14) 0.01519(15) 0.01407(14) 0.00246(11) 0.00057(11) 0.00034(11)
O6 0.020(2) 0.020(2) 0.0162(19) 0.0043(16) 0.0006(16) -0.0029(16)
O7 0.0112(18) 0.020(2) 0.0143(18) 0.0018(15) -0.0014(14) 0.0005(15)
Ce8 0.01319(14) 0.01448(15) 0.01864(15) 0.00036(12) 0.00340(11) -0.00105(12)
O9 0.0079(17) 0.0150(19) 0.021(2) 0.0062(15) 0.0031(14) 0.0009(14)
O10 0.019(2) 0.017(2) 0.028(2) 0.0022(17) 0.0048(17) 0.0035(16)
C11 0.019(3) 0.013(3) 0.032(3) 0.007(2) 0.001(2) -0.005(2)
O12 0.023(2) 0.020(2) 0.027(2) 0.0073(17) -0.0015(18) 0.0013(17)
C13 0.019(3) 0.028(3) 0.035(4) 0.004(3) 0.004(3) -0.000(3)
C14 0.034(4) 0.035(4) 0.042(4) 0.012(3) -0.005(3) 0.006(3)
C15 0.032(4) 0.063(6) 0.059(5) 0.016(5) -0.008(4) 0.016(4)
C16 0.043(5) 0.068(6) 0.067(6) 0.027(5) 0.003(4) 0.034(5)
C17 0.045(5) 0.054(5) 0.063(6) 0.012(4) 0.016(4) 0.028(4)
C18 0.041(4) 0.037(4) 0.044(4) 0.010(3) 0.007(3) 0.011(3)
C19 0.066(8) 0.136(13) 0.126(12) 0.034(10) 0.000(7) 0.071(8)
O20 0.028(2) 0.017(2) 0.022(2) 0.0063(16) 0.0025(17) 0.0010(17)
Ce21 0.01332(14) 0.01522(15) 0.01262(14) 0.00247(11) 0.00153(11) -0.00262(11)
Ce22 0.01769(15) 0.01292(15) 0.01810(15) 0.00437(11) 0.00654(12) 0.00016(12)
Ce23 0.01247(14) 0.01359(15) 0.01391(14) 0.00110(11) 0.00340(11) -0.00092(11)
O24 0.0113(18) 0.0158(19) 0.0160(18) 0.0029(15) 0.0035(14) -0.0022(15)
O25 0.0164(19) 0.019(2) 0.0179(19) -0.0010(16) 0.0004(15) -0.0046(16)
Ce26 0.01221(14) 0.01169(14) 0.01494(14) 0.00004(11) 0.00262(11) -0.00172(11)
O27 0.0125(18) 0.0122(18) 0.0152(18) 0.0054(14) 0.0024(14) -0.0014(14)
O28 0.024(2) 0.014(2) 0.024(2) 0.0044(16) 0.0015(17) -0.0060(17)
C29 0.023(3) 0.020(3) 0.035(4) 0.005(3) -0.002(3) -0.004(2)
O30 0.040(3) 0.027(3) 0.040(3) -0.006(2) 0.020(2) -0.015(2)
C31 0.036(4) 0.020(3) 0.042(4) 0.005(3) 0.007(3) -0.006(3)
C32 0.050(5) 0.022(3) 0.033(4) 0.003(3) -0.003(3) -0.012(3)
C33 0.077(6) 0.029(4) 0.050(5) -0.002(4) 0.009(4) -0.020(4)
C34 0.121(10) 0.031(5) 0.052(6) -0.007(4) 0.001(6) -0.019(5)
C35 0.107(9) 0.031(5) 0.062(6) 0.004(4) 0.007(6) -0.029(5)
C36 0.070(6) 0.026(4) 0.043(4) 0.003(3) 0.013(4) -0.021(4)
C37 0.25(2) 0.028(5) 0.088(9) -0.017(6) 0.013(11) -0.053(9)
Ce38 0.01308(14) 0.01296(15) 0.01808(15) -0.00133(11) 0.00437(11) 0.00023(11)
O39 0.0148(19) 0.0134(19) 0.022(2) -0.0015(15) 0.0056(15) 0.0006(15)
O40 0.0143(19) 0.020(2) 0.019(2) 0.0001(16) 0.0030(15) 0.0020(16)
O41 0.0134(18) 0.0140(19) 0.021(2) 0.0037(15) -0.0012(15) 0.0010(15)
O42 0.0111(18) 0.020(2) 0.023(2) -0.0006(16) 0.0022(15) -0.0003(15)
Ce43 0.01359(14) 0.01572(15) 0.01508(14) -0.00147(11) 0.00538(11) -0.00236(12)
O44 0.0153(19) 0.021(2) 0.0138(18) -0.0007(15) 0.0039(15) -0.0056(16)
O45 0.0115(18) 0.018(2) 0.019(2) 0.0020(15) 0.0011(15) -0.0018(15)
O46 0.0153(19) 0.021(2) 0.0151(19) 0.0037(15) 0.0046(15) -0.0011(16)
O47 0.027(2) 0.021(2) 0.022(2) -0.0001(17) 0.0099(17) -0.0004(18)
C48 0.025(3) 0.023(3) 0.021(3) 0.001(2) 0.003(2) -0.007(3)
O49 0.022(2) 0.026(2) 0.019(2) 0.0042(17) 0.0042(16) -0.0007(18)
C50 0.034(4) 0.033(4) 0.020(3) 0.003(3) 0.007(3) -0.016(3)
C51 0.058(5) 0.034(4) 0.020(3) -0.005(3) 0.017(3) -0.022(4)
C52 0.066(6) 0.058(6) 0.026(4) -0.014(4) 0.018(4) -0.033(5)
C53 0.067(6) 0.086(7) 0.016(4) -0.006(4) 0.007(4) -0.043(5)
C54 0.052(5) 0.081(7) 0.029(4) 0.009(4) -0.003(4) -0.011(5)
C55 0.044(4) 0.056(5) 0.022(3) 0.005(3) -0.000(3) -0.004(4)
C56 0.087(8) 0.187(15) 0.016(4) -0.008(6) 0.008(4) -0.059(9)
O57 0.022(2) 0.026(2) 0.025(2) -0.0041(18) 0.0102(17) -0.0027(18)
C58 0.021(3) 0.027(3) 0.024(3) 0.005(2) 0.007(2) -0.003(3)
O59 0.023(2) 0.028(2) 0.025(2) -0.0003(18) 0.0071(17) -0.0058(18)
C60 0.020(3) 0.042(4) 0.028(3) 0.002(3) 0.009(3) 0.000(3)
C61 0.033(4) 0.055(5) 0.033(4) 0.003(3) 0.014(3) -0.011(3)
C62 0.034(4) 0.059(6) 0.050(5) -0.001(4) 0.014(4) -0.016(4)
C63 0.021(4) 0.096(8) 0.063(6) -0.007(5) 0.010(4) -0.010(4)
C64 0.043(5) 0.130(11) 0.077(7) -0.012(7) 0.030(5) -0.024(6)
C65 0.044(5) 0.087(8) 0.053(5) -0.026(5) 0.023(4) -0.007(5)
C66 0.030(4) 0.063(6) 0.049(5) -0.017(4) 0.011(3) -0.005(4)
O67 0.064(4) 0.034(3) 0.023(2) -0.010(2) 0.014(2) -0.023(3)
C68 0.019(3) 0.016(3) 0.025(3) -0.005(2) 0.011(2) -0.003(2)
O69 0.052(3) 0.026(2) 0.019(2) -0.0008(18) 0.008(2) 0.000(2)
C70 0.023(3) 0.028(3) 0.021(3) -0.004(2) 0.005(2) -0.000(3)
C71 0.024(3) 0.021(3) 0.033(3) -0.003(3) 0.010(3) -0.005(2)
C72 0.027(3) 0.043(4) 0.033(4) -0.018(3) 0.002(3) -0.002(3)
C73 0.027(3) 0.049(5) 0.030(4) -0.012(3) 0.001(3) 0.003(3)
C74 0.043(4) 0.047(5) 0.023(3) 0.005(3) 0.004(3) 0.008(4)
C75 0.039(4) 0.021(3) 0.028(3) -0.003(3) 0.008(3) -0.003(3)
C76 0.053(5) 0.091(8) 0.033(4) -0.015(5) -0.008(4) -0.001(5)
O77 0.033(3) 0.022(3) 0.075(4) 0.007(2) 0.025(3) 0.003(2)
C78 0.019(3) 0.024(3) 0.036(4) -0.003(3) -0.001(3) -0.000(2)
O79 0.022(2) 0.027(2) 0.047(3) 0.011(2) 0.013(2) -0.0001(19)
C80 0.018(3) 0.047(5) 0.055(5) -0.021(4) 0.009(3) -0.000(3)
C81 0.027(4) 0.081(7) 0.064(6) -0.013(5) 0.026(4) -0.008(4)
C82 0.028(5) 0.142(13) 0.118(11) -0.063(10) 0.025(6) -0.017(7)
C83 0.027(5) 0.178(17) 0.175(15) -0.122(14) 0.010(7) 0.016(8)
C84 0.035(6) 0.053(7) 0.30(2) -0.055(10) -0.043(9) 0.021(5)
C85 0.032(5) 0.038(5) 0.176(13) -0.012(6) -0.033(6) 0.008(4)
C86 0.037(7) 0.30(3) 0.30(3) -0.18(2) -0.007(11) 0.066(12)
O87 0.027(2) 0.018(2) 0.028(2) -0.0057(17) 0.0053(18) -0.0031(18)
C88 0.022(3) 0.016(3) 0.020(3) -0.000(2) 0.004(2) -0.005(2)
O89 0.024(2) 0.021(2) 0.027(2) -0.0061(17) 0.0076(18) -0.0079(18)
C90 0.033(3) 0.022(3) 0.018(3) -0.002(2) 0.005(2) -0.005(3)
C91 0.034(3) 0.019(3) 0.027(3) 0.001(2) 0.009(3) 0.001(3)
C92 0.054(5) 0.016(3) 0.023(3) -0.003(2) 0.004(3) 0.006(3)
C93 0.062(5) 0.024(3) 0.019(3) -0.002(3) -0.002(3) -0.002(3)
C94 0.038(4) 0.042(4) 0.030(4) -0.007(3) 0.002(3) -0.012(3)
C95 0.033(4) 0.028(4) 0.036(4) -0.011(3) 0.010(3) -0.012(3)
C96 0.089(7) 0.032(4) 0.030(4) -0.014(3) -0.004(4) -0.012(4)
O97 0.023(2) 0.016(2) 0.031(2) 0.0002(17) 0.0070(18) 0.0024(17)
C98 0.021(3) 0.015(3) 0.035(3) -0.001(2) 0.005(3) 0.001(2)
O99 0.030(2) 0.023(2) 0.030(2) 0.0057(18) 0.0076(19) 0.0055(19)
C100 0.027(3) 0.016(3) 0.044(4) 0.003(3) -0.002(3) 0.004(3)
C101 0.053(5) 0.034(4) 0.051(5) 0.010(4) 0.013(4) 0.015(4)
C102 0.058(6) 0.038(5) 0.064(6) 0.019(4) -0.003(5) 0.017(4)
C103 0.062(6) 0.051(6) 0.074(7) -0.002(5) -0.012(5) 0.028(5)
C104 0.077(7) 0.100(9) 0.063(7) -0.019(6) -0.010(6) 0.058(7)
C105 0.054(5) 0.060(6) 0.043(5) -0.003(4) -0.000(4) 0.030(4)
C106 0.113(11) 0.090(9) 0.092(9) 0.003(7) -0.018(8) 0.057(8)
O107 0.0153(18) 0.0111(18) 0.0138(18) 0.0026(14) 0.0040(14) -0.0004(14)
O108 0.0145(19) 0.018(2) 0.021(2) -0.0012(16) 0.0002(15) -0.0039(16)
C109 0.013(3) 0.014(3) 0.024(3) -0.004(2) 0.003(2) -0.003(2)
O110 0.019(2) 0.022(2) 0.020(2) 0.0003(17) -0.0015(16) -0.0052(17)
C111 0.023(3) 0.021(3) 0.024(3) -0.000(2) 0.001(2) 0.005(2)
C112 0.029(3) 0.022(3) 0.031(3) 0.001(3) -0.003(3) -0.002(3)
C113 0.040(4) 0.031(4) 0.043(4) 0.006(3) -0.014(3) 0.001(3)
C114 0.041(4) 0.043(5) 0.038(4) -0.010(3) -0.014(3) 0.001(4)
C115 0.050(5) 0.022(3) 0.046(4) -0.005(3) -0.019(4) -0.004(3)
C116 0.030(4) 0.024(3) 0.033(4) -0.003(3) -0.008(3) -0.001(3)
C117 0.092(8) 0.040(5) 0.061(6) -0.000(4) -0.048(6) -0.009(5)
O118 0.016(2) 0.025(2) 0.022(2) 0.0062(17) 0.0050(16) 0.0028(17)
C119 0.027(3) 0.015(3) 0.018(3) 0.001(2) 0.005(2) -0.005(2)
O120 0.021(2) 0.025(2) 0.022(2) 0.0012(17) 0.0022(17) -0.0025(17)
C121 0.029(3) 0.023(3) 0.020(3) -0.000(2) 0.003(2) -0.007(3)
C122 0.033(4) 0.025(3) 0.031(3) 0.004(3) 0.006(3) -0.009(3)
C123 0.053(5) 0.036(4) 0.045(5) 0.015(4) 0.003(4) -0.013(4)
C124 0.046(5) 0.042(5) 0.063(6) 0.021(4) 0.004(4) -0.023(4)
C125 0.033(4) 0.061(6) 0.051(5) 0.011(4) 0.003(4) -0.025(4)
C126 0.026(3) 0.040(4) 0.029(3) 0.008(3) 0.002(3) -0.013(3)
C127 0.063(7) 0.074(8) 0.102(9) 0.053(7) -0.008(6) -0.031(6)
O128 0.0091(17) 0.0130(18) 0.0172(18) 0.0020(14) 0.0022(14) -0.0017(14)
O129 0.0096(18) 0.026(2) 0.019(2) 0.0030(16) 0.0023(15) -0.0014(16)
C130 0.014(3) 0.022(3) 0.021(3) 0.005(2) 0.005(2) -0.004(2)
O131 0.016(2) 0.026(2) 0.021(2) -0.0020(17) 0.0016(16) -0.0044(17)
C132 0.018(3) 0.032(4) 0.027(3) 0.001(3) 0.002(2) 0.002(3)
C133 0.022(3) 0.036(4) 0.031(3) 0.003(3) -0.000(3) 0.001(3)
C134 0.015(3) 0.072(6) 0.039(4) 0.005(4) 0.009(3) 0.000(3)
C135 0.019(4) 0.087(7) 0.049(5) -0.004(5) 0.007(3) -0.013(4)
C136 0.021(4) 0.084(7) 0.048(5) -0.012(4) 0.000(3) -0.009(4)
C137 0.016(3) 0.060(5) 0.038(4) -0.006(4) 0.004(3) -0.010(3)
C138 0.023(4) 0.156(13) 0.077(7) -0.020(8) 0.007(4) -0.017(6)
O139 0.025(2) 0.024(2) 0.022(2) 0.0122(17) -0.0006(17) -0.0077(18)
C140 0.026(3) 0.030(3) 0.021(3) 0.009(3) 0.010(2) 0.004(3)
O141 0.078(4) 0.023(3) 0.029(3) 0.012(2) 0.027(3) 0.018(3)
C142 0.027(3) 0.023(3) 0.028(3) 0.004(3) 0.006(3) -0.000(3)
C143 0.036(4) 0.025(3) 0.032(4) 0.007(3) 0.010(3) 0.002(3)
C144 0.068(6) 0.034(4) 0.028(4) 0.001(3) 0.014(4) 0.005(4)
C145 0.071(6) 0.046(5) 0.027(4) 0.015(3) 0.023(4) -0.002(4)
C146 0.087(7) 0.033(4) 0.037(4) 0.014(3) 0.019(4) -0.020(4)
C147 0.072(6) 0.026(4) 0.027(4) 0.004(3) 0.020(4) -0.001(4)
C148 0.141(11) 0.069(7) 0.030(5) 0.003(4) 0.045(6) -0.014(7)
O149 0.019(2) 0.019(2) 0.028(2) 0.0065(17) 0.0001(17) 0.0005(17)
C150 0.022(3) 0.025(3) 0.025(3) -0.004(2) 0.006(2) 0.004(3)
O151 0.022(2) 0.024(2) 0.029(2) 0.0005(18) 0.0002(18) -0.0008(18)
C152 0.030(3) 0.021(3) 0.017(3) 0.002(2) -0.002(2) 0.004(3)
C153 0.032(3) 0.019(3) 0.031(3) 0.010(3) 0.000(3) -0.001(3)
C154 0.039(4) 0.023(4) 0.044(4) 0.007(3) 0.007(3) -0.001(3)
C155 0.062(5) 0.030(4) 0.036(4) 0.012(3) -0.007(4) -0.006(4)
C156 0.054(5) 0.040(5) 0.072(6) 0.024(4) -0.030(5) 0.005(4)
C157 0.039(4) 0.035(4) 0.047(5) 0.016(3) -0.015(3) -0.003(3)
C158 0.085(8) 0.042(5) 0.073(7) 0.028(5) -0.004(6) 0.006(5)
O159 0.0095(17) 0.0165(19) 0.0151(18) 0.0016(14) 0.0015(14) 0.0019(14)
O160 0.019(2) 0.020(2) 0.0151(19) 0.0050(15) -0.0012(15) -0.0019(16)
C161 0.017(3) 0.021(3) 0.016(3) 0.002(2) 0.003(2) 0.002(2)
O162 0.023(2) 0.018(2) 0.022(2) 0.0049(16) -0.0004(17) -0.0052(17)
C163 0.023(3) 0.017(3) 0.019(3) -0.002(2) -0.001(2) -0.001(2)
C164 0.029(3) 0.031(4) 0.025(3) 0.009(3) -0.002(3) -0.004(3)
C165 0.031(4) 0.037(4) 0.031(4) 0.001(3) -0.008(3) -0.010(3)
C166 0.030(4) 0.028(4) 0.031(4) -0.000(3) -0.010(3) 0.001(3)
C167 0.039(4) 0.041(4) 0.015(3) 0.007(3) -0.005(3) -0.000(3)
C168 0.029(3) 0.029(3) 0.021(3) -0.002(3) 0.000(3) -0.005(3)
C169 0.054(5) 0.048(5) 0.032(4) 0.009(3) -0.019(4) -0.007(4)
O170 0.023(2) 0.025(2) 0.020(2) 0.0044(17) -0.0008(17) -0.0032(18)
C171 0.017(3) 0.016(3) 0.017(3) -0.001(2) 0.003(2) 0.001(2)
O172 0.017(2) 0.028(2) 0.019(2) 0.0017(17) -0.0015(16) -0.0043(17)
C173 0.019(3) 0.033(4) 0.024(3) -0.005(3) 0.001(2) 0.004(3)
C174 0.043(4) 0.043(4) 0.028(4) -0.003(3) -0.011(3) 0.012(3)
C175 0.065(6) 0.056(6) 0.046(5) -0.015(4) -0.024(4) 0.034(5)
C176 0.039(5) 0.078(7) 0.057(6) -0.041(5) -0.028(4) 0.032(5)
C177 0.023(4) 0.073(6) 0.051(5) -0.024(4) -0.002(3) -0.010(4)
C178 0.023(3) 0.049(5) 0.029(4) -0.010(3) -0.003(3) -0.002(3)
C179 0.061(7) 0.146(12) 0.112(10) -0.094(9) -0.058(7) 0.056(8)
O180 0.0106(17) 0.0099(17) 0.0143(18) -0.0001(14) 0.0050(14) -0.0012(14)
N181 0.013(2) 0.018(3) 0.032(3) -0.001(2) 0.004(2) -0.0025(19)
C182 0.019(3) 0.032(4) 0.040(4) 0.005(3) 0.009(3) 0.004(3)
C183 0.018(3) 0.033(4) 0.063(5) 0.013(4) 0.003(3) 0.004(3)
C184 0.016(3) 0.034(4) 0.054(5) 0.001(3) 0.007(3) 0.006(3)
C185 0.016(3) 0.036(4) 0.059(5) 0.007(3) 0.012(3) -0.000(3)
C186 0.024(3) 0.025(3) 0.040(4) 0.010(3) 0.011(3) 0.005(3)
N187 0.021(2) 0.021(3) 0.020(2) -0.0028(19) 0.0045(19) -0.002(2)
C188 0.024(3) 0.029(3) 0.020(3) -0.009(2) 0.008(2) -0.006(3)
C189 0.025(3) 0.036(4) 0.028(3) -0.007(3) 0.003(3) -0.012(3)
C190 0.038(4) 0.048(5) 0.025(4) -0.011(3) -0.010(3) 0.010(3)
C191 0.047(4) 0.036(4) 0.017(3) -0.001(3) -0.005(3) 0.008(3)
C192 0.042(4) 0.022(3) 0.027(3) -0.004(3) -0.006(3) 0.005(3)
Ce193 0.01147(14) 0.01138(14) 0.01215(14) 0.00169(11) -0.00135(11) -0.00191(11)
Ce194 0.01235(14) 0.01306(14) 0.01271(14) 0.00137(11) -0.00188(11) -0.00187(11)
Ce195 0.01166(14) 0.01305(15) 0.01519(14) 0.00241(11) -0.00043(11) -0.00068(11)
Ce196 0.01177(14) 0.01638(15) 0.01366(14) 0.00028(11) -0.00123(11) -0.00202(11)
Ce197 0.01335(14) 0.01513(15) 0.01448(14) 0.00246(11) -0.00232(11) -0.00059(11)
O198 0.019(2) 0.020(2) 0.021(2) 0.0014(16) -0.0060(16) -0.0062(17)
O199 0.0138(18) 0.021(2) 0.0148(19) 0.0021(15) -0.0019(15) 0.0010(16)
Ce200 0.01778(15) 0.01323(15) 0.01635(15) 0.00163(11) -0.00052(12) -0.00117(12)
O201 0.0135(18) 0.025(2) 0.0119(18) -0.0006(15) 0.0003(14) 0.0033(16)
O202 0.021(2) 0.018(2) 0.022(2) 0.0046(16) -0.0001(16) 0.0053(16)
C203 0.017(3) 0.013(3) 0.030(3) 0.002(2) -0.002(2) -0.003(2)
O204 0.026(2) 0.019(2) 0.023(2) 0.0048(17) -0.0024(17) 0.0009(17)
C205 0.020(3) 0.026(3) 0.030(3) 0.010(3) 0.001(2) 0.002(3)
C206 0.030(4) 0.031(4) 0.030(4) 0.006(3) -0.000(3) 0.007(3)
C207 0.042(4) 0.035(4) 0.035(4) 0.002(3) 0.004(3) 0.019(3)
C208 0.035(4) 0.043(4) 0.034(4) 0.016(3) 0.009(3) 0.021(3)
C209 0.060(6) 0.073(7) 0.049(5) 0.019(5) 0.009(4) 0.041(5)
C210 0.028(4) 0.051(5) 0.035(4) 0.014(3) -0.000(3) 0.013(3)
C211 0.034(4) 0.030(4) 0.029(3) 0.010(3) -0.004(3) 0.005(3)
O212 0.026(2) 0.018(2) 0.021(2) 0.0034(16) 0.0001(17) 0.0029(17)
Ce213 0.03260(19) 0.01266(15) 0.01880(16) 0.00216(12) 0.00743(14) -0.00408(13)
Ce214 0.01575(15) 0.01498(15) 0.01399(14) 0.00237(11) -0.00084(11) -0.00246(12)
Ce215 0.01672(15) 0.01555(15) 0.01374(14) 0.00172(11) -0.00055(11) -0.00177(12)
O216 0.0149(19) 0.0156(19) 0.0170(19) 0.0004(15) 0.0005(15) -0.0025(15)
Ce217 0.01727(15) 0.01608(15) 0.01373(14) 0.00032(11) 0.00035(11) -0.00141(12)
O218 0.0175(19) 0.0151(19) 0.0170(19) 0.0013(15) 0.0011(15) -0.0016(15)
O219 0.0168(19) 0.021(2) 0.0162(19) -0.0004(16) -0.0011(15) -0.0043(16)
O220 0.021(2) 0.017(2) 0.0126(18) 0.0028(15) 0.0000(15) 0.0001(16)
O221 0.0167(19) 0.020(2) 0.0165(19) 0.0030(15) -0.0019(15) -0.0018(16)
Ce222 0.01543(15) 0.01470(15) 0.01620(15) -0.00058(11) 0.00001(11) -0.00038(12)
Ce223 0.01577(15) 0.01296(15) 0.01526(15) 0.00067(11) -0.00075(11) -0.00225(12)
O224 0.023(2) 0.0101(18) 0.0184(19) -0.0016(15) -0.0029(16) -0.0027(16)
O225 0.020(2) 0.019(2) 0.0164(19) 0.0018(15) -0.0013(15) 0.0006(16)
O226 0.017(2) 0.024(2) 0.027(2) -0.0037(17) 0.0013(17) -0.0088(17)
O227 0.019(2) 0.0132(19) 0.0145(18) 0.0015(14) 0.0001(15) -0.0030(15)
O228 0.027(2) 0.020(2) 0.031(2) 0.0077(18) -0.0001(19) -0.0031(18)
C229 0.062(5) 0.019(4) 0.047(5) -0.004(3) 0.021(4) -0.022(3)
O230 0.134(7) 0.067(5) 0.042(3) -0.027(3) 0.048(4) -0.073(5)
C231 0.079(7) 0.035(4) 0.043(5) -0.000(4) 0.016(4) -0.028(4)
C232 0.110(8) 0.025(4) 0.040(5) -0.006(3) 0.007(5) -0.021(5)
C233 0.163(13) 0.059(7) 0.035(5) 0.005(4) -0.010(6) -0.049(7)
C234 0.119(10) 0.050(6) 0.068(7) 0.021(5) -0.035(7) -0.045(6)
C235 0.115(11) 0.097(10) 0.064(7) 0.023(7) -0.013(7) -0.059(8)
C236 0.091(8) 0.057(6) 0.067(7) 0.011(5) 0.010(6) -0.039(6)
C237 0.158(14) 0.066(8) 0.099(10) 0.026(7) -0.051(9) -0.062(9)
O238 0.0136(18) 0.0131(19) 0.0140(18) -0.0016(14) -0.0016(14) -0.0058(15)
O239 0.022(2) 0.019(2) 0.0142(19) -0.0030(15) -0.0015(15) -0.0050(16)
C240 0.016(3) 0.020(3) 0.019(3) -0.004(2) 0.006(2) -0.006(2)
O241 0.024(2) 0.024(2) 0.023(2) 0.0032(17) -0.0035(17) -0.0070(18)
C242 0.024(3) 0.028(3) 0.020(3) -0.002(2) 0.003(2) 0.002(3)
C243 0.022(3) 0.026(3) 0.034(4) -0.004(3) -0.007(3) -0.004(3)
C244 0.036(4) 0.039(4) 0.035(4) -0.000(3) -0.016(3) 0.001(3)
C245 0.028(3) 0.041(4) 0.027(3) -0.001(3) -0.008(3) -0.006(3)
C246 0.023(3) 0.026(4) 0.047(4) -0.006(3) -0.005(3) -0.004(3)
C247 0.028(3) 0.027(3) 0.026(3) -0.000(3) -0.000(3) -0.005(3)
C248 0.044(5) 0.057(5) 0.043(5) 0.002(4) -0.022(4) -0.015(4)
O249 0.024(2) 0.024(2) 0.023(2) -0.0080(17) 0.0052(17) -0.0079(18)
C250 0.025(3) 0.019(3) 0.023(3) 0.004(2) 0.002(2) -0.004(2)
O251 0.021(2) 0.021(2) 0.021(2) -0.0029(16) -0.0010(16) -0.0032(17)
C252 0.024(3) 0.026(3) 0.025(3) -0.002(2) -0.002(2) -0.002(3)
C253 0.024(3) 0.030(4) 0.038(4) -0.012(3) 0.011(3) -0.009(3)
C254 0.029(4) 0.044(5) 0.041(4) -0.005(3) 0.009(3) -0.010(3)
C255 0.040(4) 0.028(4) 0.030(4) 0.000(3) -0.003(3) -0.007(3)
C256 0.036(4) 0.024(3) 0.030(3) -0.009(3) 0.006(3) -0.003(3)
C257 0.030(3) 0.021(3) 0.035(4) -0.003(3) 0.003(3) -0.003(3)
C258 0.048(5) 0.031(4) 0.049(5) -0.013(3) -0.003(4) -0.010(3)
O259 0.0170(19) 0.017(2) 0.019(2) -0.0007(15) 0.0007(15) -0.0020(16)
O260 0.038(3) 0.021(2) 0.024(2) 0.0025(17) -0.0025(19) 0.0082(19)
C261 0.032(4) 0.018(3) 0.032(4) 0.001(3) -0.003(3) 0.005(3)
O262 0.034(2) 0.018(2) 0.025(2) -0.0010(17) 0.0018(19) 0.0043(18)
C263 0.032(4) 0.017(3) 0.034(4) -0.000(3) 0.002(3) 0.005(3)
C264 0.057(5) 0.037(4) 0.032(4) 0.002(3) 0.004(3) 0.014(4)
C265 0.069(6) 0.037(4) 0.049(5) 0.011(4) 0.003(4) 0.024(4)
C266 0.048(5) 0.029(4) 0.072(6) -0.001(4) 0.015(4) 0.015(4)
C267 0.057(5) 0.034(4) 0.052(5) -0.000(4) 0.016(4) 0.007(4)
C268 0.036(4) 0.028(4) 0.037(4) 0.004(3) 0.007(3) 0.006(3)
C269 0.079(7) 0.030(5) 0.104(8) 0.006(5) 0.033(6) 0.030(5)
O270 0.089(5) 0.041(3) 0.025(3) 0.004(2) 0.004(3) -0.022(3)
C271 0.029(3) 0.025(3) 0.027(3) 0.005(3) -0.001(3) -0.012(3)
O272 0.083(4) 0.034(3) 0.029(3) 0.001(2) -0.002(3) -0.013(3)
C273 0.033(4) 0.068(6) 0.026(4) -0.012(4) 0.002(3) -0.010(4)
C274 0.153(13) 0.126(11) 0.040(6) -0.044(6) 0.017(6) -0.100(10)
C275 0.21(2) 0.25(3) 0.090(12) -0.114(15) 0.049(13) -0.16(2)
C276 0.066(8) 0.39(4) 0.067(10) -0.148(17) 0.007(7) -0.041(14)
C277 0.127(13) 0.26(2) 0.031(6) -0.039(10) -0.033(7) 0.110(15)
C278 0.095(9) 0.100(9) 0.039(5) -0.007(5) -0.016(5) 0.043(7)
C279 0.066(9) 0.60(5) 0.105(12) -0.22(2) -0.001(8) -0.006(17)
O280 0.045(3) 0.032(3) 0.093(5) 0.014(3) 0.042(3) 0.005(3)
C281 0.028(3) 0.029(4) 0.026(3) 0.006(3) -0.000(3) -0.004(3)
O282 0.064(4) 0.026(3) 0.068(4) 0.004(3) 0.036(3) 0.013(3)
C283 0.025(3) 0.034(4) 0.040(4) -0.003(3) 0.013(3) 0.002(3)
C284 0.038(4) 0.045(5) 0.065(6) 0.008(4) 0.009(4) 0.003(4)
C285 0.061(6) 0.055(6) 0.052(5) -0.003(4) 0.010(4) 0.016(5)
C286 0.047(5) 0.071(7) 0.079(7) -0.008(6) 0.028(5) 0.009(5)
C287 0.057(6) 0.074(8) 0.139(11) 0.025(8) 0.066(7) 0.005(6)
C288 0.062(6) 0.044(5) 0.082(7) 0.005(5) 0.041(5) -0.002(4)
C289 0.065(8) 0.128(13) 0.182(16) -0.001(12) 0.062(10) 0.026(8)
O290 0.029(2) 0.025(2) 0.019(2) -0.0016(17) 0.0023(17) -0.0058(19)
C291 0.023(3) 0.021(3) 0.019(3) 0.003(2) 0.003(2) -0.003(2)
O292 0.025(2) 0.030(2) 0.017(2) 0.0011(17) 0.0031(17) -0.0064(19)
C293 0.018(3) 0.028(3) 0.020(3) 0.007(2) 0.000(2) 0.000(2)
C294 0.030(4) 0.030(4) 0.038(4) 0.005(3) 0.007(3) -0.004(3)
C295 0.033(4) 0.043(4) 0.031(4) -0.006(3) 0.007(3) 0.004(3)
C296 0.020(3) 0.054(5) 0.033(4) 0.010(3) 0.006(3) 0.002(3)
C297 0.021(3) 0.046(4) 0.024(3) 0.005(3) 0.002(2) -0.008(3)
C298 0.027(3) 0.028(3) 0.021(3) 0.006(2) -0.001(2) -0.006(3)
C299 0.026(4) 0.106(8) 0.031(4) -0.009(4) 0.005(3) -0.003(4)
O300 0.026(2) 0.022(2) 0.020(2) 0.0015(17) 0.0016(17) -0.0027(18)
C301 0.035(4) 0.020(3) 0.016(3) 0.003(2) -0.003(2) -0.007(3)
O302 0.029(2) 0.029(2) 0.020(2) 0.0021(18) -0.0025(18) 0.0036(19)
C303 0.042(4) 0.029(4) 0.023(3) 0.006(3) -0.007(3) -0.006(3)
C304 0.062(5) 0.059(5) 0.018(3) -0.007(3) -0.001(3) 0.003(4)
C305 0.079(7) 0.103(9) 0.023(4) -0.016(5) -0.001(4) -0.018(7)
C306 0.110(9) 0.057(6) 0.021(4) 0.006(4) -0.022(5) -0.023(6)
C307 0.135(11) 0.055(6) 0.050(6) -0.004(5) -0.047(7) 0.036(7)
C308 0.087(7) 0.062(6) 0.027(4) -0.013(4) -0.022(4) 0.027(5)
C309 0.160(14) 0.105(10) 0.034(5) 0.019(6) -0.028(7) -0.049(9)
O310 0.025(2) 0.023(2) 0.024(2) 0.0091(17) 0.0009(17) -0.0078(18)
C311 0.024(3) 0.026(3) 0.021(3) -0.001(2) 0.005(2) -0.005(3)
O312 0.027(2) 0.032(3) 0.020(2) 0.0024(18) -0.0007(18) -0.0029(19)
C313 0.033(3) 0.026(3) 0.024(3) -0.002(3) 0.009(3) -0.010(3)
C314 0.038(4) 0.046(5) 0.037(4) -0.005(3) 0.010(3) -0.017(4)
C315 0.054(5) 0.065(6) 0.057(6) -0.017(5) 0.022(4) -0.041(5)
C316 0.076(7) 0.038(5) 0.055(5) -0.005(4) 0.033(5) -0.033(5)
C317 0.062(6) 0.029(4) 0.051(5) 0.000(3) 0.025(4) -0.009(4)
C318 0.046(4) 0.030(4) 0.035(4) 0.001(3) 0.010(3) -0.010(3)
C319 0.106(10) 0.061(7) 0.118(10) 0.003(7) 0.051(8) -0.040(7)
O320 0.0154(19) 0.0150(19) 0.0180(19) 0.0043(15) 0.0005(15) -0.0012(15)
O321 0.018(2) 0.024(2) 0.020(2) 0.0027(17) 0.0005(16) -0.0040(17)
C322 0.018(3) 0.022(3) 0.020(3) 0.004(2) 0.001(2) -0.002(2)
O323 0.021(2) 0.025(2) 0.020(2) -0.0033(17) 0.0044(16) -0.0071(17)
C324 0.022(3) 0.025(3) 0.024(3) 0.005(2) 0.000(2) -0.003(2)
C325 0.024(3) 0.046(4) 0.025(3) -0.002(3) 0.002(3) -0.001(3)
C326 0.020(3) 0.048(4) 0.028(3) -0.003(3) -0.003(3) -0.006(3)
C327 0.019(3) 0.050(5) 0.032(4) 0.002(3) 0.003(3) -0.003(3)
C328 0.028(4) 0.075(6) 0.036(4) -0.001(4) 0.005(3) -0.003(4)
C329 0.022(3) 0.042(4) 0.023(3) 0.000(3) 0.003(2) 0.002(3)
C330 0.019(3) 0.032(4) 0.020(3) 0.003(2) -0.003(2) -0.005(3)
O331 0.029(2) 0.023(2) 0.023(2) 0.0080(17) -0.0007(18) -0.0084(18)
C332 0.044(4) 0.023(3) 0.032(4) 0.012(3) 0.004(3) 0.003(3)
O333 0.131(6) 0.023(3) 0.031(3) 0.012(2) 0.017(3) 0.011(3)
C334 0.065(6) 0.030(4) 0.043(4) 0.017(3) 0.019(4) 0.001(4)
C335 0.053(5) 0.030(4) 0.032(4) 0.012(3) 0.005(3) 0.000(3)
C336 0.087(7) 0.055(6) 0.027(4) 0.007(4) 0.008(4) 0.005(5)
C337 0.134(11) 0.087(8) 0.028(5) 0.019(5) 0.030(6) -0.015(8)
C338 0.169(13) 0.045(6) 0.053(6) 0.020(5) 0.040(7) -0.025(7)
C339 0.120(9) 0.044(5) 0.040(5) 0.022(4) 0.016(5) -0.008(6)
C340 0.24(2) 0.119(12) 0.032(6) 0.028(7) 0.057(9) 0.008(12)
O341 0.0174(19) 0.0121(18) 0.0125(18) -0.0007(14) -0.0006(14) -0.0007(15)
O342 0.025(2) 0.020(2) 0.017(2) 0.0051(16) -0.0006(16) -0.0022(17)
C343 0.028(3) 0.019(3) 0.017(3) 0.001(2) 0.004(2) 0.005(2)
O344 0.030(2) 0.021(2) 0.023(2) 0.0076(17) 0.0024(18) -0.0005(19)
C345 0.028(3) 0.033(4) 0.028(3) 0.000(3) -0.002(3) 0.004(3)
C346 0.053(5) 0.048(5) 0.029(4) 0.007(3) -0.016(3) 0.007(4)
C347 0.089(8) 0.066(7) 0.069(7) 0.018(5) -0.050(6) -0.001(6)
C348 0.104(10) 0.089(9) 0.113(11) 0.023(8) -0.088(9) -0.004(8)
C349 0.057(6) 0.075(8) 0.096(9) -0.002(6) -0.046(6) -0.009(6)
C350 0.035(4) 0.061(6) 0.044(5) 0.002(4) -0.015(4) -0.006(4)
C351 0.20(2) 0.150(16) 0.21(2) 0.044(14) -0.191(18) -0.048(14)
O352 0.028(2) 0.016(2) 0.030(2) 0.0047(17) -0.0002(18) 0.0014(18)
C353 0.032(3) 0.017(3) 0.027(3) 0.000(2) 0.003(3) 0.005(3)
O354 0.026(2) 0.017(2) 0.028(2) 0.0055(17) 0.0019(18) -0.0006(17)
C355 0.039(4) 0.024(3) 0.033(4) 0.012(3) -0.014(3) -0.006(3)
C356 0.038(4) 0.026(4) 0.064(5) 0.016(4) -0.018(4) -0.009(3)
C357 0.057(6) 0.051(6) 0.102(8) 0.047(6) -0.017(6) -0.018(5)
C358 0.071(7) 0.049(6) 0.110(9) 0.049(6) -0.046(6) -0.018(5)
C359 0.049(5) 0.030(4) 0.104(8) 0.026(5) -0.035(5) -0.005(4)
C360 0.040(4) 0.032(4) 0.060(5) 0.016(4) -0.010(4) 0.000(3)
C361 0.111(10) 0.055(7) 0.132(11) 0.059(7) -0.047(9) -0.022(7)
O362 0.020(2) 0.024(2) 0.031(2) 0.0057(18) -0.0040(18) -0.0030(18)
C363 0.015(3) 0.026(3) 0.022(3) 0.003(2) -0.001(2) 0.003(2)
O364 0.017(2) 0.020(2) 0.026(2) 0.0026(17) -0.0054(17) -0.0058(17)
C365 0.014(3) 0.039(4) 0.022(3) 0.007(3) -0.001(2) 0.000(3)
C366 0.026(3) 0.027(3) 0.022(3) 0.000(2) 0.003(2) -0.003(3)
C367 0.014(3) 0.048(4) 0.032(4) -0.005(3) -0.003(3) -0.007(3)
C368 0.017(3) 0.055(5) 0.036(4) 0.004(3) -0.004(3) -0.000(3)
C369 0.024(4) 0.086(7) 0.059(6) 0.018(5) -0.012(4) -0.000(4)
C370 0.033(4) 0.067(6) 0.057(5) 0.039(5) -0.005(4) 0.006(4)
C371 0.026(4) 0.048(5) 0.043(4) 0.021(4) -0.002(3) -0.006(3)
O372 0.0126(18) 0.018(2) 0.0117(18) 0.0001(14) -0.0007(14) -0.0007(15)
N373 0.016(2) 0.023(3) 0.022(3) -0.002(2) 0.0007(19) 0.002(2)
C374 0.024(3) 0.036(4) 0.041(4) 0.009(3) 0.010(3) 0.012(3)
C375 0.025(3) 0.036(4) 0.047(4) 0.006(3) 0.002(3) 0.013(3)
C376 0.026(3) 0.039(4) 0.037(4) -0.007(3) 0.003(3) 0.007(3)
C377 0.025(3) 0.039(4) 0.045(4) 0.003(3) 0.012(3) -0.001(3)
C378 0.027(3) 0.026(3) 0.035(4) 0.009(3) 0.005(3) 0.005(3)
N379 0.021(3) 0.023(3) 0.025(3) -0.007(2) -0.001(2) -0.003(2)
C380 0.045(5) 0.089(7) 0.026(4) -0.010(4) 0.003(3) -0.045(5)
C381 0.053(5) 0.089(7) 0.032(4) -0.024(4) 0.006(4) -0.040(5)
C382 0.038(4) 0.069(6) 0.039(5) -0.024(4) -0.016(3) 0.001(4)
C383 0.068(6) 0.044(5) 0.040(5) 0.000(4) -0.034(4) -0.008(4)
C384 0.052(5) 0.030(4) 0.027(4) -0.000(3) -0.024(3) -0.007(3)
N385 0.024(3) 0.026(3) 0.032(3) -0.002(2) 0.001(2) -0.003(2)
C386 0.046(4) 0.025(3) 0.040(4) 0.003(3) 0.009(3) -0.004(3)
C387 0.083(5) 0.035(4) 0.059(5) 0.012(3) 0.017(4) 0.006(4)
C388 0.093(6) 0.029(4) 0.078(5) 0.012(4) 0.022(5) 0.009(4)
C389 0.063(5) 0.028(3) 0.057(4) -0.006(3) 0.022(4) 0.011(3)
C390 0.034(3) 0.022(3) 0.043(4) 0.000(3) 0.011(3) -0.000(3)
N391 0.073(5) 0.048(4) 0.071(4) -0.012(3) 0.033(4) -0.006(3)
C392 0.073(5) 0.044(4) 0.048(4) -0.006(3) 0.021(4) -0.009(4)
C393 0.065(5) 0.045(4) 0.050(4) -0.005(3) 0.018(4) -0.007(4)
C394 0.053(4) 0.049(4) 0.049(4) -0.005(3) 0.025(3) -0.006(3)
C395 0.054(4) 0.049(4) 0.058(4) -0.000(4) 0.018(4) -0.005(4)
C396 0.062(5) 0.050(5) 0.076(5) -0.003(4) 0.032(4) -0.005(4)
N397 0.030(3) 0.032(3) 0.023(3) -0.001(2) 0.003(2) -0.002(2)
C398 0.036(3) 0.042(4) 0.028(3) -0.003(3) 0.008(3) -0.006(3)
C399 0.061(5) 0.051(4) 0.043(4) -0.005(3) 0.029(3) -0.012(4)
C400 0.078(5) 0.052(4) 0.065(5) 0.003(4) 0.044(4) -0.026(4)
C401 0.075(5) 0.038(4) 0.056(4) -0.004(3) 0.028(4) -0.030(4)
C402 0.045(4) 0.035(3) 0.027(3) 0.001(3) 0.007(3) -0.013(3)
N403 0.029(3) 0.032(3) 0.022(2) 0.005(2) -0.004(2) 0.001(2)
C404 0.047(4) 0.039(4) 0.025(3) 0.003(3) 0.001(3) 0.004(3)
C405 0.081(5) 0.047(4) 0.028(3) 0.002(3) 0.018(3) -0.004(4)
C406 0.092(6) 0.061(5) 0.042(4) 0.014(4) 0.025(4) -0.022(4)
C407 0.080(5) 0.050(4) 0.040(4) 0.010(3) 0.012(4) -0.024(4)
C408 0.046(4) 0.036(3) 0.025(3) 0.008(3) -0.003(3) -0.006(3)
N409 0.039(3) 0.059(4) 0.035(3) 0.000(3) 0.006(3) -0.000(3)
C410 0.041(4) 0.046(4) 0.034(3) 0.001(3) 0.005(3) -0.007(3)
C411 0.046(4) 0.056(4) 0.045(4) -0.012(3) 0.013(3) -0.001(4)
C412 0.077(5) 0.071(5) 0.047(4) -0.006(4) 0.026(4) -0.027(4)
C413 0.088(6) 0.059(5) 0.052(5) 0.012(4) 0.012(4) -0.017(4)
C414 0.057(5) 0.053(4) 0.051(4) 0.003(4) -0.004(4) -0.002(4)
N415 0.068(5) 0.107(6) 0.078(5) -0.020(5) 0.016(4) -0.001(5)
C416 0.061(5) 0.074(6) 0.067(5) -0.012(4) 0.006(4) 0.002(5)
C417 0.068(5) 0.067(5) 0.065(5) -0.011(4) 0.003(4) 0.006(4)
C418 0.072(5) 0.073(6) 0.061(5) -0.007(4) 0.008(4) -0.004(5)
C419 0.076(5) 0.088(6) 0.067(5) -0.017(5) 0.022(5) -0.003(5)
C420 0.070(6) 0.112(7) 0.080(6) -0.023(5) 0.018(5) 0.001(5)
N421 0.062(4) 0.024(3) 0.039(3) -0.004(2) -0.018(3) -0.002(3)
C422 0.102(6) 0.026(4) 0.047(4) -0.005(3) -0.012(4) -0.002(4)
C423 0.214(8) 0.040(5) 0.071(6) -0.009(4) -0.004(6) 0.017(6)
C424 0.257(9) 0.042(5) 0.092(6) -0.001(5) 0.011(7) 0.013(7)
C425 0.240(9) 0.037(5) 0.077(6) 0.005(4) 0.007(7) 0.014(6)
C426 0.161(7) 0.024(4) 0.053(5) 0.007(3) -0.008(5) 0.004(5)
N427 0.063(4) 0.069(5) 0.078(5) -0.010(4) 0.011(4) 0.019(4)
C428 0.068(5) 0.059(5) 0.076(5) -0.017(4) -0.005(5) 0.016(4)
C429 0.092(6) 0.063(5) 0.082(5) -0.033(4) -0.025(5) 0.037(5)
C430 0.113(7) 0.102(6) 0.075(5) -0.049(5) -0.020(5) 0.063(6)
C431 0.119(7) 0.116(7) 0.076(6) -0.024(5) -0.001(6) 0.065(6)
C432 0.089(6) 0.092(6) 0.069(5) -0.005(5) 0.012(5) 0.057(5)
N433 0.068(5) 0.072(5) 0.061(4) 0.009(4) 0.017(4) 0.000(4)
C434 0.086(6) 0.070(6) 0.081(6) 0.008(5) 0.032(5) -0.001(5)
C435 0.091(6) 0.085(6) 0.092(6) -0.001(5) 0.053(5) -0.009(5)
C436 0.079(6) 0.093(6) 0.094(6) -0.003(5) 0.039(5) -0.029(5)
C437 0.067(5) 0.083(6) 0.071(5) -0.006(5) 0.012(4) -0.023(5)
C438 0.056(5) 0.079(5) 0.052(5) 0.005(4) 0.003(4) -0.004(4)
N439 0.092(5) 0.065(5) 0.089(5) 0.013(4) -0.000(5) 0.023(4)
C440 0.076(5) 0.066(5) 0.072(5) 0.016(4) 0.001(5) 0.032(5)
C441 0.064(5) 0.078(5) 0.063(5) 0.001(4) 0.011(4) 0.019(4)
C442 0.067(5) 0.050(5) 0.055(5) 0.000(4) 0.002(4) 0.016(4)
C443 0.072(5) 0.050(5) 0.075(5) 0.011(4) -0.006(5) 0.007(4)
C444 0.089(6) 0.056(5) 0.096(6) 0.013(5) -0.001(5) 0.008(5)
N445 0.115(7) 0.097(6) 0.144(8) -0.048(7) 0.041(6) -0.031(5)
C446 0.081(6) 0.091(6) 0.162(8) -0.036(7) 0.043(7) -0.041(6)
C447 0.079(6) 0.102(7) 0.227(10) -0.053(8) 0.034(8) -0.021(6)
C448 0.096(7) 0.100(7) 0.265(10) -0.068(8) 0.037(8) -0.024(6)
C449 0.100(7) 0.097(7) 0.250(10) -0.064(8) 0.052(8) -0.032(7)
C450 0.109(7) 0.104(7) 0.198(9) -0.055(8) 0.047(8) -0.033(6)
N451 0.102(6) 0.112(7) 0.134(7) -0.003(6) 0.015(6) 0.010(6)
C452 0.072(5) 0.088(7) 0.084(6) -0.014(5) 0.013(5) -0.006(5)
C453 0.071(5) 0.107(7) 0.088(6) 0.013(5) 0.020(5) -0.003(5)
C454 0.077(6) 0.109(7) 0.101(7) 0.011(6) 0.038(6) -0.007(5)
C455 0.106(7) 0.105(7) 0.124(7) 0.017(6) 0.053(6) 0.012(6)
C456 0.105(7) 0.117(8) 0.143(8) 0.013(7) 0.031(7) 0.021(7)
N457 0.172(10) 0.163(10) 0.131(9) 0.022(7) 0.015(8) -0.026(8)
C458 0.161(10) 0.181(11) 0.090(8) 0.034(7) 0.010(8) -0.044(8)
C459 0.165(10) 0.204(11) 0.097(8) 0.031(8) -0.008(8) -0.054(9)
C460 0.155(10) 0.194(11) 0.138(9) 0.025(8) 0.010(8) -0.062(9)
C461 0.160(10) 0.164(11) 0.153(10) 0.018(8) 0.035(8) -0.041(8)
C462 0.164(10) 0.153(10) 0.150(9) 0.019(8) 0.033(8) -0.037(8)
N463 0.108(8) 0.150(10) 0.363(19) -0.092(11) -0.014(10) 0.021(8)
C464 0.098(8) 0.158(10) 0.369(19) -0.111(11) -0.019(10) 0.012(8)
C465 0.087(8) 0.160(11) 0.374(19) -0.115(11) -0.003(10) -0.005(8)
C466 0.074(7) 0.132(10) 0.367(19) -0.104(11) 0.021(10) -0.044(7)
C467 0.098(8) 0.143(10) 0.367(19) -0.084(12) 0.027(10) -0.027(8)
C468 0.113(9) 0.147(11) 0.366(19) -0.079(11) 0.012(10) 0.003(9)
N469 0.167(10) 0.236(13) 0.239(12) -0.122(10) 0.103(9) -0.039(9)
C470 0.134(10) 0.239(13) 0.224(12) -0.121(10) 0.109(9) -0.043(9)
C471 0.148(10) 0.217(13) 0.253(13) -0.106(10) 0.109(9) -0.048(9)
C472 0.176(11) 0.210(13) 0.249(13) -0.135(10) 0.104(9) -0.040(9)
C473 0.182(11) 0.242(14) 0.238(13) -0.116(10) 0.127(10) -0.028(10)
C474 0.185(11) 0.252(13) 0.247(13) -0.111(10) 0.115(9) -0.041(10)
N475 0.116(8) 0.321(14) 0.141(9) -0.059(8) 0.017(7) 0.056(9)
C476 0.095(7) 0.285(14) 0.104(8) -0.033(8) 0.008(7) 0.075(9)
C477 0.096(7) 0.257(14) 0.081(7) -0.005(8) 0.011(6) 0.080(8)
C478 0.103(8) 0.268(14) 0.093(8) -0.015(8) 0.011(7) 0.078(9)
C479 0.115(8) 0.302(14) 0.120(9) -0.053(9) 0.013(7) 0.064(9)
C480 0.115(8) 0.321(14) 0.135(9) -0.074(9) 0.024(8) 0.062(9)
N481 0.64(3) 0.237(15) 0.141(10) 0.035(11) 0.132(16) -0.062(15)
C482 0.64(3) 0.214(15) 0.112(10) 0.033(11) 0.160(16) -0.078(15)
C483 0.66(3) 0.220(15) 0.129(11) 0.022(11) 0.137(16) -0.082(15)
C484 0.66(3) 0.205(15) 0.127(11) 0.031(11) 0.132(16) -0.076(15)
C485 0.64(3) 0.209(15) 0.124(11) 0.049(11) 0.125(16) -0.066(15)
C486 0.64(3) 0.225(15) 0.136(11) 0.052(11) 0.122(16) -0.064(15)
N487 0.065(4) 0.067(5) 0.060(4) 0.012(4) 0.004(4) 0.018(4)
C488 0.052(4) 0.072(5) 0.056(5) 0.026(4) 0.005(4) 0.017(4)
C489 0.062(5) 0.126(7) 0.095(6) 0.069(5) 0.006(5) 0.001(5)
C490 0.075(6) 0.163(8) 0.101(6) 0.095(6) 0.006(5) -0.006(6)
C491 0.081(6) 0.161(8) 0.096(6) 0.076(6) -0.007(5) -0.005(6)
C492 0.063(5) 0.104(6) 0.074(5) 0.044(5) -0.004(4) 0.000(5)
N493 0.060(5) 0.105(6) 0.087(5) -0.021(5) 0.031(4) -0.004(4)
C494 0.065(5) 0.096(6) 0.070(5) -0.019(5) 0.022(4) -0.027(5)
C495 0.078(6) 0.120(7) 0.079(5) -0.027(5) 0.030(5) -0.042(5)
C496 0.080(6) 0.115(7) 0.069(5) -0.053(5) 0.033(5) -0.034(5)
C497 0.086(6) 0.107(7) 0.096(6) -0.048(5) 0.037(5) -0.031(5)
C498 0.073(5) 0.096(7) 0.094(6) -0.031(5) 0.054(5) -0.022(5)
N499 0.096(6) 0.104(6) 0.091(6) -0.001(5) 0.025(5) 0.020(5)
C500 0.088(6) 0.100(7) 0.089(6) -0.000(6) -0.011(6) 0.018(5)
C501 0.092(6) 0.085(6) 0.090(6) -0.001(5) -0.018(6) 0.025(6)
C502 0.111(7) 0.093(7) 0.095(6) 0.003(6) 0.011(6) -0.001(6)
C503 0.111(7) 0.091(7) 0.094(6) -0.019(6) 0.037(6) 0.002(6)
C504 0.100(6) 0.094(6) 0.089(6) -0.018(5) 0.046(5) 0.009(6)
C505 0.157(11) 0.31(2) 0.287(18) 0.118(15) -0.038(12) 0.051(12)
N506 0.157(11) 0.317(19) 0.301(19) 0.101(15) -0.025(12) 0.029(12)
C507 0.155(11) 0.32(2) 0.294(18) 0.105(16) -0.021(11) 0.031(12)
C508 0.150(11) 0.31(2) 0.288(18) 0.118(15) -0.034(11) 0.062(13)
C509 0.173(11) 0.30(2) 0.284(18) 0.131(15) -0.045(11) 0.081(12)
C510 0.172(11) 0.31(2) 0.281(18) 0.127(15) -0.048(11) 0.075(13)

loop_
_atom_type_symbol
_atom_type_scat_dispersion_real
_atom_type_scat_dispersion_imag
_atom_type_scat_Cromer_Mann_a1
_atom_type_scat_Cromer_Mann_b1
_atom_type_scat_Cromer_Mann_a2
_atom_type_scat_Cromer_Mann_b2
_atom_type_scat_Cromer_Mann_a3
_atom_type_scat_Cromer_Mann_b3
_atom_type_scat_Cromer_Mann_a4
_atom_type_scat_Cromer_Mann_b4
_atom_type_scat_Cromer_Mann_c
_atom_type_scat_source
Ce -0.2486 2.6331 21.1671 2.8122 19.7695 0.2268 11.8513 17.6083 3.3305 127.1130 1.8626 'International Tables Vol C 4.2.6.8 and 6.1.1.4'
O 0.0106 0.0060 3.0485 13.2771 2.2868 5.7011 1.5463 0.3239 0.8670 32.9089 0.2508 'International Tables Vol C 4.2.6.8 and 6.1.1.4'
C 0.0033 0.0016 2.3100 20.8439 1.0200 10.2075 1.5886 0.5687 0.8650 51.6512 0.2156 'International Tables Vol C 4.2.6.8 and 6.1.1.4'
N 0.0061 0.0033 12.2126 0.0057 3.1322 9.8933 2.0125 28.9975 1.1663 0.5826 -11.5290 'International Tables Vol C 4.2.6.8 and 6.1.1.4'
H 0.0000 0.0000 0.4930 10.5109 0.3229 26.1257 0.1402 3.1424 0.0408 57.7998 0.0030 'International Tables Vol C 4.2.6.8 and 6.1.1.4'

loop_
_geom_angle_atom_site_label_1
_geom_angle_site_symmetry_1
_geom_angle_atom_site_label_2
_geom_angle_site_symmetry_2
_geom_angle_atom_site_label_3
_geom_angle_site_symmetry_3
_geom_angle
_geom_angle_publ_flag
O180 2_675 Ce1 . Ce4 . 88.44(9) yes
O180 2_675 Ce1 . Ce8 . 89.89(9) yes
Ce4 . Ce1 . Ce8 . 122.314(10) yes
O180 2_675 Ce1 . O9 . 69.56(12) yes
Ce4 . Ce1 . O9 . 145.73(10) yes
Ce8 . Ce1 . O9 . 36.38(9) yes
O180 2_675 Ce1 . O24 . 179.12(12) yes
Ce4 . Ce1 . O24 . 90.93(9) yes
Ce8 . Ce1 . O24 . 89.93(9) yes
O9 . Ce1 . O24 . 110.73(13) yes
O180 2_675 Ce1 . Ce26 . 89.00(9) yes
Ce4 . Ce1 . Ce26 . 59.788(8) yes
Ce8 . Ce1 . Ce26 . 62.532(8) yes
O9 . Ce1 . Ce26 . 92.81(10) yes
O24 . Ce1 . Ce26 . 90.16(9) yes
O180 2_675 Ce1 . O27 . 106.16(12) yes
Ce4 . Ce1 . O27 . 90.94(9) yes
Ce8 . Ce1 . O27 . 35.34(9) yes
O9 . Ce1 . O27 . 71.56(13) yes
O24 . Ce1 . O27 . 73.24(13) yes
O180 2_675 Ce1 . O107 . 69.38(12) yes
Ce4 . Ce1 . O107 . 34.25(9) yes
Ce8 . Ce1 . O107 . 92.93(9) yes
O9 . Ce1 . O107 . 111.56(13) yes
O24 . Ce1 . O107 . 109.77(13) yes
O180 2_675 Ce1 . O128 . 108.83(12) yes
Ce4 . Ce1 . O128 . 34.40(9) yes
Ce8 . Ce1 . O128 . 145.54(9) yes
O9 . Ce1 . O128 . 177.94(12) yes
O24 . Ce1 . O128 . 70.90(13) yes
O180 2_675 Ce1 . O159 . 109.69(12) yes
Ce4 . Ce1 . O159 . 145.72(9) yes
Ce8 . Ce1 . O159 . 87.61(9) yes
O9 . Ce1 . O159 . 68.39(13) yes
O24 . Ce1 . O159 . 71.17(13) yes
O180 2_675 Ce1 . O180 . 74.38(13) yes
Ce4 . Ce1 . O180 . 88.68(9) yes
Ce8 . Ce1 . O180 . 145.25(8) yes
O9 . Ce1 . O180 . 109.05(13) yes
O24 . Ce1 . O180 . 106.21(13) yes
Ce26 . Ce1 . O27 . 34.84(9) yes
Ce26 . Ce1 . O107 . 35.78(9) yes
O27 . Ce1 . O107 . 70.56(13) yes
Ce26 . Ce1 . O128 . 88.42(9) yes
O27 . Ce1 . O128 . 110.30(13) yes
O107 . Ce1 . O128 . 68.64(13) yes
Ce26 . Ce1 . O159 . 145.17(9) yes
O27 . Ce1 . O159 . 110.36(13) yes
O107 . Ce1 . O159 . 178.91(12) yes
O128 . Ce1 . O159 . 111.36(13) yes
Ce26 . Ce1 . O180 . 145.04(9) yes
O27 . Ce1 . O180 . 179.32(12) yes
O107 . Ce1 . O180 . 109.36(12) yes
O128 . Ce1 . O180 . 69.09(12) yes
O159 . Ce1 . O180 . 69.73(13) yes
O42 2_675 Ce2 . O107 2_675 112.99(13) yes
O42 2_675 Ce2 . Ce5 . 147.97(9) yes
O107 2_675 Ce2 . Ce5 . 85.20(9) yes
O42 2_675 Ce2 . O7 . 179.57(13) yes
O107 2_675 Ce2 . O7 . 67.16(13) yes
Ce5 . Ce2 . O7 . 32.30(10) yes
O42 2_675 Ce2 . O40 . 68.10(13) yes
O107 2_675 Ce2 . O40 . 66.70(13) yes
Ce5 . Ce2 . O40 . 143.36(9) yes
O7 . Ce2 . O40 . 111.68(13) yes
O42 2_675 Ce2 . O46 . 68.96(13) yes
O107 2_675 Ce2 . O46 . 169.62(13) yes
Ce5 . Ce2 . O46 . 88.67(10) yes
O7 . Ce2 . O46 . 110.97(13) yes
O40 . Ce2 . O46 . 122.18(14) yes
O42 2_675 Ce2 . O159 . 113.03(13) yes
O107 2_675 Ce2 . O159 . 104.40(12) yes
Ce5 . Ce2 . O159 . 34.98(8) yes
O7 . Ce2 . O159 . 67.26(13) yes
O40 . Ce2 . O159 . 169.74(13) yes
O42 2_675 Ce2 . O180 . 73.70(13) yes
O107 2_675 Ce2 . O180 . 69.98(12) yes
Ce5 . Ce2 . O180 . 89.59(9) yes
O7 . Ce2 . O180 . 106.72(13) yes
O40 . Ce2 . O180 . 101.46(13) yes
O42 2_675 Ce2 . N187 . 102.56(14) yes
O107 2_675 Ce2 . N187 . 111.01(14) yes
Ce5 . Ce2 . N187 . 94.26(11) yes
O7 . Ce2 . N187 . 77.01(14) yes
O40 . Ce2 . N187 . 75.81(15) yes
O46 . Ce2 . O159 . 66.21(13) yes
O46 . Ce2 . O180 . 101.66(13) yes
O159 . Ce2 . O180 . 69.85(12) yes
O46 . Ce2 . N187 . 77.76(14) yes
O159 . Ce2 . N187 . 113.14(14) yes
O180 . Ce2 . N187 . 176.09(14) yes
Ce4 2_675 Ce3 . O128 2_675 34.00(9) yes
Ce4 2_675 Ce3 . O180 2_675 88.85(9) yes
O128 2_675 Ce3 . O180 2_675 69.70(12) yes
Ce4 2_675 Ce3 . O6 . 33.58(10) yes
O128 2_675 Ce3 . O6 . 67.57(13) yes
O180 2_675 Ce3 . O6 . 108.40(13) yes
Ce4 2_675 Ce3 . O9 . 84.71(9) yes
O128 2_675 Ce3 . O9 . 103.52(13) yes
O180 2_675 Ce3 . O9 . 70.07(12) yes
O6 . Ce3 . O9 . 67.79(13) yes
Ce4 2_675 Ce3 . O41 . 143.81(10) yes
O128 2_675 Ce3 . O41 . 169.63(13) yes
O180 2_675 Ce3 . O41 . 101.77(13) yes
O6 . Ce3 . O41 . 111.25(14) yes
O9 . Ce3 . O41 . 67.29(14) yes
Ce4 2_675 Ce3 . O42 . 147.04(10) yes
O128 2_675 Ce3 . O42 . 113.07(13) yes
O180 2_675 Ce3 . O42 . 73.46(13) yes
O6 . Ce3 . O42 . 178.10(13) yes
O9 . Ce3 . O42 . 113.51(13) yes
Ce4 2_675 Ce3 . O45 . 88.99(10) yes
O128 2_675 Ce3 . O45 . 67.01(13) yes
O180 2_675 Ce3 . O45 . 101.49(13) yes
O6 . Ce3 . O45 . 110.62(13) yes
O9 . Ce3 . O45 . 169.51(13) yes
Ce4 2_675 Ce3 . N181 . 99.05(11) yes
O128 2_675 Ce3 . N181 . 115.16(13) yes
O180 2_675 Ce3 . N181 . 171.17(14) yes
O6 . Ce3 . N181 . 80.43(15) yes
O9 . Ce3 . N181 . 114.36(14) yes
O41 . Ce3 . O42 . 68.46(13) yes
O41 . Ce3 . O45 . 121.68(14) yes
O42 . Ce3 . O45 . 68.37(13) yes
O41 . Ce3 . N181 . 74.12(14) yes
O42 . Ce3 . N181 . 97.71(14) yes
O45 . Ce3 . N181 . 74.88(14) yes
Ce3 2_675 Ce4 . Ce1 . 61.396(8) yes
Ce3 2_675 Ce4 . O6 2_675 34.73(10) yes
Ce1 . Ce4 . O6 2_675 91.38(10) yes
Ce3 2_675 Ce4 . O7 2_675 92.42(10) yes
Ce1 . Ce4 . O7 2_675 90.21(9) yes
O6 2_675 Ce4 . O7 2_675 74.35(14) yes
Ce3 2_675 Ce4 . O25 . 100.57(8) yes
Ce1 . Ce4 . O25 . 59.99(8) yes
O6 2_675 Ce4 . O25 . 134.02(12) yes
O7 2_675 Ce4 . O25 . 134.31(13) yes
Ce3 2_675 Ce4 . O107 . 92.06(9) yes
Ce1 . Ce4 . O107 . 35.17(9) yes
O6 2_675 Ce4 . O107 . 112.64(14) yes
O7 2_675 Ce4 . O107 . 70.91(13) yes
O25 . Ce4 . O107 . 65.06(12) yes
Ce3 2_675 Ce4 . O108 . 162.00(9) yes
Ce1 . Ce4 . O108 . 101.20(9) yes
O6 2_675 Ce4 . O108 . 153.75(13) yes
O7 2_675 Ce4 . O108 . 82.58(13) yes
O25 . Ce4 . O108 . 71.73(12) yes
Ce3 2_675 Ce4 . O128 . 35.66(9) yes
Ce1 . Ce4 . O128 . 35.64(9) yes
O6 2_675 Ce4 . O128 . 70.38(13) yes
O7 2_675 Ce4 . O128 . 110.60(13) yes
O25 . Ce4 . O128 . 65.83(12) yes
Ce3 2_675 Ce4 . O129 . 72.09(9) yes
Ce1 . Ce4 . O129 . 100.60(8) yes
O6 2_675 Ce4 . O129 . 80.90(13) yes
O7 2_675 Ce4 . O129 . 153.21(13) yes
O25 . Ce4 . O129 . 71.37(12) yes
Ce3 2_675 Ce4 . C130 . 97.88(12) yes
Ce1 . Ce4 . C130 . 119.07(11) yes
O6 2_675 Ce4 . C130 . 99.05(16) yes
O7 2_675 Ce4 . C130 . 150.41(14) yes
O25 . Ce4 . C130 . 70.81(14) yes
Ce3 2_675 Ce4 . O131 . 122.41(9) yes
Ce1 . Ce4 . O131 . 126.02(9) yes
O6 2_675 Ce4 . O131 . 119.86(14) yes
O7 2_675 Ce4 . O131 . 137.63(13) yes
O25 . Ce4 . O131 . 67.12(12) yes
Ce3 2_675 Ce4 . O172 . 111.39(11) yes
Ce1 . Ce4 . O172 . 166.34(10) yes
O6 2_675 Ce4 . O172 . 78.65(14) yes
O7 2_675 Ce4 . O172 . 78.19(13) yes
O25 . Ce4 . O172 . 133.61(12) yes
O107 . Ce4 . O108 . 69.95(13) yes
O107 . Ce4 . O128 . 70.80(13) yes
O108 . Ce4 . O128 . 131.04(13) yes
O107 . Ce4 . O129 . 129.71(12) yes
O108 . Ce4 . O129 . 118.54(13) yes
O128 . Ce4 . O129 . 69.30(12) yes
O107 . Ce4 . C130 . 135.82(14) yes
O108 . Ce4 . C130 . 94.84(15) yes
O128 . Ce4 . C130 . 93.37(14) yes
O129 . Ce4 . C130 . 26.37(14) yes
O107 . Ce4 . O131 . 124.91(13) yes
O108 . Ce4 . O131 . 70.46(13) yes
O128 . Ce4 . O131 . 111.76(13) yes
O129 . Ce4 . O131 . 50.42(13) yes
C130 . Ce4 . O131 . 24.62(15) yes
O107 . Ce4 . O172 . 141.85(14) yes
O108 . Ce4 . O172 . 84.60(14) yes
O128 . Ce4 . O172 . 143.32(14) yes
O129 . Ce4 . O172 . 87.13(13) yes
C130 . Ce4 . O172 . 72.22(15) yes
O131 . Ce4 . O172 . 67.52(13) yes
Ce2 . Ce5 . O6 . 94.58(10) yes
Ce2 . Ce5 . O7 . 34.48(9) yes
O6 . Ce5 . O7 . 74.83(14) yes
Ce2 . Ce5 . O9 . 91.72(9) yes
O6 . Ce5 . O9 . 70.79(13) yes
O7 . Ce5 . O9 . 110.63(13) yes
Ce2 . Ce5 . O10 . 160.51(9) yes
O6 . Ce5 . O10 . 82.19(14) yes
O7 . Ce5 . O10 . 155.28(13) yes
O9 . Ce5 . O10 . 69.02(13) yes
Ce2 . Ce5 . C11 . 166.44(12) yes
O6 . Ce5 . C11 . 98.94(16) yes
O7 . Ce5 . C11 . 150.44(15) yes
O9 . Ce5 . C11 . 93.70(15) yes
O10 . Ce5 . C11 . 26.33(15) yes
Ce2 . Ce5 . O12 . 142.41(10) yes
O6 . Ce5 . O12 . 120.09(14) yes
O7 . Ce5 . O12 . 137.31(14) yes
O9 . Ce5 . O12 . 112.06(14) yes
O10 . Ce5 . O12 . 50.34(14) yes
Ce2 . Ce5 . O20 . 99.80(9) yes
O6 . Ce5 . O20 . 133.48(13) yes
O7 . Ce5 . O20 . 133.59(13) yes
O9 . Ce5 . O20 . 64.81(12) yes
O10 . Ce5 . O20 . 69.88(12) yes
Ce2 . Ce5 . O159 . 36.67(9) yes
O6 . Ce5 . O159 . 112.64(14) yes
O7 . Ce5 . O159 . 71.12(13) yes
O9 . Ce5 . O159 . 69.80(13) yes
O10 . Ce5 . O159 . 127.64(13) yes
Ce2 . Ce5 . O160 . 73.56(9) yes
O6 . Ce5 . O160 . 155.18(14) yes
O7 . Ce5 . O160 . 83.75(13) yes
O9 . Ce5 . O160 . 129.94(13) yes
O10 . Ce5 . O160 . 116.10(13) yes
Ce2 . Ce5 . O170 . 110.63(10) yes
O6 . Ce5 . O170 . 77.75(14) yes
O7 . Ce5 . O170 . 78.86(14) yes
O9 . Ce5 . O170 . 142.68(13) yes
O10 . Ce5 . O170 . 87.58(14) yes
C11 . Ce5 . O12 . 24.93(15) yes
C11 . Ce5 . O20 . 71.48(14) yes
O12 . Ce5 . O20 . 67.82(12) yes
C11 . Ce5 . O159 . 135.52(14) yes
O12 . Ce5 . O159 . 124.54(13) yes
O20 . Ce5 . O159 . 64.09(13) yes
C11 . Ce5 . O160 . 93.50(15) yes
O12 . Ce5 . O160 . 68.86(14) yes
O20 . Ce5 . O160 . 70.93(12) yes
O159 . Ce5 . O160 . 70.69(13) yes
C11 . Ce5 . O170 . 71.59(15) yes
O12 . Ce5 . O170 . 67.53(13) yes
O20 . Ce5 . O170 . 134.64(12) yes
O159 . Ce5 . O170 . 143.46(14) yes
O160 . Ce5 . O170 . 86.04(13) yes
Ce3 . O6 . Ce4 2_675 111.70(16) yes
Ce3 . O6 . Ce5 . 111.74(16) yes
Ce4 2_675 O6 . Ce5 . 103.76(16) yes
Ce2 . O7 . Ce4 2_675 112.55(15) yes
Ce2 . O7 . Ce5 . 113.22(16) yes
Ce4 2_675 O7 . Ce5 . 107.01(16) yes
Ce1 . Ce8 . O9 . 36.55(9) yes
Ce1 . Ce8 . O10 . 104.47(9) yes
O9 . Ce8 . O10 . 71.51(13) yes
Ce1 . Ce8 . O20 . 61.24(9) yes
O9 . Ce8 . O20 . 67.44(13) yes
O10 . Ce8 . O20 . 75.56(13) yes
Ce1 . Ce8 . O27 . 35.75(9) yes
O9 . Ce8 . O27 . 72.15(13) yes
O10 . Ce8 . O27 . 137.49(13) yes
O20 . Ce8 . O27 . 70.66(13) yes
Ce1 . Ce8 . O39 . 92.88(9) yes
O9 . Ce8 . O39 . 115.03(13) yes
O10 . Ce8 . O39 . 150.71(13) yes
O20 . Ce8 . O39 . 133.73(13) yes
O27 . Ce8 . O39 . 67.29(13) yes
Ce1 . Ce8 . O41 . 85.97(10) yes
O9 . Ce8 . O41 . 68.91(13) yes
O10 . Ce8 . O41 . 86.59(13) yes
O20 . Ce8 . O41 . 136.10(13) yes
O27 . Ce8 . O41 . 100.23(13) yes
Ce1 . Ce8 . O99 . 161.46(10) yes
O9 . Ce8 . O99 . 138.14(14) yes
O10 . Ce8 . O99 . 82.74(15) yes
O20 . Ce8 . O99 . 137.22(14) yes
O27 . Ce8 . O99 . 139.77(15) yes
Ce1 . Ce8 . O149 . 102.01(9) yes
O9 . Ce8 . O149 . 132.17(13) yes
O10 . Ce8 . O149 . 118.35(13) yes
O20 . Ce8 . O149 . 70.51(13) yes
O27 . Ce8 . O149 . 73.31(12) yes
Ce1 . Ce8 . C150 . 120.21(12) yes
O9 . Ce8 . C150 . 137.68(15) yes
O10 . Ce8 . C150 . 94.82(15) yes
O20 . Ce8 . C150 . 70.39(14) yes
O27 . Ce8 . C150 . 97.38(15) yes
Ce1 . Ce8 . O151 . 128.57(10) yes
O9 . Ce8 . O151 . 126.78(13) yes
O10 . Ce8 . O151 . 70.20(13) yes
O20 . Ce8 . O151 . 68.23(13) yes
O27 . Ce8 . O151 . 117.70(13) yes
O39 . Ce8 . O41 . 71.05(13) yes
O39 . Ce8 . O99 . 74.24(14) yes
O41 . Ce8 . O99 . 77.32(14) yes
O39 . Ce8 . O149 . 79.65(13) yes
O41 . Ce8 . O149 . 150.02(14) yes
O99 . Ce8 . O149 . 88.96(14) yes
O39 . Ce8 . C150 . 96.57(15) yes
O41 . Ce8 . C150 . 152.20(15) yes
O99 . Ce8 . C150 . 75.33(16) yes
O149 . Ce8 . C150 . 25.50(15) yes
O39 . Ce8 . O151 . 116.58(13) yes
O41 . Ce8 . O151 . 141.55(13) yes
O99 . Ce8 . O151 . 69.86(14) yes
O149 . Ce8 . O151 . 49.94(13) yes
C150 . Ce8 . O151 . 24.84(15) yes
Ce3 . O9 . Ce1 . 110.32(14) yes
Ce3 . O9 . Ce8 . 109.14(15) yes
Ce1 . O9 . Ce8 . 107.07(14) yes
Ce3 . O9 . Ce5 . 109.69(15) yes
Ce1 . O9 . Ce5 . 110.73(16) yes
Ce8 . O9 . Ce5 . 109.85(15) yes
Ce5 . O10 . Ce8 . 94.59(13) yes
Ce5 . O10 . C11 . 89.4(3) yes
Ce8 . O10 . C11 . 131.2(4) yes
Ce5 . C11 . O10 . 64.3(3) yes
Ce5 . C11 . O12 . 59.8(3) yes
O10 . C11 . O12 . 120.6(5) yes
Ce5 . C11 . C13 . 157.2(4) yes
O10 . C11 . C13 . 119.5(6) yes
O12 . C11 . C13 . 119.8(6) yes
Ce5 . O12 . C11 . 95.2(3) yes
C11 . C13 . C14 . 119.4(6) yes
C11 . C13 . C18 . 121.2(6) yes
C14 . C13 . C18 . 119.4(6) yes
C13 . C14 . C15 . 119.9(8) yes
C13 . C14 . H141 . 119.5 no
C15 . C14 . H141 . 120.6 no
C14 . C15 . C16 . 121.4(8) yes
C14 . C15 . H151 . 119.6 no
C16 . C15 . H151 . 119.0 no
C15 . C16 . C17 . 118.0(7) yes
C15 . C16 . C19 . 122.0(10) yes
C17 . C16 . C19 . 119.9(10) yes
C16 . C17 . C18 . 122.0(9) yes
C16 . C17 . H171 . 118.8 no
C18 . C17 . H171 . 119.1 no
C13 . C18 . C17 . 119.3(8) yes
C13 . C18 . H181 . 119.9 no
C17 . C18 . H181 . 120.8 no
C16 . C19 . H191 . 110.0 no
C16 . C19 . H192 . 109.7 no
H191 . C19 . H192 . 109.5 no
C16 . C19 . H193 . 108.7 no
H191 . C19 . H193 . 109.5 no
H192 . C19 . H193 . 109.5 no
Ce8 . O20 . Ce5 . 86.96(12) yes
Ce8 . O20 . Ce21 . 150.95(17) yes
Ce5 . O20 . Ce21 . 87.05(12) yes
Ce8 . O20 . Ce22 . 85.44(12) yes
Ce5 . O20 . Ce22 . 149.00(15) yes
Ce21 . O20 . Ce22 . 85.21(12) yes
O20 . Ce21 . Ce22 . 51.12(9) yes
O20 . Ce21 . O24 . 71.27(13) yes
Ce22 . Ce21 . O24 . 37.48(9) yes
O20 . Ce21 . Ce43 . 151.89(9) yes
Ce22 . Ce21 . Ce43 . 116.761(10) yes
O24 . Ce21 . Ce43 . 85.81(10) yes
O20 . Ce21 . O44 . 134.30(13) yes
Ce22 . Ce21 . O44 . 83.66(9) yes
O24 . Ce21 . O44 . 67.60(13) yes
Ce43 . Ce21 . O44 . 40.09(9) yes
O20 . Ce21 . O46 . 136.02(13) yes
Ce22 . Ce21 . O46 . 138.22(10) yes
O24 . Ce21 . O46 . 100.92(14) yes
Ce43 . Ce21 . O46 . 32.01(10) yes
O44 . Ce21 . O46 . 72.09(13) yes
O20 . Ce21 . O49 . 136.15(13) yes
Ce22 . Ce21 . O49 . 131.53(10) yes
O24 . Ce21 . O49 . 142.85(13) yes
Ce43 . Ce21 . O49 . 71.83(10) yes
O44 . Ce21 . O49 . 76.40(13) yes
O20 . Ce21 . O139 . 74.91(14) yes
Ce22 . Ce21 . O139 . 45.19(10) yes
O24 . Ce21 . O139 . 76.44(13) yes
Ce43 . Ce21 . O139 . 116.10(11) yes
O44 . Ce21 . O139 . 76.90(14) yes
O20 . Ce21 . O159 . 67.59(13) yes
Ce22 . Ce21 . O159 . 93.58(9) yes
O24 . Ce21 . O159 . 72.46(13) yes
Ce43 . Ce21 . O159 . 90.48(9) yes
O44 . Ce21 . O159 . 115.91(13) yes
O20 . Ce21 . O160 . 73.22(13) yes
Ce22 . Ce21 . O160 . 123.74(9) yes
O24 . Ce21 . O160 . 135.18(13) yes
Ce43 . Ce21 . O160 . 116.51(9) yes
O44 . Ce21 . O160 . 152.46(13) yes
O20 . Ce21 . C161 . 72.82(14) yes
Ce22 . Ce21 . C161 . 114.30(12) yes
O24 . Ce21 . C161 . 144.09(15) yes
Ce43 . Ce21 . C161 . 128.32(12) yes
O44 . Ce21 . C161 . 144.76(14) yes
O20 . Ce21 . O162 . 68.63(13) yes
Ce22 . Ce21 . O162 . 95.91(9) yes
O24 . Ce21 . O162 . 132.41(13) yes
Ce43 . Ce21 . O162 . 138.80(10) yes
O44 . Ce21 . O162 . 131.02(13) yes
O46 . Ce21 . O49 . 75.56(14) yes
O46 . Ce21 . O139 . 147.16(15) yes
O49 . Ce21 . O139 . 87.04(15) yes
O46 . Ce21 . O159 . 68.84(13) yes
O49 . Ce21 . O159 . 134.88(14) yes
O139 . Ce21 . O159 . 137.09(14) yes
O46 . Ce21 . O160 . 86.30(13) yes
O49 . Ce21 . O160 . 81.92(13) yes
O139 . Ce21 . O160 . 119.03(13) yes
O159 . Ce21 . O160 . 69.25(12) yes
O46 . Ce21 . C161 . 104.77(15) yes
O49 . Ce21 . C161 . 69.04(15) yes
O139 . Ce21 . C161 . 94.29(15) yes
O159 . Ce21 . C161 . 93.93(14) yes
O160 . Ce21 . C161 . 26.62(14) yes
O46 . Ce21 . O162 . 125.72(13) yes
O49 . Ce21 . O162 . 67.64(14) yes
O139 . Ce21 . O162 . 69.32(13) yes
O159 . Ce21 . O162 . 113.01(13) yes
O160 . Ce21 . O162 . 51.01(12) yes
C161 . Ce21 . O162 . 25.01(14) yes
Ce21 . Ce22 . O20 . 43.67(8) yes
Ce21 . Ce22 . Ce23 . 62.203(8) yes
O20 . Ce22 . Ce23 . 99.22(8) yes
Ce21 . Ce22 . O24 . 34.88(9) yes
O20 . Ce22 . O24 . 63.53(12) yes
Ce23 . Ce22 . O24 . 36.02(9) yes
Ce21 . Ce22 . O25 . 100.73(8) yes
O20 . Ce22 . O25 . 117.20(11) yes
Ce23 . Ce22 . O25 . 46.12(8) yes
O24 . Ce22 . O25 . 66.07(12) yes
Ce21 . Ce22 . O27 . 86.74(9) yes
O20 . Ce22 . O27 . 63.39(12) yes
Ce23 . Ce22 . O27 . 89.10(9) yes
O24 . Ce22 . O27 . 69.62(12) yes
O25 . Ce22 . O27 . 65.72(12) yes
Ce21 . Ce22 . O28 . 155.86(8) yes
O20 . Ce22 . O28 . 120.79(12) yes
Ce23 . Ce22 . O28 . 113.68(9) yes
O24 . Ce22 . O28 . 127.57(12) yes
O25 . Ce22 . O28 . 68.24(12) yes
Ce21 . Ce22 . C29 . 178.11(13) yes
O20 . Ce22 . C29 . 138.15(15) yes
Ce23 . Ce22 . C29 . 116.58(12) yes
O24 . Ce22 . C29 . 144.84(15) yes
O25 . Ce22 . C29 . 78.83(15) yes
Ce21 . Ce22 . O30 . 153.73(10) yes
O20 . Ce22 . O30 . 150.95(15) yes
Ce23 . Ce22 . O30 . 109.63(12) yes
O24 . Ce22 . O30 . 145.50(15) yes
O25 . Ce22 . O30 . 86.47(14) yes
Ce21 . Ce22 . O118 . 82.35(10) yes
O20 . Ce22 . O118 . 125.69(13) yes
Ce23 . Ce22 . O118 . 44.64(9) yes
O24 . Ce22 . O118 . 75.06(13) yes
O25 . Ce22 . O118 . 70.48(12) yes
Ce21 . Ce22 . O139 . 39.06(8) yes
O20 . Ce22 . O139 . 65.28(12) yes
Ce23 . Ce22 . O139 . 78.07(9) yes
O24 . Ce22 . O139 . 68.54(12) yes
O25 . Ce22 . O139 . 124.18(13) yes
Ce21 . Ce22 . C140 . 63.62(13) yes
O20 . Ce22 . C140 . 77.87(15) yes
Ce23 . Ce22 . C140 . 97.40(13) yes
O24 . Ce22 . C140 . 93.93(16) yes
O25 . Ce22 . C140 . 140.29(15) yes
Ce21 . Ce22 . O141 . 86.26(12) yes
O20 . Ce22 . O141 . 87.82(16) yes
Ce23 . Ce22 . O141 . 118.16(11) yes
O24 . Ce22 . O141 . 118.22(14) yes
O25 . Ce22 . O141 . 150.28(16) yes
Ce21 . Ce22 . O149 . 108.46(10) yes
O20 . Ce22 . O149 . 66.50(13) yes
Ce23 . Ce22 . O149 . 160.30(9) yes
O24 . Ce22 . O149 . 126.68(13) yes
O25 . Ce22 . O149 . 126.80(13) yes
O27 . Ce22 . O28 . 69.20(12) yes
O27 . Ce22 . C29 . 94.73(15) yes
O28 . Ce22 . C29 . 25.54(15) yes
O27 . Ce22 . O30 . 118.95(14) yes
O28 . Ce22 . O30 . 49.89(13) yes
C29 . Ce22 . O30 . 24.61(16) yes
O27 . Ce22 . O118 . 131.77(12) yes
O28 . Ce22 . O118 . 111.91(13) yes
C29 . Ce22 . O118 . 95.78(16) yes
O30 . Ce22 . O118 . 76.29(15) yes
O27 . Ce22 . O139 . 123.90(12) yes
O28 . Ce22 . O139 . 163.80(12) yes
C29 . Ce22 . O139 . 139.86(15) yes
O30 . Ce22 . O139 . 116.80(13) yes
O118 . Ce22 . O139 . 67.84(13) yes
O27 . Ce22 . C140 . 141.26(15) yes
O28 . Ce22 . C140 . 138.32(15) yes
C29 . Ce22 . C140 . 115.57(18) yes
O30 . Ce22 . C140 . 94.75(17) yes
O118 . Ce22 . C140 . 71.32(15) yes
O27 . Ce22 . O141 . 143.94(16) yes
O28 . Ce22 . O141 . 114.19(14) yes
C29 . Ce22 . O141 . 93.23(17) yes
O30 . Ce22 . O141 . 75.89(18) yes
O118 . Ce22 . O141 . 82.07(16) yes
O27 . Ce22 . O149 . 72.54(13) yes
O28 . Ce22 . O149 . 67.04(13) yes
C29 . Ce22 . O149 . 73.15(16) yes
O30 . Ce22 . O149 . 86.13(15) yes
O118 . Ce22 . O149 . 154.91(13) yes
O139 . Ce22 . C140 . 25.48(15) yes
O139 . Ce22 . O141 . 49.69(14) yes
C140 . Ce22 . O141 . 24.44(17) yes
O139 . Ce22 . O149 . 105.92(13) yes
C140 . Ce22 . O149 . 92.82(16) yes
O141 . Ce22 . O149 . 76.31(15) yes
Ce22 . Ce23 . O45 2_675 140.05(10) yes
Ce22 . Ce23 . O24 . 38.43(9) yes
O45 2_675 Ce23 . O24 . 101.71(13) yes
Ce22 . Ce23 . O25 . 47.10(8) yes
O45 2_675 Ce23 . O25 . 137.12(13) yes
O24 . Ce23 . O25 . 68.49(12) yes
Ce22 . Ce23 . Ce43 . 117.871(11) yes
O45 2_675 Ce23 . Ce43 . 32.61(10) yes
O24 . Ce23 . Ce43 . 85.73(10) yes
O25 . Ce23 . Ce43 . 150.26(8) yes
Ce22 . Ce23 . O44 . 84.31(10) yes
O45 2_675 Ce23 . O44 . 72.86(14) yes
O24 . Ce23 . O44 . 67.08(13) yes
O25 . Ce23 . O44 . 130.76(13) yes
Ce43 . Ce23 . O44 . 40.26(9) yes
Ce22 . Ce23 . O59 . 127.25(11) yes
O45 2_675 Ce23 . O59 . 77.63(14) yes
O24 . Ce23 . O59 . 138.93(14) yes
O25 . Ce23 . O59 . 137.65(13) yes
Ce43 . Ce23 . O59 . 71.90(10) yes
Ce22 . Ce23 . O118 . 42.07(9) yes
O45 2_675 Ce23 . O118 . 150.87(13) yes
O24 . Ce23 . O118 . 74.85(12) yes
O25 . Ce23 . O118 . 69.45(12) yes
Ce43 . Ce23 . O118 . 119.06(9) yes
Ce22 . Ce23 . C119 . 62.50(12) yes
O45 2_675 Ce23 . C119 . 150.65(15) yes
O24 . Ce23 . C119 . 99.10(15) yes
O25 . Ce23 . C119 . 70.32(14) yes
Ce43 . Ce23 . C119 . 130.74(11) yes
Ce22 . Ce23 . O120 . 80.38(10) yes
O45 2_675 Ce23 . O120 . 139.26(14) yes
O24 . Ce23 . O120 . 118.81(14) yes
O25 . Ce23 . O120 . 68.43(13) yes
Ce43 . Ce23 . O120 . 140.27(9) yes
Ce22 . Ce23 . O128 . 92.65(9) yes
O45 2_675 Ce23 . O128 . 69.76(14) yes
O24 . Ce23 . O128 . 71.81(13) yes
O25 . Ce23 . O128 . 67.54(12) yes
Ce43 . Ce23 . O128 . 91.01(9) yes
Ce22 . Ce23 . O129 . 121.74(10) yes
O45 2_675 Ce23 . O129 . 87.05(14) yes
O24 . Ce23 . O129 . 135.63(13) yes
O25 . Ce23 . O129 . 75.66(12) yes
Ce43 . Ce23 . O129 . 117.87(10) yes
O44 . Ce23 . O59 . 73.83(14) yes
O44 . Ce23 . O118 . 79.42(13) yes
O59 . Ce23 . O118 . 86.33(14) yes
O44 . Ce23 . C119 . 96.88(14) yes
O59 . Ce23 . C119 . 73.08(16) yes
O118 . Ce23 . C119 . 25.82(14) yes
O44 . Ce23 . O120 . 117.72(13) yes
O59 . Ce23 . O120 . 69.37(14) yes
O118 . Ce23 . O120 . 50.34(13) yes
C119 . Ce23 . O120 . 25.04(15) yes
O44 . Ce23 . O128 . 115.72(12) yes
O59 . Ce23 . O128 . 140.10(14) yes
O118 . Ce23 . O128 . 132.65(13) yes
C119 . Ce23 . O128 . 137.28(15) yes
O120 . Ce23 . O128 . 124.94(13) yes
O44 . Ce23 . O129 . 153.59(13) yes
O59 . Ce23 . O129 . 85.42(13) yes
O118 . Ce23 . O129 . 116.01(13) yes
C119 . Ce23 . O129 . 92.39(15) yes
O120 . Ce23 . O129 . 67.56(13) yes
O128 . Ce23 . O129 . 70.86(12) yes
Ce22 . O24 . Ce1 . 108.56(15) yes
Ce22 . O24 . Ce23 . 105.55(14) yes
Ce1 . O24 . Ce23 . 109.49(15) yes
Ce22 . O24 . Ce21 . 107.63(14) yes
Ce1 . O24 . Ce21 . 108.13(15) yes
Ce23 . O24 . Ce21 . 117.18(16) yes
Ce23 . O25 . Ce22 . 86.78(11) yes
Ce23 . O25 . Ce4 . 85.46(11) yes
Ce22 . O25 . Ce4 . 150.51(15) yes
Ce23 . O25 . Ce26 . 150.13(15) yes
Ce22 . O25 . Ce26 . 87.12(12) yes
Ce4 . O25 . Ce26 . 85.61(11) yes
O25 . Ce26 . Ce1 . 61.51(8) yes
O25 . Ce26 . O40 2_675 137.31(13) yes
Ce1 . Ce26 . O40 2_675 86.42(10) yes
O25 . Ce26 . O27 . 69.26(12) yes
Ce1 . Ce26 . O27 . 35.68(9) yes
O40 2_675 Ce26 . O27 . 101.58(13) yes
O25 . Ce26 . O28 . 73.81(13) yes
Ce1 . Ce26 . O28 . 107.39(10) yes
O40 2_675 Ce26 . O28 . 147.05(15) yes
O27 . Ce26 . O28 . 77.33(13) yes
O25 . Ce26 . O39 . 132.58(12) yes
Ce1 . Ce26 . O39 . 93.77(9) yes
O40 2_675 Ce26 . O39 . 72.27(13) yes
O27 . Ce26 . O39 . 68.43(13) yes
O28 . Ce26 . O39 . 76.98(14) yes
O25 . Ce26 . O89 . 136.36(13) yes
Ce1 . Ce26 . O89 . 161.28(10) yes
O40 2_675 Ce26 . O89 . 75.41(14) yes
O27 . Ce26 . O89 . 143.83(14) yes
O28 . Ce26 . O89 . 86.32(14) yes
O25 . Ce26 . O107 . 67.80(12) yes
Ce1 . Ce26 . O107 . 36.20(9) yes
O40 2_675 Ce26 . O107 . 69.75(14) yes
O27 . Ce26 . O107 . 71.81(13) yes
O28 . Ce26 . O107 . 137.08(14) yes
O25 . Ce26 . O108 . 73.86(12) yes
Ce1 . Ce26 . O108 . 101.00(9) yes
O40 2_675 Ce26 . O108 . 86.77(13) yes
O27 . Ce26 . O108 . 133.42(13) yes
O28 . Ce26 . O108 . 118.28(13) yes
O25 . Ce26 . C109 . 73.84(14) yes
Ce1 . Ce26 . C109 . 121.09(11) yes
O40 2_675 Ce26 . C109 . 104.58(15) yes
O27 . Ce26 . C109 . 143.08(14) yes
O28 . Ce26 . C109 . 93.79(15) yes
O25 . Ce26 . O110 . 68.25(12) yes
Ce1 . Ce26 . O110 . 128.05(9) yes
O40 2_675 Ce26 . O110 . 126.10(13) yes
O27 . Ce26 . O110 . 131.08(13) yes
O28 . Ce26 . O110 . 68.56(13) yes
O39 . Ce26 . O89 . 76.60(14) yes
O39 . Ce26 . O107 . 116.50(13) yes
O89 . Ce26 . O107 . 135.34(14) yes
O39 . Ce26 . O108 . 153.55(13) yes
O89 . Ce26 . O108 . 82.72(14) yes
O107 . Ce26 . O108 . 68.50(13) yes
O39 . Ce26 . C109 . 145.00(14) yes
O89 . Ce26 . C109 . 69.09(15) yes
O107 . Ce26 . C109 . 93.39(14) yes
O108 . Ce26 . C109 . 26.63(14) yes
O39 . Ce26 . O110 . 131.53(13) yes
O89 . Ce26 . O110 . 68.37(14) yes
O107 . Ce26 . O110 . 111.96(13) yes
O108 . Ce26 . O110 . 50.95(12) yes
C109 . Ce26 . O110 . 25.23(14) yes
Ce22 . O27 . Ce1 . 108.54(15) yes
Ce22 . O27 . Ce8 . 107.35(14) yes
Ce1 . O27 . Ce8 . 108.91(15) yes
Ce22 . O27 . Ce26 . 105.23(14) yes
Ce1 . O27 . Ce26 . 109.47(14) yes
Ce8 . O27 . Ce26 . 116.99(16) yes
Ce22 . O28 . Ce26 . 94.74(13) yes
Ce22 . O28 . C29 . 90.8(4) yes
Ce26 . O28 . C29 . 155.5(4) yes
O28 . C29 . Ce22 . 63.7(3) yes
O28 . C29 . O30 . 121.1(6) yes
Ce22 . C29 . O30 . 58.4(3) yes
O28 . C29 . C31 . 117.8(6) yes
Ce22 . C29 . C31 . 168.6(5) yes
O30 . C29 . C31 . 121.1(6) yes
Ce22 . O30 . C29 . 97.0(4) yes
C29 . C31 . C32 . 122.4(6) yes
C29 . C31 . C36 . 119.6(7) yes
C32 . C31 . C36 . 117.9(7) yes
C31 . C32 . C33 . 120.7(7) yes
C31 . C32 . H321 . 119.3 no
C33 . C32 . H321 . 120.1 no
C32 . C33 . C34 . 121.3(9) yes
C32 . C33 . H331 . 119.0 no
C34 . C33 . H331 . 119.7 no
C33 . C34 . C35 . 118.7(8) yes
C33 . C34 . C37 . 119.5(10) yes
C35 . C34 . C37 . 121.8(9) yes
C34 . C35 . C36 . 121.8(8) yes
C34 . C35 . H351 . 119.0 no
C36 . C35 . H351 . 119.2 no
C31 . C36 . C35 . 119.6(8) yes
C31 . C36 . H361 . 119.8 no
C35 . C36 . H361 . 120.6 no
C34 . C37 . H371 . 110.8 no
C34 . C37 . H372 . 106.7 no
H371 . C37 . H372 . 109.5 no
C34 . C37 . H373 . 110.9 no
H371 . C37 . H373 . 109.5 no
H372 . C37 . H373 . 109.5 no
O79 2_675 Ce38 . O69 2_675 75.35(17) yes
O79 2_675 Ce38 . O40 2_675 150.71(15) yes
O69 2_675 Ce38 . O40 2_675 84.48(16) yes
O79 2_675 Ce38 . O39 . 137.41(14) yes
O69 2_675 Ce38 . O39 . 133.95(15) yes
O40 2_675 Ce38 . O39 . 71.64(13) yes
O79 2_675 Ce38 . O41 . 89.13(16) yes
O69 2_675 Ce38 . O41 . 152.07(15) yes
O40 2_675 Ce38 . O41 . 99.71(14) yes
O39 . Ce38 . O41 . 72.53(13) yes
O79 2_675 Ce38 . O42 . 85.68(14) yes
O69 2_675 Ce38 . O42 . 83.93(15) yes
O40 2_675 Ce38 . O42 . 71.05(14) yes
O39 . Ce38 . O42 . 121.79(13) yes
O41 . Ce38 . O42 . 71.67(14) yes
O79 2_675 Ce38 . O87 . 109.76(15) yes
O69 2_675 Ce38 . O87 . 66.92(15) yes
O40 2_675 Ce38 . O87 . 80.50(14) yes
O39 . Ce38 . O87 . 70.60(13) yes
O41 . Ce38 . O87 . 140.98(14) yes
O79 2_675 Ce38 . O97 . 66.96(14) yes
O69 2_675 Ce38 . O97 . 113.82(15) yes
O40 2_675 Ce38 . O97 . 141.96(14) yes
O39 . Ce38 . O97 . 72.00(13) yes
O41 . Ce38 . O97 . 79.62(14) yes
O42 . Ce38 . O87 . 141.00(14) yes
O42 . Ce38 . O97 . 140.47(13) yes
O87 . Ce38 . O97 . 77.30(14) yes
Ce8 . O39 . Ce38 . 100.91(14) yes
Ce8 . O39 . Ce26 . 106.45(14) yes
Ce38 . O39 . Ce26 . 100.93(14) yes
Ce2 . O40 . Ce38 2_675 114.91(17) yes
Ce2 . O40 . Ce26 2_675 114.36(17) yes
Ce38 2_675 O40 . Ce26 2_675 115.13(17) yes
Ce3 . O41 . Ce8 . 114.00(17) yes
Ce3 . O41 . Ce38 . 114.76(16) yes
Ce8 . O41 . Ce38 . 115.47(16) yes
Ce2 2_675 O42 . Ce3 . 102.93(15) yes
Ce2 2_675 O42 . Ce43 2_675 104.57(15) yes
Ce3 . O42 . Ce43 2_675 106.36(15) yes
Ce2 2_675 O42 . Ce38 . 105.94(14) yes
Ce3 . O42 . Ce38 . 105.09(15) yes
Ce43 2_675 O42 . Ce38 . 129.24(17) yes
Ce21 . Ce43 . Ce23 . 62.766(8) yes
Ce21 . Ce43 . O42 2_675 96.08(10) yes
Ce23 . Ce43 . O42 2_675 95.10(10) yes
Ce21 . Ce43 . O45 2_675 87.50(10) yes
Ce23 . Ce43 . O45 2_675 32.25(10) yes
O42 2_675 Ce43 . O45 2_675 71.39(14) yes
Ce21 . Ce43 . O44 . 39.34(9) yes
Ce23 . Ce43 . O44 . 39.83(9) yes
O42 2_675 Ce43 . O44 . 122.03(13) yes
O45 2_675 Ce43 . O44 . 72.07(13) yes
Ce21 . Ce43 . O46 . 32.70(10) yes
Ce23 . Ce43 . O46 . 87.47(10) yes
O42 2_675 Ce43 . O46 . 72.17(13) yes
O45 2_675 Ce43 . O46 . 100.33(14) yes
O44 . Ce43 . O46 . 72.03(14) yes
Ce21 . Ce43 . O47 . 71.67(10) yes
Ce23 . Ce43 . O47 . 109.71(10) yes
O42 2_675 Ce43 . O47 . 141.57(13) yes
O45 2_675 Ce43 . O47 . 140.91(14) yes
O44 . Ce43 . O47 . 70.93(13) yes
Ce21 . Ce43 . O57 . 109.72(10) yes
Ce23 . Ce43 . O57 . 72.34(10) yes
O42 2_675 Ce43 . O57 . 140.39(14) yes
O45 2_675 Ce43 . O57 . 80.03(14) yes
O44 . Ce43 . O57 . 71.47(13) yes
Ce21 . Ce43 . O67 . 107.32(15) yes
Ce23 . Ce43 . O67 . 169.67(15) yes
O42 2_675 Ce43 . O67 . 82.75(15) yes
O45 2_675 Ce43 . O67 . 151.54(16) yes
O44 . Ce43 . O67 . 134.14(16) yes
Ce21 . Ce43 . O77 . 177.26(14) yes
Ce23 . Ce43 . O77 . 114.51(14) yes
O42 2_675 Ce43 . O77 . 84.36(15) yes
O45 2_675 Ce43 . O77 . 90.09(18) yes
O44 . Ce43 . O77 . 138.42(15) yes
O46 . Ce43 . O47 . 79.89(14) yes
O46 . Ce43 . O57 . 141.38(14) yes
O47 . Ce43 . O57 . 76.72(14) yes
O46 . Ce43 . O67 . 82.25(18) yes
O47 . Ce43 . O67 . 67.55(15) yes
O57 . Ce43 . O67 . 115.55(16) yes
O46 . Ce43 . O77 . 149.40(16) yes
O47 . Ce43 . O77 . 109.61(17) yes
O57 . Ce43 . O77 . 68.55(16) yes
O67 . Ce43 . O77 . 75.4(2) yes
Ce43 . O44 . Ce23 . 99.91(14) yes
Ce43 . O44 . Ce21 . 100.57(13) yes
Ce23 . O44 . Ce21 . 107.06(14) yes
Ce3 . O45 . Ce43 2_675 113.88(16) yes
Ce3 . O45 . Ce23 2_675 114.19(17) yes
Ce43 2_675 O45 . Ce23 2_675 115.14(17) yes
Ce2 . O46 . Ce21 . 114.80(16) yes
Ce2 . O46 . Ce43 . 114.28(16) yes
Ce21 . O46 . Ce43 . 115.28(17) yes
Ce43 . O47 . C48 . 130.7(4) yes
O47 . C48 . O49 . 125.3(6) yes
O47 . C48 . C50 . 118.4(6) yes
O49 . C48 . C50 . 116.3(6) yes
C48 . O49 . Ce21 . 137.0(4) yes
C48 . C50 . C51 . 120.1(6) yes
C48 . C50 . C55 . 121.0(7) yes
C51 . C50 . C55 . 118.8(6) yes
C50 . C51 . C52 . 118.8(8) yes
C50 . C51 . H511 . 120.3 no
C52 . C51 . H511 . 120.9 no
C51 . C52 . C53 . 122.9(9) yes
C51 . C52 . H521 . 119.2 no
C53 . C52 . H521 . 117.9 no
C52 . C53 . C54 . 118.0(7) yes
C52 . C53 . C56 . 121.9(10) yes
C54 . C53 . C56 . 120.0(10) yes
C53 . C54 . C55 . 120.9(9) yes
C53 . C54 . H541 . 119.6 no
C55 . C54 . H541 . 119.5 no
C54 . C55 . C50 . 120.5(8) yes
C54 . C55 . H551 . 120.3 no
C50 . C55 . H551 . 119.2 no
C53 . C56 . H561 . 109.8 no
C53 . C56 . H562 . 109.8 no
H561 . C56 . H562 . 109.5 no
C53 . C56 . H563 . 108.8 no
H561 . C56 . H563 . 109.5 no
H562 . C56 . H563 . 109.5 no
Ce43 . O57 . C58 . 132.8(4) yes
O57 . C58 . O59 . 125.9(6) yes
O57 . C58 . C60 . 118.4(6) yes
O59 . C58 . C60 . 115.7(6) yes
C58 . O59 . Ce23 . 136.5(4) yes
C58 . C60 . C61 . 120.4(6) yes
C58 . C60 . C66 . 121.5(7) yes
C61 . C60 . C66 . 118.0(6) yes
C60 . C61 . C62 . 121.1(8) yes
C60 . C61 . H611 . 119.2 no
C62 . C61 . H611 . 119.8 no
C61 . C62 . C63 . 120.8(8) yes
C61 . C62 . H621 . 120.0 no
C63 . C62 . H621 . 119.2 no
C62 . C63 . C64 . 120.3(9) yes
C62 . C63 . C65 . 118.2(7) yes
C64 . C63 . C65 . 121.3(9) yes
C63 . C64 . H641 . 109.4 no
C63 . C64 . H642 . 110.5 no
H641 . C64 . H642 . 109.5 no
C63 . C64 . H643 . 108.5 no
H641 . C64 . H643 . 109.5 no
H642 . C64 . H643 . 109.5 no
C63 . C65 . C66 . 121.8(8) yes
C63 . C65 . H651 . 118.7 no
C66 . C65 . H651 . 119.5 no
C65 . C66 . C60 . 120.0(8) yes
C65 . C66 . H661 . 120.1 no
C60 . C66 . H661 . 119.9 no
Ce43 . O67 . C68 . 143.4(4) yes
O67 . C68 . O69 . 125.1(6) yes
O67 . C68 . C70 . 117.1(5) yes
O69 . C68 . C70 . 117.8(5) yes
Ce38 2_675 O69 . C68 . 140.3(4) yes
C68 . C70 . C71 . 120.5(6) yes
C68 . C70 . C75 . 119.6(6) yes
C71 . C70 . C75 . 119.9(6) yes
C70 . C71 . C72 . 119.0(6) yes
C70 . C71 . H711 . 120.4 no
C72 . C71 . H711 . 120.5 no
C71 . C72 . C73 . 122.0(7) yes
C71 . C72 . H721 . 119.2 no
C73 . C72 . H721 . 118.8 no
C72 . C73 . C74 . 119.3(6) yes
C72 . C73 . C76 . 121.9(8) yes
C74 . C73 . C76 . 118.8(7) yes
C73 . C74 . C75 . 118.7(7) yes
C73 . C74 . H741 . 120.2 no
C75 . C74 . H741 . 121.1 no
C74 . C75 . C70 . 121.1(6) yes
C74 . C75 . H751 . 119.3 no
C70 . C75 . H751 . 119.5 no
C73 . C76 . H761 . 109.9 no
C73 . C76 . H762 . 109.1 no
H761 . C76 . H762 . 109.5 no
C73 . C76 . H763 . 109.3 no
H761 . C76 . H763 . 109.5 no
H762 . C76 . H763 . 109.5 no
Ce43 . O77 . C78 . 146.5(4) yes
O77 . C78 . O79 . 123.5(6) yes
O77 . C78 . C80 . 118.7(6) yes
O79 . C78 . C80 . 117.8(6) yes
Ce38 2_675 O79 . C78 . 140.1(4) yes
C78 . C80 . C81 . 119.0(8) yes
C78 . C80 . C85 . 121.9(8) yes
C81 . C80 . C85 . 119.0(8) yes
C80 . C81 . C82 . 119.9(11) yes
C80 . C81 . H811 . 119.4 no
C82 . C81 . H811 . 120.7 no
C81 . C82 . C83 . 121.1(12) yes
C81 . C82 . H821 . 119.3 no
C83 . C82 . H821 . 119.7 no
C82 . C83 . C84 . 120.5(10) yes
C82 . C83 . C86 . 121.3(17) yes
C84 . C83 . C86 . 118.1(18) yes
C83 . C84 . C85 . 118.6(13) yes
C83 . C84 . H841 . 119.9 no
C85 . C84 . H841 . 121.5 no
C84 . C85 . C80 . 120.7(12) yes
C84 . C85 . H851 . 119.6 no
C80 . C85 . H851 . 119.7 no
C83 . C86 . H861 . 108.1 no
C83 . C86 . H862 . 109.1 no
H861 . C86 . H862 . 109.5 no
C83 . C86 . H863 . 111.2 no
H861 . C86 . H863 . 109.5 no
H862 . C86 . H863 . 109.5 no
Ce38 . O87 . C88 . 130.0(4) yes
O87 . C88 . O89 . 126.9(5) yes
O87 . C88 . C90 . 118.4(5) yes
O89 . C88 . C90 . 114.7(5) yes
C88 . O89 . Ce26 . 136.1(4) yes
C88 . C90 . C91 . 120.5(6) yes
C88 . C90 . C95 . 121.1(6) yes
C91 . C90 . C95 . 118.4(6) yes
C90 . C91 . C92 . 119.9(6) yes
C90 . C91 . H911 . 119.9 no
C92 . C91 . H911 . 120.1 no
C91 . C92 . C93 . 122.5(7) yes
C91 . C92 . H921 . 119.0 no
C93 . C92 . H921 . 118.5 no
C92 . C93 . C94 . 116.8(6) yes
C92 . C93 . C96 . 122.6(7) yes
C94 . C93 . C96 . 120.5(8) yes
C93 . C94 . C95 . 121.4(7) yes
C93 . C94 . H941 . 119.2 no
C95 . C94 . H941 . 119.4 no
C90 . C95 . C94 . 120.8(7) yes
C90 . C95 . H951 . 119.4 no
C94 . C95 . H951 . 119.8 no
C93 . C96 . H961 . 109.4 no
C93 . C96 . H962 . 109.3 no
H961 . C96 . H962 . 109.5 no
C93 . C96 . H963 . 109.6 no
H961 . C96 . H963 . 109.5 no
H962 . C96 . H963 . 109.5 no
Ce38 . O97 . C98 . 131.8(4) yes
O97 . C98 . O99 . 125.5(6) yes
O97 . C98 . C100 . 118.4(6) yes
O99 . C98 . C100 . 116.1(6) yes
C98 . O99 . Ce8 . 138.5(4) yes
C98 . C100 . C101 . 119.5(6) yes
C98 . C100 . C105 . 121.3(6) yes
C101 . C100 . C105 . 119.2(7) yes
C100 . C101 . C102 . 119.9(8) yes
C100 . C101 . H1011 . 118.8 no
C102 . C101 . H1011 . 121.3 no
C101 . C102 . C103 . 120.8(8) yes
C101 . C102 . H1021 . 119.3 no
C103 . C102 . H1021 . 119.8 no
C102 . C103 . C104 . 118.9(8) yes
C102 . C103 . C106 . 120.5(10) yes
C104 . C103 . C106 . 120.6(10) yes
C103 . C104 . C105 . 120.4(10) yes
C103 . C104 . H1041 . 119.7 no
C105 . C104 . H1041 . 119.8 no
C104 . C105 . C100 . 120.7(9) yes
C104 . C105 . H1051 . 120.7 no
C100 . C105 . H1051 . 118.5 no
C103 . C106 . H1061 . 106.5 no
C103 . C106 . H1062 . 111.6 no
H1061 . C106 . H1062 . 109.5 no
C103 . C106 . H1063 . 110.3 no
H1061 . C106 . H1063 . 109.5 no
H1062 . C106 . H1063 . 109.5 no
Ce2 2_675 O107 . Ce1 . 110.29(14) yes
Ce2 2_675 O107 . Ce26 . 108.47(15) yes
Ce1 . O107 . Ce26 . 108.02(14) yes
Ce2 2_675 O107 . Ce4 . 109.33(14) yes
Ce1 . O107 . Ce4 . 110.57(15) yes
Ce26 . O107 . Ce4 . 110.12(15) yes
Ce26 . O108 . Ce4 . 96.55(13) yes
Ce26 . O108 . C109 . 93.8(3) yes
Ce4 . O108 . C109 . 130.2(3) yes
O108 . C109 . Ce26 . 59.5(3) yes
O108 . C109 . O110 . 118.3(5) yes
Ce26 . C109 . O110 . 62.1(3) yes
O108 . C109 . C111 . 118.6(5) yes
Ce26 . C109 . C111 . 156.0(4) yes
O110 . C109 . C111 . 122.7(5) yes
Ce26 . O110 . C109 . 92.7(3) yes
C109 . C111 . C112 . 120.8(6) yes
C109 . C111 . C116 . 118.7(5) yes
C112 . C111 . C116 . 120.2(6) yes
C111 . C112 . C113 . 119.2(6) yes
C111 . C112 . H1121 . 120.0 no
C113 . C112 . H1121 . 120.7 no
C112 . C113 . C114 . 121.7(7) yes
C112 . C113 . H1131 . 119.0 no
C114 . C113 . H1131 . 119.3 no
C113 . C114 . C115 . 118.4(7) yes
C113 . C114 . C117 . 120.9(7) yes
C115 . C114 . C117 . 120.8(7) yes
C114 . C115 . C116 . 121.6(7) yes
C114 . C115 . H1151 . 118.7 no
C116 . C115 . H1151 . 119.6 no
C111 . C116 . C115 . 118.7(6) yes
C111 . C116 . H1161 . 120.5 no
C115 . C116 . H1161 . 120.8 no
C114 . C117 . H1171 . 109.4 no
C114 . C117 . H1172 . 108.8 no
H1171 . C117 . H1172 . 109.5 no
C114 . C117 . H1173 . 110.1 no
H1171 . C117 . H1173 . 109.5 no
H1172 . C117 . H1173 . 109.5 no
Ce23 . O118 . Ce22 . 93.28(13) yes
Ce23 . O118 . C119 . 91.8(3) yes
Ce22 . O118 . C119 . 134.8(4) yes
O118 . C119 . Ce23 . 62.4(3) yes
O118 . C119 . O120 . 119.3(5) yes
Ce23 . C119 . O120 . 58.7(3) yes
O118 . C119 . C121 . 120.6(5) yes
Ce23 . C119 . C121 . 161.3(4) yes
O120 . C119 . C121 . 119.8(5) yes
Ce23 . O120 . C119 . 96.2(3) yes
C119 . C121 . C122 . 120.3(6) yes
C119 . C121 . C126 . 119.8(6) yes
C122 . C121 . C126 . 119.9(6) yes
C121 . C122 . C123 . 119.3(7) yes
C121 . C122 . H1221 . 119.8 no
C123 . C122 . H1221 . 120.9 no
C122 . C123 . C124 . 120.8(7) yes
C122 . C123 . H1231 . 119.8 no
C124 . C123 . H1231 . 119.4 no
C123 . C124 . C125 . 118.8(7) yes
C123 . C124 . C127 . 121.5(8) yes
C125 . C124 . C127 . 119.7(8) yes
C124 . C125 . C126 . 120.7(7) yes
C124 . C125 . H1251 . 119.6 no
C126 . C125 . H1251 . 119.7 no
C125 . C126 . C121 . 120.4(7) yes
C125 . C126 . H1261 . 120.2 no
C121 . C126 . H1261 . 119.4 no
C124 . C127 . H1271 . 109.2 no
C124 . C127 . H1272 . 108.9 no
H1271 . C127 . H1272 . 109.5 no
C124 . C127 . H1273 . 110.3 no
H1271 . C127 . H1273 . 109.5 no
H1272 . C127 . H1273 . 109.5 no
Ce3 2_675 O128 . Ce1 . 110.63(14) yes
Ce3 2_675 O128 . Ce23 . 108.33(15) yes
Ce1 . O128 . Ce23 . 107.67(14) yes
Ce3 2_675 O128 . Ce4 . 110.35(15) yes
Ce1 . O128 . Ce4 . 109.96(15) yes
Ce23 . O128 . Ce4 . 109.85(14) yes
Ce4 . O129 . Ce23 . 94.72(12) yes
Ce4 . O129 . C130 . 91.0(3) yes
Ce23 . O129 . C130 . 126.9(4) yes
O129 . C130 . Ce4 . 62.7(3) yes
O129 . C130 . O131 . 121.4(5) yes
Ce4 . C130 . O131 . 60.9(3) yes
O129 . C130 . C132 . 117.8(5) yes
Ce4 . C130 . C132 . 160.4(4) yes
O131 . C130 . C132 . 120.6(5) yes
Ce4 . O131 . C130 . 94.5(3) yes
C130 . C132 . C133 . 121.5(6) yes
C130 . C132 . C137 . 118.9(6) yes
C133 . C132 . C137 . 119.6(6) yes
C132 . C133 . C134 . 119.1(6) yes
C132 . C133 . H1331 . 120.1 no
C134 . C133 . H1331 . 120.8 no
C133 . C134 . C135 . 121.9(7) yes
C133 . C134 . H1341 . 119.2 no
C135 . C134 . H1341 . 118.9 no
C134 . C135 . C136 . 118.2(7) yes
C134 . C135 . C138 . 119.8(8) yes
C136 . C135 . C138 . 121.9(8) yes
C135 . C136 . C137 . 121.2(7) yes
C135 . C136 . H1361 . 119.0 no
C137 . C136 . H1361 . 119.8 no
C136 . C137 . C132 . 120.0(7) yes
C136 . C137 . H1371 . 120.4 no
C132 . C137 . H1371 . 119.6 no
C135 . C138 . H1381 . 109.3 no
C135 . C138 . H1382 . 108.3 no
H1381 . C138 . H1382 . 109.5 no
C135 . C138 . H1383 . 110.8 no
H1381 . C138 . H1383 . 109.5 no
H1382 . C138 . H1383 . 109.5 no
Ce22 . O139 . Ce21 . 95.75(13) yes
Ce22 . O139 . C140 . 89.2(4) yes
Ce21 . O139 . C140 . 160.6(4) yes
O139 . C140 . Ce22 . 65.3(3) yes
O139 . C140 . O141 . 121.5(5) yes
Ce22 . C140 . O141 . 57.1(3) yes
O139 . C140 . C142 . 119.1(6) yes
Ce22 . C140 . C142 . 168.0(5) yes
O141 . C140 . C142 . 119.4(6) yes
Ce22 . O141 . C140 . 98.5(4) yes
C140 . C142 . C143 . 121.4(6) yes
C140 . C142 . C147 . 119.3(6) yes
C143 . C142 . C147 . 119.3(6) yes
C142 . C143 . C144 . 120.2(6) yes
C142 . C143 . H1431 . 119.5 no
C144 . C143 . H1431 . 120.4 no
C143 . C144 . C145 . 120.7(7) yes
C143 . C144 . H1441 . 119.9 no
C145 . C144 . H1441 . 119.4 no
C144 . C145 . C146 . 118.8(6) yes
C144 . C145 . C148 . 121.1(8) yes
C146 . C145 . C148 . 120.1(8) yes
C145 . C146 . C147 . 121.1(7) yes
C145 . C146 . H1461 . 119.1 no
C147 . C146 . H1461 . 119.8 no
C142 . C147 . C146 . 119.9(7) yes
C142 . C147 . H1471 . 119.6 no
C146 . C147 . H1471 . 120.5 no
C145 . C148 . H1481 . 109.1 no
C145 . C148 . H1482 . 109.9 no
H1481 . C148 . H1482 . 109.5 no
C145 . C148 . H1483 . 109.4 no
H1481 . C148 . H1483 . 109.5 no
H1482 . C148 . H1483 . 109.5 no
Ce8 . O149 . Ce22 . 97.00(14) yes
Ce8 . O149 . C150 . 94.9(4) yes
Ce22 . O149 . C150 . 135.5(4) yes
O149 . C150 . Ce8 . 59.6(3) yes
O149 . C150 . O151 . 120.5(6) yes
Ce8 . C150 . O151 . 62.4(3) yes
O149 . C150 . C152 . 117.6(5) yes
Ce8 . C150 . C152 . 166.7(4) yes
O151 . C150 . C152 . 121.9(6) yes
Ce8 . O151 . C150 . 92.7(4) yes
C150 . C152 . C153 . 121.8(5) yes
C150 . C152 . C157 . 119.8(6) yes
C153 . C152 . C157 . 118.2(6) yes
C152 . C153 . C154 . 121.2(6) yes
C152 . C153 . H1531 . 119.0 no
C154 . C153 . H1531 . 119.8 no
C153 . C154 . C155 . 120.8(7) yes
C153 . C154 . H1541 . 119.9 no
C155 . C154 . H1541 . 119.3 no
C154 . C155 . C156 . 118.1(7) yes
C154 . C155 . C158 . 120.8(8) yes
C156 . C155 . C158 . 121.2(8) yes
C155 . C156 . C157 . 121.7(7) yes
C155 . C156 . H1561 . 118.9 no
C157 . C156 . H1561 . 119.3 no
C152 . C157 . C156 . 120.0(7) yes
C152 . C157 . H1571 . 119.7 no
C156 . C157 . H1571 . 120.4 no
C155 . C158 . H1581 . 109.5 no
C155 . C158 . H1582 . 108.7 no
H1581 . C158 . H1582 . 109.5 no
C155 . C158 . H1583 . 110.1 no
H1581 . C158 . H1583 . 109.5 no
H1582 . C158 . H1583 . 109.5 no
Ce2 . O159 . Ce1 . 110.08(14) yes
Ce2 . O159 . Ce21 . 109.54(15) yes
Ce1 . O159 . Ce21 . 107.95(15) yes
Ce2 . O159 . Ce5 . 108.35(15) yes
Ce1 . O159 . Ce5 . 111.00(15) yes
Ce21 . O159 . Ce5 . 109.92(15) yes
Ce21 . O160 . Ce5 . 95.82(13) yes
Ce21 . O160 . C161 . 92.3(3) yes
Ce5 . O160 . C161 . 129.9(4) yes
Ce21 . C161 . O160 . 61.1(3) yes
Ce21 . C161 . O162 . 61.7(3) yes
O160 . C161 . O162 . 120.5(5) yes
Ce21 . C161 . C163 . 162.0(4) yes
O160 . C161 . C163 . 117.5(5) yes
O162 . C161 . C163 . 121.9(5) yes
Ce21 . O162 . C161 . 93.3(3) yes
C161 . C163 . C164 . 122.0(5) yes
C161 . C163 . C168 . 118.9(5) yes
C164 . C163 . C168 . 119.1(5) yes
C163 . C164 . C165 . 119.8(6) yes
C163 . C164 . H1641 . 120.1 no
C165 . C164 . H1641 . 120.1 no
C164 . C165 . C166 . 121.4(6) yes
C164 . C165 . H1651 . 119.6 no
C166 . C165 . H1651 . 119.1 no
C165 . C166 . C167 . 118.2(6) yes
C165 . C166 . C169 . 120.0(6) yes
C167 . C166 . C169 . 121.8(6) yes
C166 . C167 . C168 . 121.4(6) yes
C166 . C167 . H1671 . 119.1 no
C168 . C167 . H1671 . 119.5 no
C163 . C168 . C167 . 120.0(6) yes
C163 . C168 . H1681 . 119.9 no
C167 . C168 . H1681 . 120.1 no
C166 . C169 . H1691 . 109.4 no
C166 . C169 . H1692 . 109.2 no
H1691 . C169 . H1692 . 109.5 no
C166 . C169 . H1693 . 109.7 no
H1691 . C169 . H1693 . 109.5 no
H1692 . C169 . H1693 . 109.5 no
Ce5 . O170 . C171 . 130.5(4) yes
O172 2_675 C171 . O170 . 125.2(5) yes
O172 2_675 C171 . C173 . 115.5(5) yes
O170 . C171 . C173 . 119.2(5) yes
C171 2_675 O172 . Ce4 . 135.7(4) yes
C171 . C173 . C174 . 121.4(6) yes
C171 . C173 . C178 . 119.3(6) yes
C174 . C173 . C178 . 119.2(6) yes
C173 . C174 . C175 . 119.0(8) yes
C173 . C174 . H1741 . 120.3 no
C175 . C174 . H1741 . 120.7 no
C174 . C175 . C176 . 122.6(8) yes
C174 . C175 . H1751 . 119.3 no
C176 . C175 . H1751 . 118.0 no
C175 . C176 . C177 . 119.0(7) yes
C175 . C176 . C179 . 121.1(10) yes
C177 . C176 . C179 . 119.9(11) yes
C176 . C177 . C178 . 119.6(8) yes
C176 . C177 . H1771 . 120.0 no
C178 . C177 . H1771 . 120.4 no
C173 . C178 . C177 . 120.5(8) yes
C173 . C178 . H1781 . 119.4 no
C177 . C178 . H1781 . 120.1 no
C176 . C179 . H1791 . 108.4 no
C176 . C179 . H1792 . 110.7 no
H1791 . C179 . H1792 . 109.5 no
C176 . C179 . H1793 . 109.3 no
H1791 . C179 . H1793 . 109.5 no
H1792 . C179 . H1793 . 109.5 no
Ce1 2_675 O180 . Ce1 . 105.62(13) yes
Ce1 2_675 O180 . Ce3 2_675 110.01(14) yes
Ce1 . O180 . Ce3 2_675 110.55(14) yes
Ce1 2_675 O180 . Ce2 . 110.34(14) yes
Ce1 . O180 . Ce2 . 110.34(14) yes
Ce3 2_675 O180 . Ce2 . 109.91(14) yes
Ce3 . N181 . C182 . 120.5(4) yes
Ce3 . N181 . C186 . 122.2(4) yes
C182 . N181 . C186 . 117.3(5) yes
N181 . C182 . C183 . 122.9(6) yes
N181 . C182 . H1821 . 118.3 no
C183 . C182 . H1821 . 118.8 no
C182 . C183 . C184 . 119.4(7) yes
C182 . C183 . H1831 . 120.1 no
C184 . C183 . H1831 . 120.4 no
C183 . C184 . C185 . 118.3(6) yes
C183 . C184 . H1841 . 120.7 no
C185 . C184 . H1841 . 120.9 no
C184 . C185 . C186 . 119.2(6) yes
C184 . C185 . H1851 . 120.4 no
C186 . C185 . H1851 . 120.4 no
C185 . C186 . N181 . 122.9(6) yes
C185 . C186 . H1861 . 118.9 no
N181 . C186 . H1861 . 118.1 no
Ce2 . N187 . C188 . 122.5(4) yes
Ce2 . N187 . C192 . 119.2(4) yes
C188 . N187 . C192 . 117.5(5) yes
N187 . C188 . C189 . 123.3(6) yes
N187 . C188 . H1881 . 117.9 no
C189 . C188 . H1881 . 118.7 no
C188 . C189 . C190 . 118.5(6) yes
C188 . C189 . H1891 . 120.8 no
C190 . C189 . H1891 . 120.7 no
C189 . C190 . C191 . 119.1(6) yes
C189 . C190 . H1901 . 120.4 no
C191 . C190 . H1901 . 120.5 no
C190 . C191 . C192 . 119.5(6) yes
C190 . C191 . H1911 . 120.3 no
C192 . C191 . H1911 . 120.3 no
C191 . C192 . N187 . 122.0(6) yes
C191 . C192 . H1921 . 119.4 no
N187 . C192 . H1921 . 118.6 no
Ce194 2_564 Ce193 . Ce195 2_564 91.509(9) yes
Ce194 2_564 Ce193 . O372 2_564 34.27(8) yes
Ce195 2_564 Ce193 . O372 2_564 91.62(9) yes
Ce194 2_564 Ce193 . O201 . 89.50(10) yes
Ce195 2_564 Ce193 . O201 . 35.15(9) yes
O372 2_564 Ce193 . O201 . 108.77(13) yes
Ce194 2_564 Ce193 . Ce215 . 90.813(9) yes
Ce195 2_564 Ce193 . Ce215 . 177.571(11) yes
O372 2_564 Ce193 . Ce215 . 89.90(9) yes
O201 . Ce193 . Ce215 . 145.62(9) yes
Ce194 2_564 Ce193 . O216 . 88.34(9) yes
Ce195 2_564 Ce193 . O216 . 145.36(10) yes
O372 2_564 Ce193 . O216 . 106.91(13) yes
O201 . Ce193 . O216 . 110.23(13) yes
Ce215 . Ce193 . O216 . 35.45(9) yes
Ce194 2_564 Ce193 . Ce223 . 177.633(11) yes
Ce195 2_564 Ce193 . Ce223 . 90.785(9) yes
O372 2_564 Ce193 . Ce223 . 145.06(9) yes
O201 . Ce193 . Ce223 . 92.71(10) yes
Ce215 . Ce193 . Ce223 . 86.886(9) yes
Ce194 2_564 Ce193 . O227 . 144.95(9) yes
Ce195 2_564 Ce193 . O227 . 88.21(9) yes
O372 2_564 Ce193 . O227 . 179.20(12) yes
O201 . Ce193 . O227 . 70.67(14) yes
Ce215 . Ce193 . O227 . 90.30(9) yes
Ce194 2_564 Ce193 . O238 . 143.94(9) yes
Ce195 2_564 Ce193 . O238 . 89.38(9) yes
O372 2_564 Ce193 . O238 . 109.67(13) yes
O201 . Ce193 . O238 . 110.73(13) yes
Ce215 . Ce193 . O238 . 88.32(9) yes
Ce194 2_564 Ce193 . O320 . 89.60(10) yes
Ce195 2_564 Ce193 . O320 . 143.12(9) yes
O372 2_564 Ce193 . O320 . 69.59(13) yes
O201 . Ce193 . O320 . 178.01(13) yes
Ce215 . Ce193 . O320 . 36.18(9) yes
Ce194 2_564 Ce193 . O341 . 35.25(9) yes
Ce195 2_564 Ce193 . O341 . 90.07(9) yes
O372 2_564 Ce193 . O341 . 69.52(13) yes
O201 . Ce193 . O341 . 69.19(13) yes
Ce215 . Ce193 . O341 . 92.24(9) yes
Ce194 2_564 Ce193 . O372 . 91.63(9) yes
Ce195 2_564 Ce193 . O372 . 34.04(9) yes
O372 2_564 Ce193 . O372 . 73.37(14) yes
O201 . Ce193 . O372 . 69.17(13) yes
Ce215 . Ce193 . O372 . 145.15(9) yes
O216 . Ce193 . Ce223 . 90.10(9) yes
O216 . Ce193 . O227 . 72.86(13) yes
Ce223 . Ce193 . O227 . 35.74(9) yes
O216 . Ce193 . O238 . 110.44(13) yes
Ce223 . Ce193 . O238 . 35.50(9) yes
O227 . Ce193 . O238 . 71.12(13) yes
O216 . Ce193 . O320 . 71.53(13) yes
Ce223 . Ce193 . O320 . 88.21(10) yes
O227 . Ce193 . O320 . 110.98(13) yes
O238 . Ce193 . O320 . 69.14(13) yes
O216 . Ce193 . O341 . 70.44(13) yes
Ce223 . Ce193 . O341 . 145.35(9) yes
O227 . Ce193 . O341 . 109.70(13) yes
O238 . Ce193 . O341 . 179.01(13) yes
O320 . Ce193 . O341 . 110.90(13) yes
O216 . Ce193 . O372 . 179.39(13) yes
Ce223 . Ce193 . O372 . 89.94(9) yes
O227 . Ce193 . O372 . 106.86(13) yes
O238 . Ce193 . O372 . 69.89(12) yes
O320 . Ce193 . O372 . 109.08(13) yes
O341 . Ce193 . O372 . 109.23(13) yes
Ce193 2_564 Ce194 . O341 2_564 34.02(9) yes
Ce193 2_564 Ce194 . Ce196 . 87.621(9) yes
O341 2_564 Ce194 . Ce196 . 86.08(9) yes
Ce193 2_564 Ce194 . O199 . 86.87(10) yes
O341 2_564 Ce194 . O199 . 68.08(13) yes
Ce196 . Ce194 . O199 . 32.44(9) yes
Ce193 2_564 Ce194 . Ce217 . 87.618(9) yes
O341 2_564 Ce194 . Ce217 . 87.87(9) yes
Ce196 . Ce194 . Ce217 . 173.932(11) yes
O199 . Ce194 . Ce217 . 143.37(9) yes
Ce193 2_564 Ce194 . O220 . 81.88(10) yes
O341 2_564 Ce194 . O220 . 65.92(13) yes
Ce196 . Ce194 . O220 . 143.39(10) yes
O199 . Ce194 . O220 . 111.62(14) yes
Ce217 . Ce194 . O220 . 31.78(10) yes
Ce193 2_564 Ce194 . O221 . 93.53(9) yes
O341 2_564 Ce194 . O221 . 112.25(13) yes
Ce196 . Ce194 . O221 . 147.58(9) yes
O199 . Ce194 . O221 . 179.60(13) yes
Ce217 . Ce194 . O221 . 36.67(9) yes
Ce193 2_564 Ce194 . O225 . 137.75(9) yes
O341 2_564 Ce194 . O225 . 170.44(13) yes
Ce196 . Ce194 . O225 . 88.77(10) yes
O199 . Ce194 . O225 . 110.85(14) yes
Ce217 . Ce194 . O225 . 97.28(10) yes
Ce193 2_564 Ce194 . O238 . 87.98(9) yes
O341 2_564 Ce194 . O238 . 105.31(13) yes
Ce196 . Ce194 . O238 . 35.08(9) yes
O199 . Ce194 . O238 . 67.51(13) yes
Ce217 . Ce194 . O238 . 148.36(9) yes
Ce193 2_564 Ce194 . O372 . 35.54(10) yes
O341 2_564 Ce194 . O372 . 69.56(13) yes
Ce196 . Ce194 . O372 . 89.30(9) yes
O199 . Ce194 . O372 . 106.56(13) yes
Ce217 . Ce194 . O372 . 89.01(9) yes
Ce193 2_564 Ce194 . N379 . 144.07(11) yes
O341 2_564 Ce194 . N379 . 110.35(14) yes
Ce196 . Ce194 . N379 . 95.75(11) yes
O199 . Ce194 . N379 . 77.75(15) yes
Ce217 . Ce194 . N379 . 85.93(11) yes
O220 . Ce194 . O221 . 68.43(13) yes
O220 . Ce194 . O225 . 121.94(14) yes
O221 . Ce194 . O225 . 68.87(14) yes
O220 . Ce194 . O238 . 169.86(13) yes
O221 . Ce194 . O238 . 112.53(13) yes
O225 . Ce194 . O238 . 66.30(13) yes
O220 . Ce194 . O372 . 101.47(13) yes
O221 . Ce194 . O372 . 73.80(13) yes
O225 . Ce194 . O372 . 102.36(13) yes
O238 . Ce194 . O372 . 69.83(12) yes
O220 . Ce194 . N379 . 74.22(15) yes
O221 . Ce194 . N379 . 101.90(14) yes
O225 . Ce194 . N379 . 78.17(15) yes
O238 . Ce194 . N379 . 114.71(14) yes
O372 . Ce194 . N379 . 174.95(14) yes
Ce193 2_564 Ce195 . Ce222 2_564 87.204(9) yes
Ce193 2_564 Ce195 . O221 2_564 93.23(9) yes
Ce222 2_564 Ce195 . O221 2_564 36.26(9) yes
Ce193 2_564 Ce195 . O201 2_564 34.22(9) yes
Ce222 2_564 Ce195 . O201 2_564 88.31(9) yes
O221 2_564 Ce195 . O201 2_564 112.55(13) yes
Ce193 2_564 Ce195 . O372 2_564 35.13(9) yes
Ce222 2_564 Ce195 . O372 2_564 88.41(9) yes
O221 2_564 Ce195 . O372 2_564 73.75(13) yes
O201 2_564 Ce195 . O372 2_564 69.34(13) yes
Ce193 2_564 Ce195 . Ce196 . 87.163(9) yes
Ce222 2_564 Ce195 . Ce196 . 173.441(11) yes
O221 2_564 Ce195 . Ce196 . 147.64(10) yes
O201 2_564 Ce195 . Ce196 . 85.14(9) yes
O372 2_564 Ce195 . Ce196 . 88.91(9) yes
Ce193 2_564 Ce195 . O198 . 87.59(10) yes
Ce222 2_564 Ce195 . O198 . 143.15(10) yes
O221 2_564 Ce195 . O198 . 178.90(14) yes
O201 2_564 Ce195 . O198 . 67.82(13) yes
O372 2_564 Ce195 . O198 . 107.32(14) yes
Ce193 2_564 Ce195 . O219 . 137.18(10) yes
Ce222 2_564 Ce195 . O219 . 97.06(10) yes
O221 2_564 Ce195 . O219 . 68.65(13) yes
O201 2_564 Ce195 . O219 . 169.92(14) yes
O372 2_564 Ce195 . O219 . 102.18(14) yes
Ce193 2_564 Ce195 . O259 . 82.50(10) yes
Ce222 2_564 Ce195 . O259 . 32.60(9) yes
O221 2_564 Ce195 . O259 . 68.86(13) yes
O201 2_564 Ce195 . O259 . 66.57(14) yes
O372 2_564 Ce195 . O259 . 102.07(13) yes
Ce193 2_564 Ce195 . O320 . 87.26(9) yes
Ce222 2_564 Ce195 . O320 . 148.44(9) yes
O221 2_564 Ce195 . O320 . 113.25(13) yes
O201 2_564 Ce195 . O320 . 103.95(13) yes
O372 2_564 Ce195 . O320 . 69.75(13) yes
Ce193 2_564 Ce195 . N373 . 147.86(11) yes
Ce222 2_564 Ce195 . N373 . 86.52(11) yes
O221 2_564 Ce195 . N373 . 100.03(14) yes
O201 2_564 Ce195 . N373 . 114.06(14) yes
O372 2_564 Ce195 . N373 . 173.78(14) yes
Ce196 . Ce195 . O198 . 33.10(10) yes
Ce196 . Ce195 . O219 . 89.35(10) yes
O198 . Ce195 . O219 . 111.18(13) yes
Ce196 . Ce195 . O259 . 142.85(9) yes
O198 . Ce195 . O259 . 110.56(14) yes
O219 . Ce195 . O259 . 121.80(14) yes
Ce196 . Ce195 . O320 . 34.40(9) yes
O198 . Ce195 . O320 . 67.50(13) yes
O219 . Ce195 . O320 . 67.21(14) yes
O259 . Ce195 . O320 . 169.68(13) yes
Ce196 . Ce195 . N373 . 96.50(11) yes
O198 . Ce195 . N373 . 78.90(15) yes
O219 . Ce195 . N373 . 74.92(15) yes
O259 . Ce195 . N373 . 75.38(15) yes
O320 . Ce195 . N373 . 113.40(14) yes
Ce195 . Ce196 . Ce194 . 93.668(9) yes
Ce195 . Ce196 . O198 . 34.71(10) yes
Ce194 . Ce196 . O198 . 93.83(11) yes
Ce195 . Ce196 . O199 . 92.70(10) yes
Ce194 . Ce196 . O199 . 34.07(10) yes
O198 . Ce196 . O199 . 74.43(15) yes
Ce195 . Ce196 . O226 . 100.52(8) yes
Ce194 . Ce196 . O226 . 99.98(9) yes
O198 . Ce196 . O226 . 134.19(13) yes
O199 . Ce196 . O226 . 133.29(13) yes
Ce195 . Ce196 . O238 . 91.97(9) yes
Ce194 . Ce196 . O238 . 36.73(9) yes
O198 . Ce196 . O238 . 112.33(14) yes
O199 . Ce196 . O238 . 70.79(13) yes
O226 . Ce196 . O238 . 64.21(12) yes
Ce195 . Ce196 . O239 . 162.16(9) yes
Ce194 . Ce196 . O239 . 73.38(9) yes
O198 . Ce196 . O239 . 154.64(13) yes
O199 . Ce196 . O239 . 83.37(14) yes
O226 . Ce196 . O239 . 70.61(12) yes
Ce195 . Ce196 . O320 . 36.03(10) yes
Ce194 . Ce196 . O320 . 91.68(10) yes
O198 . Ce196 . O320 . 70.74(14) yes
O199 . Ce196 . O320 . 110.41(13) yes
O226 . Ce196 . O320 . 65.44(12) yes
Ce195 . Ce196 . O321 . 71.75(9) yes
Ce194 . Ce196 . O321 . 160.58(9) yes
O198 . Ce196 . O321 . 81.48(14) yes
O199 . Ce196 . O321 . 154.20(14) yes
O226 . Ce196 . O321 . 71.21(13) yes
Ce195 . Ce196 . C322 . 96.86(12) yes
Ce194 . Ce196 . C322 . 167.97(12) yes
O198 . Ce196 . C322 . 98.14(16) yes
O199 . Ce196 . C322 . 150.19(15) yes
O226 . Ce196 . C322 . 72.40(14) yes
Ce195 . Ce196 . O323 . 122.01(9) yes
Ce194 . Ce196 . O323 . 143.72(9) yes
O198 . Ce196 . O323 . 118.82(14) yes
O199 . Ce196 . O323 . 136.77(13) yes
O226 . Ce196 . O323 . 69.40(13) yes
Ce195 . Ce196 . O364 . 111.68(10) yes
Ce194 . Ce196 . O364 . 109.14(10) yes
O198 . Ce196 . O364 . 79.00(14) yes
O199 . Ce196 . O364 . 78.00(14) yes
O226 . Ce196 . O364 . 134.23(12) yes
O238 . Ce196 . O239 . 70.29(13) yes
O238 . Ce196 . O320 . 70.03(13) yes
O239 . Ce196 . O320 . 130.02(13) yes
O238 . Ce196 . O321 . 128.53(13) yes
O239 . Ce196 . O321 . 117.53(13) yes
O320 . Ce196 . O321 . 68.96(13) yes
O238 . Ce196 . C322 . 136.61(15) yes
O239 . Ce196 . C322 . 95.06(15) yes
O320 . Ce196 . C322 . 93.42(15) yes
O321 . Ce196 . C322 . 26.12(14) yes
O238 . Ce196 . O323 . 126.49(13) yes
O239 . Ce196 . O323 . 70.38(13) yes
O320 . Ce196 . O323 . 112.79(13) yes
O321 . Ce196 . O323 . 50.61(13) yes
C322 . Ce196 . O323 . 25.17(15) yes
O238 . Ce196 . O364 . 141.57(14) yes
O239 . Ce196 . O364 . 84.60(14) yes
O320 . Ce196 . O364 . 144.30(14) yes
O321 . Ce196 . O364 . 88.57(13) yes
C322 . Ce196 . O364 . 72.23(15) yes
O323 . Ce196 . O364 . 66.16(13) yes
O198 2_564 Ce197 . O199 2_564 73.52(14) yes
O198 2_564 Ce197 . Ce200 . 89.88(10) yes
O199 2_564 Ce197 . Ce200 . 145.74(9) yes
O198 2_564 Ce197 . O201 . 70.83(14) yes
O199 2_564 Ce197 . O201 . 110.66(14) yes
Ce200 . Ce197 . O201 . 35.13(10) yes
O198 2_564 Ce197 . O202 . 81.29(14) yes
O199 2_564 Ce197 . O202 . 152.70(13) yes
Ce200 . Ce197 . O202 . 41.73(9) yes
O201 . Ce197 . O202 . 69.39(13) yes
O198 2_564 Ce197 . C203 . 98.93(16) yes
O199 2_564 Ce197 . C203 . 149.67(14) yes
Ce200 . Ce197 . C203 . 60.96(11) yes
O201 . Ce197 . C203 . 93.53(15) yes
O202 . Ce197 . C203 . 26.27(14) yes
O198 2_564 Ce197 . O204 . 119.63(14) yes
O199 2_564 Ce197 . O204 . 137.07(13) yes
Ce200 . Ce197 . O204 . 77.19(9) yes
O201 . Ce197 . O204 . 112.23(14) yes
O202 . Ce197 . O204 . 50.49(13) yes
O198 2_564 Ce197 . O212 . 135.07(13) yes
O199 2_564 Ce197 . O212 . 134.25(13) yes
Ce200 . Ce197 . O212 . 46.51(9) yes
O201 . Ce197 . O212 . 66.23(13) yes
O202 . Ce197 . O212 . 72.00(13) yes
O198 2_564 Ce197 . Ce214 . 147.55(10) yes
O199 2_564 Ce197 . Ce214 . 91.12(10) yes
Ce200 . Ce197 . Ce214 . 87.371(9) yes
O201 . Ce197 . Ce214 . 89.13(9) yes
O202 . Ce197 . Ce214 . 116.03(9) yes
O198 2_564 Ce197 . O341 . 112.23(14) yes
O199 2_564 Ce197 . O341 . 71.16(13) yes
Ce200 . Ce197 . O341 . 88.75(9) yes
O201 . Ce197 . O341 . 70.57(13) yes
O202 . Ce197 . O341 . 129.84(13) yes
O198 2_564 Ce197 . O342 . 152.37(14) yes
O199 2_564 Ce197 . O342 . 81.67(13) yes
Ce200 . Ce197 . O342 . 117.70(9) yes
O201 . Ce197 . O342 . 131.01(13) yes
O202 . Ce197 . O342 . 119.83(13) yes
O198 2_564 Ce197 . O362 . 77.32(14) yes
O199 2_564 Ce197 . O362 . 78.30(14) yes
Ce200 . Ce197 . O362 . 127.88(11) yes
O201 . Ce197 . O362 . 142.10(15) yes
O202 . Ce197 . O362 . 86.20(14) yes
C203 . Ce197 . O204 . 24.81(15) yes
C203 . Ce197 . O212 . 71.67(14) yes
O204 . Ce197 . O212 . 67.90(12) yes
C203 . Ce197 . Ce214 . 107.79(12) yes
O204 . Ce197 . Ce214 . 91.22(10) yes
O212 . Ce197 . Ce214 . 44.65(9) yes
C203 . Ce197 . O341 . 136.58(14) yes
O204 . Ce197 . O341 . 125.84(13) yes
O212 . Ce197 . O341 . 64.93(13) yes
Ce214 . Ce197 . O341 . 35.42(9) yes
C203 . Ce197 . O342 . 96.37(16) yes
O204 . Ce197 . O342 . 71.84(14) yes
O212 . Ce197 . O342 . 71.82(13) yes
Ce214 . Ce197 . O342 . 42.25(9) yes
O341 . Ce197 . O342 . 69.51(13) yes
C203 . Ce197 . O362 . 71.37(15) yes
O204 . Ce197 . O362 . 66.96(14) yes
O212 . Ce197 . O362 . 133.96(13) yes
Ce214 . Ce197 . O362 . 128.28(11) yes
O341 . Ce197 . O362 . 142.96(14) yes
O342 . Ce197 . O362 . 86.03(14) yes
Ce195 . O198 . Ce197 2_564 111.54(16) yes
Ce195 . O198 . Ce196 . 112.19(16) yes
Ce197 2_564 O198 . Ce196 . 104.94(17) yes
Ce194 . O199 . Ce197 2_564 112.33(16) yes
Ce194 . O199 . Ce196 . 113.49(16) yes
Ce197 2_564 O199 . Ce196 . 107.04(16) yes
Ce197 . Ce200 . O259 2_564 92.19(10) yes
Ce197 . Ce200 . O201 . 34.71(9) yes
O259 2_564 Ce200 . O201 . 70.31(14) yes
Ce197 . Ce200 . O202 . 43.61(9) yes
O259 2_564 Ce200 . O202 . 86.60(13) yes
O201 . Ce200 . O202 . 70.71(13) yes
Ce197 . Ce200 . O212 . 47.69(9) yes
O259 2_564 Ce200 . O212 . 136.81(13) yes
O201 . Ce200 . O212 . 66.91(12) yes
O202 . Ce200 . O212 . 74.27(13) yes
Ce197 . Ce200 . Ce213 . 92.671(10) yes
O259 2_564 Ce200 . Ce213 . 140.66(10) yes
O201 . Ce200 . Ce213 . 92.93(9) yes
O202 . Ce200 . Ce213 . 122.13(9) yes
O212 . Ce200 . Ce213 . 48.91(9) yes
Ce197 . Ce200 . O224 . 150.61(9) yes
O259 2_564 Ce200 . O224 . 73.34(14) yes
O201 . Ce200 . O224 . 116.13(13) yes
O202 . Ce200 . O224 . 153.67(14) yes
O212 . Ce200 . O224 . 132.07(13) yes
Ce197 . Ce200 . O227 . 92.39(9) yes
O259 2_564 Ce200 . O227 . 103.29(14) yes
O201 . Ce200 . O227 . 72.41(13) yes
O202 . Ce200 . O227 . 135.68(13) yes
O212 . Ce200 . O227 . 69.20(13) yes
Ce197 . Ce200 . O262 . 128.87(11) yes
O259 2_564 Ce200 . O262 . 77.71(15) yes
O201 . Ce200 . O262 . 140.71(14) yes
O202 . Ce200 . O262 . 85.47(14) yes
O212 . Ce200 . O262 . 136.60(13) yes
Ce197 . Ce200 . O352 . 115.06(9) yes
O259 2_564 Ce200 . O352 . 152.61(14) yes
O201 . Ce200 . O352 . 131.43(13) yes
O202 . Ce200 . O352 . 114.64(13) yes
O212 . Ce200 . O352 . 68.77(13) yes
Ce197 . Ce200 . C353 . 105.76(12) yes
O259 2_564 Ce200 . C353 . 150.99(16) yes
O201 . Ce200 . C353 . 135.50(15) yes
O202 . Ce200 . C353 . 90.91(16) yes
O212 . Ce200 . C353 . 69.19(15) yes
Ce197 . Ce200 . O354 . 89.31(10) yes
O259 2_564 Ce200 . O354 . 138.15(14) yes
O201 . Ce200 . O354 . 123.66(13) yes
O202 . Ce200 . O354 . 66.41(13) yes
O212 . Ce200 . O354 . 67.58(13) yes
Ce213 . Ce200 . O224 . 83.79(10) yes
Ce213 . Ce200 . O227 . 37.50(9) yes
O224 . Ce200 . O227 . 67.30(13) yes
Ce213 . Ce200 . O262 . 126.35(11) yes
O224 . Ce200 . O262 . 73.90(14) yes
O227 . Ce200 . O262 . 138.74(14) yes
Ce213 . Ce200 . O352 . 41.37(9) yes
O224 . Ce200 . O352 . 80.86(13) yes
O227 . Ce200 . O352 . 74.22(13) yes
O262 . Ce200 . O352 . 86.56(14) yes
Ce213 . Ce200 . C353 . 62.46(13) yes
O224 . Ce200 . C353 . 98.41(16) yes
O227 . Ce200 . C353 . 98.62(16) yes
O262 . Ce200 . C353 . 73.28(16) yes
O352 . Ce200 . C353 . 25.99(15) yes
Ce213 . Ce200 . O354 . 80.94(10) yes
O224 . Ce200 . O354 . 118.66(13) yes
O227 . Ce200 . O354 . 118.44(14) yes
O262 . Ce200 . O354 . 69.18(14) yes
O352 . Ce200 . O354 . 50.34(13) yes
C353 . Ce200 . O354 . 24.79(16) yes
Ce195 2_564 O201 . Ce193 . 110.64(15) yes
Ce195 2_564 O201 . Ce200 . 108.30(15) yes
Ce193 . O201 . Ce200 . 108.06(16) yes
Ce195 2_564 O201 . Ce197 . 109.81(16) yes
Ce193 . O201 . Ce197 . 109.84(16) yes
Ce200 . O201 . Ce197 . 110.16(16) yes
Ce197 . O202 . Ce200 . 94.66(13) yes
Ce197 . O202 . C203 . 92.0(3) yes
Ce200 . O202 . C203 . 128.2(4) yes
O202 . C203 . Ce197 . 61.8(3) yes
O202 . C203 . O204 . 121.0(5) yes
Ce197 . C203 . O204 . 61.4(3) yes
O202 . C203 . C205 . 118.3(5) yes
Ce197 . C203 . C205 . 161.6(4) yes
O204 . C203 . C205 . 120.6(5) yes
Ce197 . O204 . C203 . 93.8(3) yes
C203 . C205 . C206 . 121.4(6) yes
C203 . C205 . C211 . 120.1(6) yes
C206 . C205 . C211 . 118.5(6) yes
C205 . C206 . C207 . 121.0(6) yes
C205 . C206 . H2061 . 119.4 no
C207 . C206 . H2061 . 119.6 no
C206 . C207 . C208 . 120.6(7) yes
C206 . C207 . H2071 . 119.8 no
C208 . C207 . H2071 . 119.6 no
C207 . C208 . C209 . 120.5(7) yes
C207 . C208 . C210 . 118.1(6) yes
C209 . C208 . C210 . 121.4(7) yes
C208 . C209 . H2091 . 109.5 no
C208 . C209 . H2092 . 109.4 no
H2091 . C209 . H2092 . 109.5 no
C208 . C209 . H2093 . 109.5 no
H2091 . C209 . H2093 . 109.5 no
H2092 . C209 . H2093 . 109.5 no
C208 . C210 . C211 . 120.9(7) yes
C208 . C210 . H2101 . 119.0 no
C211 . C210 . H2101 . 120.1 no
C205 . C211 . C210 . 120.7(7) yes
C205 . C211 . H2111 . 119.6 no
C210 . C211 . H2111 . 119.6 no
Ce200 . O212 . Ce197 . 85.80(12) yes
Ce200 . O212 . Ce213 . 85.15(11) yes
Ce197 . O212 . Ce213 . 149.97(15) yes
Ce200 . O212 . Ce214 . 149.73(16) yes
Ce197 . O212 . Ce214 . 87.37(12) yes
Ce213 . O212 . Ce214 . 86.18(12) yes
Ce200 . Ce213 . O212 . 45.94(8) yes
Ce200 . Ce213 . Ce214 . 86.653(10) yes
O212 . Ce213 . Ce214 . 44.34(8) yes
Ce200 . Ce213 . O216 . 88.07(9) yes
O212 . Ce213 . O216 . 64.27(12) yes
Ce214 . Ce213 . O216 . 35.24(9) yes
Ce200 . Ce213 . O226 . 98.48(8) yes
O212 . Ce213 . O226 . 116.44(11) yes
Ce214 . Ce213 . O226 . 99.34(8) yes
O216 . Ce213 . O226 . 64.35(12) yes
Ce200 . Ce213 . O227 . 34.81(9) yes
O212 . Ce213 . O227 . 65.02(12) yes
Ce214 . Ce213 . O227 . 88.05(9) yes
O216 . Ce213 . O227 . 69.79(13) yes
O226 . Ce213 . O227 . 63.99(12) yes
Ce200 . Ce213 . O228 . 77.36(9) yes
O212 . Ce213 . O228 . 123.27(13) yes
Ce214 . Ce213 . O228 . 155.99(9) yes
O216 . Ce213 . O228 . 125.14(13) yes
O226 . Ce213 . O228 . 66.06(12) yes
Ce200 . Ce213 . C229 . 98.88(15) yes
O212 . Ce213 . C229 . 142.41(18) yes
Ce214 . Ce213 . C229 . 172.79(17) yes
O216 . Ce213 . C229 . 139.71(19) yes
O226 . Ce213 . C229 . 75.37(19) yes
Ce200 . Ce213 . O230 . 119.31(15) yes
O212 . Ce213 . O230 . 153.1(2) yes
Ce214 . Ce213 . O230 . 152.81(13) yes
O216 . Ce213 . O230 . 142.6(2) yes
O226 . Ce213 . O230 . 85.5(2) yes
Ce200 . Ce213 . O310 . 159.50(9) yes
O212 . Ce213 . O310 . 125.81(13) yes
Ce214 . Ce213 . O310 . 81.57(10) yes
O216 . Ce213 . O310 . 72.65(13) yes
O226 . Ce213 . O310 . 67.24(12) yes
Ce200 . Ce213 . O331 . 111.47(9) yes
O212 . Ce213 . O331 . 66.35(12) yes
Ce214 . Ce213 . O331 . 39.29(9) yes
O216 . Ce213 . O331 . 68.87(13) yes
O226 . Ce213 . O331 . 122.58(13) yes
Ce200 . Ce213 . C332 . 117.02(14) yes
O212 . Ce213 . C332 . 79.47(16) yes
Ce214 . Ce213 . C332 . 64.19(14) yes
O216 . Ce213 . C332 . 94.40(16) yes
O226 . Ce213 . C332 . 138.42(17) yes
Ce200 . Ce213 . O333 . 113.51(17) yes
O212 . Ce213 . O333 . 90.03(19) yes
Ce214 . Ce213 . O333 . 86.77(14) yes
O216 . Ce213 . O333 . 118.37(16) yes
O226 . Ce213 . O333 . 147.77(19) yes
Ce200 . Ce213 . O352 . 45.60(10) yes
O212 . Ce213 . O352 . 69.42(13) yes
Ce214 . Ce213 . O352 . 111.69(10) yes
O216 . Ce213 . O352 . 130.47(13) yes
O226 . Ce213 . O352 . 127.65(13) yes
O227 . Ce213 . O228 . 68.59(12) yes
O227 . Ce213 . C229 . 93.87(17) yes
O228 . Ce213 . C229 . 25.31(16) yes
O227 . Ce213 . O230 . 117.61(16) yes
O228 . Ce213 . O230 . 49.15(15) yes
C229 . Ce213 . O230 . 23.85(18) yes
O227 . Ce213 . O310 . 127.47(13) yes
O228 . Ce213 . O310 . 107.80(14) yes
C229 . Ce213 . O310 . 91.78(19) yes
O230 . Ce213 . O310 . 75.7(2) yes
O227 . Ce213 . O331 . 125.88(12) yes
O228 . Ce213 . O331 . 164.70(12) yes
C229 . Ce213 . O331 . 140.04(17) yes
O230 . Ce213 . O331 . 116.48(16) yes
O310 . Ce213 . O331 . 68.54(14) yes
O227 . Ce213 . C332 . 144.47(17) yes
O228 . Ce213 . C332 . 139.35(16) yes
C229 . Ce213 . C332 . 116.5(2) yes
O230 . Ce213 . C332 . 94.5(2) yes
O310 . Ce213 . C332 . 72.50(17) yes
O227 . Ce213 . O333 . 148.2(2) yes
O228 . Ce213 . O333 . 115.93(16) yes
C229 . Ce213 . O333 . 95.2(2) yes
O230 . Ce213 . O333 . 75.9(2) yes
O310 . Ce213 . O333 . 82.64(19) yes
O227 . Ce213 . O352 . 75.72(13) yes
O228 . Ce213 . O352 . 69.02(14) yes
C229 . Ce213 . O352 . 75.5(2) yes
O230 . Ce213 . O352 . 85.0(2) yes
O310 . Ce213 . O352 . 154.90(13) yes
O331 . Ce213 . C332 . 25.70(16) yes
O331 . Ce213 . O333 . 49.54(16) yes
C332 . Ce213 . O333 . 24.00(18) yes
O331 . Ce213 . O352 . 107.61(14) yes
C332 . Ce213 . O352 . 93.62(17) yes
O333 . Ce213 . O352 . 77.18(18) yes
O212 . Ce214 . Ce213 . 49.48(9) yes
O212 . Ce214 . Ce197 . 47.98(9) yes
Ce213 . Ce214 . Ce197 . 93.290(10) yes
O212 . Ce214 . Ce217 2_564 151.93(9) yes
Ce213 . Ce214 . Ce217 2_564 118.808(11) yes
Ce197 . Ce214 . Ce217 2_564 120.187(11) yes
O212 . Ce214 . O220 2_564 135.83(13) yes
Ce213 . Ce214 . O220 2_564 139.74(10) yes
Ce197 . Ce214 . O220 2_564 90.97(10) yes
Ce217 2_564 Ce214 . O220 2_564 31.97(10) yes
O212 . Ce214 . O216 . 70.50(13) yes
Ce213 . Ce214 . O216 . 38.37(10) yes
Ce197 . Ce214 . O216 . 92.86(10) yes
Ce217 2_564 Ce214 . O216 . 86.72(10) yes
O220 2_564 Ce214 . O216 . 101.46(14) yes
O212 . Ce214 . O218 . 133.90(13) yes
Ce213 . Ce214 . O218 . 84.99(9) yes
Ce197 . Ce214 . O218 . 150.78(9) yes
Ce217 2_564 Ce214 . O218 . 40.64(9) yes
O220 2_564 Ce214 . O218 . 72.58(14) yes
O212 . Ce214 . O302 . 137.41(14) yes
Ce213 . Ce214 . O302 . 132.00(11) yes
Ce197 . Ce214 . O302 . 124.00(11) yes
Ce217 2_564 Ce214 . O302 . 70.52(10) yes
O220 2_564 Ce214 . O302 . 74.71(14) yes
O212 . Ce214 . O331 . 74.13(14) yes
Ce213 . Ce214 . O331 . 45.08(10) yes
Ce197 . Ce214 . O331 . 120.61(11) yes
Ce217 2_564 Ce214 . O331 . 117.40(11) yes
O220 2_564 Ce214 . O331 . 148.36(15) yes
O212 . Ce214 . O341 . 67.38(13) yes
Ce213 . Ce214 . O341 . 93.03(9) yes
Ce197 . Ce214 . O341 . 35.06(9) yes
Ce217 2_564 Ce214 . O341 . 90.48(9) yes
O220 2_564 Ce214 . O341 . 68.89(13) yes
O212 . Ce214 . O342 . 73.73(13) yes
Ce213 . Ce214 . O342 . 122.67(10) yes
Ce197 . Ce214 . O342 . 41.31(9) yes
Ce217 2_564 Ce214 . O342 . 115.18(10) yes
O220 2_564 Ce214 . O342 . 84.90(14) yes
O212 . Ce214 . C343 . 74.29(15) yes
Ce213 . Ce214 . C343 . 114.53(12) yes
Ce197 . Ce214 . C343 . 61.44(11) yes
Ce217 2_564 Ce214 . C343 . 126.20(12) yes
O220 2_564 Ce214 . C343 . 102.57(15) yes
O212 . Ce214 . O344 . 69.12(13) yes
Ce213 . Ce214 . O344 . 95.61(10) yes
Ce197 . Ce214 . O344 . 77.43(9) yes
Ce217 2_564 Ce214 . O344 . 138.00(10) yes
O220 2_564 Ce214 . O344 . 124.32(14) yes
O216 . Ce214 . O218 . 67.98(13) yes
O216 . Ce214 . O302 . 142.67(14) yes
O218 . Ce214 . O302 . 75.68(14) yes
O216 . Ce214 . O331 . 76.89(14) yes
O218 . Ce214 . O331 . 77.78(14) yes
O302 . Ce214 . O331 . 87.59(15) yes
O216 . Ce214 . O341 . 71.88(13) yes
O218 . Ce214 . O341 . 115.79(13) yes
O302 . Ce214 . O341 . 134.95(14) yes
O331 . Ce214 . O341 . 136.50(14) yes
O216 . Ce214 . O342 . 134.11(13) yes
O218 . Ce214 . O342 . 152.29(13) yes
O302 . Ce214 . O342 . 83.08(14) yes
O331 . Ce214 . O342 . 119.33(14) yes
O341 . Ce214 . O342 . 68.37(13) yes
O216 . Ce214 . C343 . 144.75(15) yes
O218 . Ce214 . C343 . 144.61(14) yes
O302 . Ce214 . C343 . 69.36(15) yes
O331 . Ce214 . C343 . 95.11(16) yes
O341 . Ce214 . C343 . 93.38(15) yes
O216 . Ce214 . O344 . 132.94(14) yes
O218 . Ce214 . O344 . 131.79(13) yes
O302 . Ce214 . O344 . 68.49(14) yes
O331 . Ce214 . O344 . 69.72(14) yes
O341 . Ce214 . O344 . 112.32(13) yes
O342 . Ce214 . C343 . 26.61(14) yes
O342 . Ce214 . O344 . 51.11(13) yes
C343 . Ce214 . O344 . 25.42(15) yes
Ce217 2_564 Ce215 . Ce193 . 89.658(9) yes
Ce217 2_564 Ce215 . O216 . 85.57(9) yes
Ce193 . Ce215 . O216 . 36.24(9) yes
Ce217 2_564 Ce215 . O218 . 40.19(9) yes
Ce193 . Ce215 . O218 . 92.98(9) yes
O216 . Ce215 . O218 . 67.01(13) yes
Ce217 2_564 Ce215 . O219 . 31.92(10) yes
Ce193 . Ce215 . O219 . 86.11(10) yes
O216 . Ce215 . O219 . 101.07(14) yes
O218 . Ce215 . O219 . 72.10(13) yes
Ce217 2_564 Ce215 . O226 . 150.59(8) yes
Ce193 . Ce215 . O226 . 60.96(8) yes
O216 . Ce215 . O226 . 69.99(13) yes
O218 . Ce215 . O226 . 132.67(13) yes
O219 . Ce215 . O226 . 136.15(13) yes
Ce217 2_564 Ce215 . O292 . 72.20(10) yes
Ce193 . Ce215 . O292 . 161.77(10) yes
O216 . Ce215 . O292 . 139.57(14) yes
O218 . Ce215 . O292 . 74.45(13) yes
O219 . Ce215 . O292 . 77.55(14) yes
Ce217 2_564 Ce215 . O310 . 119.54(9) yes
Ce193 . Ce215 . O310 . 102.74(10) yes
O216 . Ce215 . O310 . 73.70(13) yes
O218 . Ce215 . O310 . 79.79(13) yes
O219 . Ce215 . O310 . 150.96(14) yes
Ce217 2_564 Ce215 . C311 . 133.57(12) yes
Ce193 . Ce215 . C311 . 118.97(12) yes
O216 . Ce215 . C311 . 97.01(16) yes
O218 . Ce215 . C311 . 98.66(15) yes
O219 . Ce215 . C311 . 154.15(16) yes
Ce217 2_564 Ce215 . O312 . 141.22(10) yes
Ce193 . Ce215 . O312 . 127.92(10) yes
O216 . Ce215 . O312 . 117.94(14) yes
O218 . Ce215 . O312 . 118.01(13) yes
O219 . Ce215 . O312 . 140.76(15) yes
Ce217 2_564 Ce215 . O320 . 90.46(10) yes
Ce193 . Ce215 . O320 . 35.99(9) yes
O216 . Ce215 . O320 . 72.12(13) yes
O218 . Ce215 . O320 . 115.44(13) yes
O219 . Ce215 . O320 . 69.37(14) yes
Ce217 2_564 Ce215 . O321 . 116.42(10) yes
Ce193 . Ce215 . O321 . 103.07(9) yes
O216 . Ce215 . O321 . 136.33(13) yes
O218 . Ce215 . O321 . 152.23(14) yes
O219 . Ce215 . O321 . 86.36(14) yes
O226 . Ce215 . O292 . 137.21(13) yes
O226 . Ce215 . O310 . 69.96(13) yes
O292 . Ce215 . O310 . 88.22(14) yes
O226 . Ce215 . C311 . 67.80(15) yes
O292 . Ce215 . C311 . 76.71(16) yes
O310 . Ce215 . C311 . 25.68(15) yes
O226 . Ce215 . O312 . 67.47(13) yes
O292 . Ce215 . O312 . 70.25(14) yes
O310 . Ce215 . O312 . 50.45(14) yes
C311 . Ce215 . O312 . 24.86(15) yes
O226 . Ce215 . O320 . 67.05(13) yes
O292 . Ce215 . O320 . 139.01(14) yes
O310 . Ce215 . O320 . 131.84(14) yes
C311 . Ce215 . O320 . 134.57(15) yes
O312 . Ce215 . O320 . 124.81(13) yes
O226 . Ce215 . O321 . 75.09(13) yes
O292 . Ce215 . O321 . 84.10(14) yes
O310 . Ce215 . O321 . 117.55(13) yes
C311 . Ce215 . O321 . 93.23(15) yes
O312 . Ce215 . O321 . 68.89(13) yes
O320 . Ce215 . O321 . 70.60(13) yes
Ce213 . O216 . Ce193 . 108.55(15) yes
Ce213 . O216 . Ce215 . 107.45(14) yes
Ce193 . O216 . Ce215 . 108.31(15) yes
Ce213 . O216 . Ce214 . 106.39(15) yes
Ce193 . O216 . Ce214 . 109.00(15) yes
Ce215 . O216 . Ce214 . 116.88(17) yes
Ce194 . Ce217 . Ce215 2_564 91.751(10) yes
Ce194 . Ce217 . Ce214 2_564 61.086(8) yes
Ce215 2_564 Ce217 . Ce214 2_564 62.364(8) yes
Ce194 . Ce217 . O218 2_564 96.50(9) yes
Ce215 2_564 Ce217 . O218 2_564 39.41(9) yes
Ce214 2_564 Ce217 . O218 2_564 39.26(9) yes
Ce194 . Ce217 . O219 2_564 86.21(10) yes
Ce215 2_564 Ce217 . O219 2_564 32.37(11) yes
Ce214 2_564 Ce217 . O219 2_564 87.07(11) yes
O218 2_564 Ce217 . O219 2_564 71.76(14) yes
Ce194 . Ce217 . O220 . 33.80(10) yes
Ce215 2_564 Ce217 . O220 . 86.68(10) yes
Ce214 2_564 Ce217 . O220 . 32.36(10) yes
O218 2_564 Ce217 . O220 . 71.60(14) yes
O219 2_564 Ce217 . O220 . 99.47(14) yes
Ce194 . Ce217 . O221 . 37.78(10) yes
Ce215 2_564 Ce217 . O221 . 95.15(10) yes
Ce214 2_564 Ce217 . O221 . 95.48(10) yes
O218 2_564 Ce217 . O221 . 121.52(14) yes
O219 2_564 Ce217 . O221 . 71.46(14) yes
Ce194 . Ce217 . O272 . 80.60(15) yes
Ce215 2_564 Ce217 . O272 . 168.50(16) yes
Ce214 2_564 Ce217 . O272 . 106.24(16) yes
O218 2_564 Ce217 . O272 . 132.53(16) yes
O219 2_564 Ce217 . O272 . 153.32(16) yes
Ce194 . Ce217 . O282 . 118.98(13) yes
Ce215 2_564 Ce217 . O282 . 116.71(16) yes
Ce214 2_564 Ce217 . O282 . 179.04(17) yes
O218 2_564 Ce217 . O282 . 140.22(17) yes
O219 2_564 Ce217 . O282 . 92.0(2) yes
Ce194 . Ce217 . O290 . 163.26(10) yes
Ce215 2_564 Ce217 . O290 . 71.55(10) yes
Ce214 2_564 Ce217 . O290 . 109.88(11) yes
O218 2_564 Ce217 . O290 . 71.52(14) yes
O219 2_564 Ce217 . O290 . 79.01(14) yes
Ce194 . Ce217 . O300 . 111.86(10) yes
Ce215 2_564 Ce217 . O300 . 108.97(10) yes
Ce214 2_564 Ce217 . O300 . 72.99(10) yes
O218 2_564 Ce217 . O300 . 70.94(13) yes
O219 2_564 Ce217 . O300 . 139.99(14) yes
O220 . Ce217 . O221 . 71.56(14) yes
O220 . Ce217 . O272 . 82.19(19) yes
O221 . Ce217 . O272 . 84.10(16) yes
O220 . Ce217 . O282 . 148.10(17) yes
O221 . Ce217 . O282 . 84.31(17) yes
O272 . Ce217 . O282 . 74.7(2) yes
O220 . Ce217 . O290 . 141.53(15) yes
O221 . Ce217 . O290 . 139.78(14) yes
O272 . Ce217 . O290 . 116.08(18) yes
O282 . Ce217 . O290 . 69.80(17) yes
O220 . Ce217 . O300 . 82.06(14) yes
O221 . Ce217 . O300 . 143.04(13) yes
O272 . Ce217 . O300 . 66.69(16) yes
O282 . Ce217 . O300 . 107.72(18) yes
O290 . Ce217 . O300 . 75.96(14) yes
Ce217 2_564 O218 . Ce215 . 100.40(14) yes
Ce217 2_564 O218 . Ce214 . 100.10(14) yes
Ce215 . O218 . Ce214 . 107.00(15) yes
Ce195 . O219 . Ce215 . 114.13(17) yes
Ce195 . O219 . Ce217 2_564 114.10(16) yes
Ce215 . O219 . Ce217 2_564 115.72(17) yes
Ce194 . O220 . Ce214 2_564 115.02(17) yes
Ce194 . O220 . Ce217 . 114.43(16) yes
Ce214 2_564 O220 . Ce217 . 115.67(17) yes
Ce194 . O221 . Ce195 2_564 103.31(15) yes
Ce194 . O221 . Ce217 . 105.56(15) yes
Ce195 2_564 O221 . Ce217 . 105.78(15) yes
Ce194 . O221 . Ce222 . 105.33(15) yes
Ce195 2_564 O221 . Ce222 . 106.42(15) yes
Ce217 . O221 . Ce222 . 128.03(18) yes
Ce195 2_564 Ce222 . O221 . 37.32(9) yes
Ce195 2_564 Ce222 . O259 2_564 34.24(10) yes
O221 . Ce222 . O259 2_564 71.57(14) yes
Ce195 2_564 Ce222 . Ce223 . 91.752(10) yes
O221 . Ce222 . Ce223 . 95.54(10) yes
O259 2_564 Ce222 . Ce223 . 87.47(10) yes
Ce195 2_564 Ce222 . O224 . 96.05(9) yes
O221 . Ce222 . O224 . 121.06(13) yes
O259 2_564 Ce222 . O224 . 71.60(13) yes
Ce223 . Ce222 . O224 . 39.07(9) yes
Ce195 2_564 Ce222 . O225 . 86.25(10) yes
O221 . Ce222 . O225 . 71.75(14) yes
O259 2_564 Ce222 . O225 . 100.72(14) yes
Ce223 . Ce222 . O225 . 32.86(10) yes
O224 . Ce222 . O225 . 71.92(14) yes
Ce195 2_564 Ce222 . O251 . 164.58(10) yes
O221 . Ce222 . O251 . 142.14(13) yes
O259 2_564 Ce222 . O251 . 140.81(14) yes
Ce223 . Ce222 . O251 . 72.83(10) yes
O224 . Ce222 . O251 . 71.89(13) yes
Ce195 2_564 Ce222 . O260 . 110.91(11) yes
O221 . Ce222 . O260 . 141.85(14) yes
O259 2_564 Ce222 . O260 . 80.18(14) yes
Ce223 . Ce222 . O260 . 108.51(11) yes
O224 . Ce222 . O260 . 70.73(14) yes
Ce195 2_564 Ce222 . O270 . 119.44(13) yes
O221 . Ce222 . O270 . 84.36(16) yes
O259 2_564 Ce222 . O270 . 149.42(17) yes
Ce223 . Ce222 . O270 . 114.01(17) yes
O224 . Ce222 . O270 . 138.66(17) yes
Ce195 2_564 Ce222 . O280 . 83.27(16) yes
O221 . Ce222 . O280 . 84.74(17) yes
O259 2_564 Ce222 . O280 . 84.5(2) yes
Ce223 . Ce222 . O280 . 171.43(17) yes
O224 . Ce222 . O280 . 134.37(17) yes
O225 . Ce222 . O251 . 80.93(14) yes
O225 . Ce222 . O260 . 140.17(15) yes
O251 . Ce222 . O260 . 74.81(15) yes
O225 . Ce222 . O270 . 88.9(2) yes
O251 . Ce222 . O270 . 69.09(16) yes
O260 . Ce222 . O270 . 110.61(19) yes
O225 . Ce222 . O280 . 152.54(17) yes
O251 . Ce222 . O280 . 111.98(18) yes
O260 . Ce222 . O280 . 67.19(17) yes
O270 . Ce222 . O280 . 74.5(2) yes
Ce222 . Ce223 . Ce193 . 90.149(9) yes
Ce222 . Ce223 . O224 . 40.31(9) yes
Ce193 . Ce223 . O224 . 93.27(9) yes
Ce222 . Ce223 . O225 . 32.22(10) yes
Ce193 . Ce223 . O225 . 86.34(10) yes
O224 . Ce223 . O225 . 72.52(14) yes
Ce222 . Ce223 . O226 . 151.65(8) yes
Ce193 . Ce223 . O226 . 61.51(8) yes
O224 . Ce223 . O226 . 133.49(13) yes
O225 . Ce223 . O226 . 136.10(14) yes
Ce222 . Ce223 . O227 . 86.14(10) yes
Ce193 . Ce223 . O227 . 36.59(9) yes
O224 . Ce223 . O227 . 67.12(13) yes
O225 . Ce223 . O227 . 101.73(13) yes
O226 . Ce223 . O227 . 70.72(13) yes
Ce222 . Ce223 . O228 . 115.86(11) yes
Ce193 . Ce223 . O228 . 107.07(11) yes
O224 . Ce223 . O228 . 76.60(14) yes
O225 . Ce223 . O228 . 146.97(15) yes
O226 . Ce223 . O228 . 75.18(15) yes
Ce222 . Ce223 . O238 . 90.33(9) yes
Ce193 . Ce223 . O238 . 35.84(9) yes
O224 . Ce223 . O238 . 115.24(13) yes
O225 . Ce223 . O238 . 69.00(14) yes
O226 . Ce223 . O238 . 67.55(13) yes
Ce222 . Ce223 . O239 . 116.97(9) yes
Ce193 . Ce223 . O239 . 100.85(9) yes
O224 . Ce223 . O239 . 153.74(13) yes
O225 . Ce223 . O239 . 86.29(13) yes
O226 . Ce223 . O239 . 72.71(13) yes
Ce222 . Ce223 . C240 . 127.24(11) yes
Ce193 . Ce223 . C240 . 121.48(11) yes
O224 . Ce223 . C240 . 145.00(14) yes
O225 . Ce223 . C240 . 103.26(15) yes
O226 . Ce223 . C240 . 74.00(14) yes
Ce222 . Ce223 . O241 . 138.96(10) yes
Ce193 . Ce223 . O241 . 128.53(10) yes
O224 . Ce223 . O241 . 132.13(13) yes
O225 . Ce223 . O241 . 124.93(13) yes
O226 . Ce223 . O241 . 68.63(13) yes
Ce222 . Ce223 . O249 . 70.98(10) yes
Ce193 . Ce223 . O249 . 160.42(10) yes
O224 . Ce223 . O249 . 75.89(14) yes
O225 . Ce223 . O249 . 74.94(14) yes
O226 . Ce223 . O249 . 137.29(13) yes
O227 . Ce223 . O228 . 76.27(14) yes
O227 . Ce223 . O238 . 72.31(13) yes
O228 . Ce223 . O238 . 137.24(14) yes
O227 . Ce223 . O239 . 134.28(13) yes
O228 . Ce223 . O239 . 119.14(14) yes
O238 . Ce223 . O239 . 68.95(12) yes
O227 . Ce223 . C240 . 144.71(15) yes
O228 . Ce223 . C240 . 95.24(15) yes
O238 . Ce223 . C240 . 94.02(15) yes
O239 . Ce223 . C240 . 26.40(14) yes
O227 . Ce223 . O241 . 132.22(13) yes
O228 . Ce223 . O241 . 70.03(14) yes
O238 . Ce223 . O241 . 112.58(13) yes
O239 . Ce223 . O241 . 50.50(13) yes
C240 . Ce223 . O241 . 25.22(14) yes
O227 . Ce223 . O249 . 141.80(15) yes
O228 . Ce223 . O249 . 86.52(15) yes
O238 . Ce223 . O249 . 135.54(14) yes
O239 . Ce223 . O249 . 83.87(14) yes
C240 . Ce223 . O249 . 69.62(15) yes
O241 . Ce223 . O249 . 68.89(14) yes
Ce222 . O224 . Ce200 . 99.91(14) yes
Ce222 . O224 . Ce223 . 100.61(14) yes
Ce200 . O224 . Ce223 . 107.57(15) yes
Ce194 . O225 . Ce223 . 114.44(17) yes
Ce194 . O225 . Ce222 . 114.04(17) yes
Ce223 . O225 . Ce222 . 114.92(17) yes
Ce215 . O226 . Ce223 . 150.60(16) yes
Ce215 . O226 . Ce196 . 86.26(12) yes
Ce223 . O226 . Ce196 . 87.12(12) yes
Ce215 . O226 . Ce213 . 85.31(11) yes
Ce223 . O226 . Ce213 . 86.02(12) yes
Ce196 . O226 . Ce213 . 149.50(15) yes
Ce213 . O227 . Ce193 . 108.81(15) yes
Ce213 . O227 . Ce223 . 107.04(15) yes
Ce193 . O227 . Ce223 . 107.67(15) yes
Ce213 . O227 . Ce200 . 107.69(15) yes
Ce193 . O227 . Ce200 . 108.76(15) yes
Ce223 . O227 . Ce200 . 116.66(16) yes
Ce213 . O228 . Ce223 . 95.47(14) yes
Ce213 . O228 . C229 . 90.3(4) yes
Ce223 . O228 . C229 . 151.5(5) yes
O228 . C229 . Ce213 . 64.4(4) yes
O228 . C229 . O230 . 120.1(7) yes
Ce213 . C229 . O230 . 55.7(4) yes
O228 . C229 . C231 . 119.5(7) yes
Ce213 . C229 . C231 . 175.7(5) yes
O230 . C229 . C231 . 120.4(6) yes
Ce213 . O230 . C229 . 100.4(4) yes
C229 . C231 . C232 . 121.2(7) yes
C229 . C231 . C236 . 119.0(8) yes
C232 . C231 . C236 . 119.8(8) yes
C231 . C232 . C233 . 120.3(9) yes
C231 . C232 . H2321 . 119.4 no
C233 . C232 . H2321 . 120.2 no
C232 . C233 . C234 . 120.4(10) yes
C232 . C233 . H2331 . 120.0 no
C234 . C233 . H2331 . 119.6 no
C233 . C234 . C235 . 118.1(9) yes
C233 . C234 . C237 . 120.2(12) yes
C235 . C234 . C237 . 121.6(11) yes
C234 . C235 . C236 . 121.0(11) yes
C234 . C235 . H2351 . 119.0 no
C236 . C235 . H2351 . 120.0 no
C231 . C236 . C235 . 120.2(11) yes
C231 . C236 . H2361 . 119.3 no
C235 . C236 . H2361 . 120.4 no
C234 . C237 . H2371 . 110.9 no
C234 . C237 . H2372 . 107.6 no
H2371 . C237 . H2372 . 109.5 no
C234 . C237 . H2373 . 109.8 no
H2371 . C237 . H2373 . 109.5 no
H2372 . C237 . H2373 . 109.5 no
Ce194 . O238 . Ce193 . 110.21(14) yes
Ce194 . O238 . Ce223 . 109.64(15) yes
Ce193 . O238 . Ce223 . 108.65(15) yes
Ce194 . O238 . Ce196 . 108.19(15) yes
Ce193 . O238 . Ce196 . 110.27(15) yes
Ce223 . O238 . Ce196 . 109.87(14) yes
Ce223 . O239 . Ce196 . 96.67(13) yes
Ce223 . O239 . C240 . 93.8(3) yes
Ce196 . O239 . C240 . 133.1(3) yes
O239 . C240 . Ce223 . 59.8(3) yes
O239 . C240 . O241 . 118.8(5) yes
Ce223 . C240 . O241 . 63.1(3) yes
O239 . C240 . C242 . 118.2(5) yes
Ce223 . C240 . C242 . 153.1(4) yes
O241 . C240 . C242 . 122.5(5) yes
Ce223 . O241 . C240 . 91.6(3) yes
C240 . C242 . C243 . 120.6(6) yes
C240 . C242 . C247 . 120.0(6) yes
C243 . C242 . C247 . 118.9(6) yes
C242 . C243 . C244 . 119.5(6) yes
C242 . C243 . H2431 . 120.0 no
C244 . C243 . H2431 . 120.5 no
C243 . C244 . C245 . 121.3(7) yes
C243 . C244 . H2441 . 119.5 no
C245 . C244 . H2441 . 119.2 no
C244 . C245 . C246 . 118.6(6) yes
C244 . C245 . C248 . 119.6(7) yes
C246 . C245 . C248 . 121.8(7) yes
C245 . C246 . C247 . 120.1(6) yes
C245 . C246 . H2461 . 119.8 no
C247 . C246 . H2461 . 120.1 no
C246 . C247 . C242 . 121.2(6) yes
C246 . C247 . H2471 . 119.7 no
C242 . C247 . H2471 . 119.1 no
C245 . C248 . H2481 . 109.2 no
C245 . C248 . H2482 . 109.8 no
H2481 . C248 . H2482 . 109.5 no
C245 . C248 . H2483 . 109.4 no
H2481 . C248 . H2483 . 109.5 no
H2482 . C248 . H2483 . 109.5 no
Ce223 . O249 . C250 . 138.1(4) yes
O249 . C250 . O251 . 125.0(6) yes
O249 . C250 . C252 . 116.6(5) yes
O251 . C250 . C252 . 118.4(6) yes
Ce222 . O251 . C250 . 130.8(4) yes
C250 . C252 . C253 . 119.1(6) yes
C250 . C252 . C257 . 122.3(6) yes
C253 . C252 . C257 . 118.6(6) yes
C252 . C253 . C254 . 119.7(6) yes
C252 . C253 . H2531 . 119.9 no
C254 . C253 . H2531 . 120.4 no
C253 . C254 . C255 . 121.9(7) yes
C253 . C254 . H2541 . 119.2 no
C255 . C254 . H2541 . 118.9 no
C254 . C255 . C256 . 117.5(6) yes
C254 . C255 . C258 . 121.2(7) yes
C256 . C255 . C258 . 121.3(7) yes
C255 . C256 . C257 . 121.6(7) yes
C255 . C256 . H2561 . 119.0 no
C257 . C256 . H2561 . 119.4 no
C252 . C257 . C256 . 120.7(6) yes
C252 . C257 . H2571 . 119.4 no
C256 . C257 . H2571 . 119.8 no
C255 . C258 . H2581 . 110.0 no
C255 . C258 . H2582 . 109.2 no
H2581 . C258 . H2582 . 109.5 no
C255 . C258 . H2583 . 109.2 no
H2581 . C258 . H2583 . 109.5 no
H2582 . C258 . H2583 . 109.5 no
Ce195 . O259 . Ce222 2_564 113.15(16) yes
Ce195 . O259 . Ce200 2_564 114.23(17) yes
Ce222 2_564 O259 . Ce200 2_564 115.15(17) yes
Ce222 . O260 . C261 . 133.5(4) yes
O260 . C261 . O262 . 125.6(6) yes
O260 . C261 . C263 . 116.8(6) yes
O262 . C261 . C263 . 117.6(6) yes
Ce200 . O262 . C261 . 135.6(4) yes
C261 . C263 . C264 . 121.3(6) yes
C261 . C263 . C268 . 120.0(6) yes
C264 . C263 . C268 . 118.7(6) yes
C263 . C264 . C265 . 120.4(7) yes
C263 . C264 . H2641 . 119.7 no
C265 . C264 . H2641 . 119.9 no
C264 . C265 . C266 . 121.7(7) yes
C264 . C265 . H2651 . 119.5 no
C266 . C265 . H2651 . 118.8 no
C265 . C266 . C267 . 117.1(7) yes
C265 . C266 . C269 . 121.2(8) yes
C267 . C266 . C269 . 121.8(9) yes
C266 . C267 . C268 . 121.9(8) yes
C266 . C267 . H2671 . 118.9 no
C268 . C267 . H2671 . 119.2 no
C267 . C268 . C263 . 120.0(7) yes
C267 . C268 . H2681 . 120.1 no
C263 . C268 . H2681 . 119.9 no
C266 . C269 . H2691 . 109.5 no
C266 . C269 . H2692 . 109.6 no
H2691 . C269 . H2692 . 109.5 no
C266 . C269 . H2693 . 109.3 no
H2691 . C269 . H2693 . 109.5 no
H2692 . C269 . H2693 . 109.5 no
Ce222 . O270 . C271 . 145.8(5) yes
O270 . C271 . O272 . 124.3(6) yes
O270 . C271 . C273 . 117.6(6) yes
O272 . C271 . C273 . 118.1(6) yes
Ce217 . O272 . C271 . 138.6(5) yes
C271 . C273 . C274 . 120.7(8) yes
C271 . C273 . C278 . 121.3(9) yes
C274 . C273 . C278 . 117.9(9) yes
C273 . C274 . C275 . 121.8(15) yes
C273 . C274 . H2741 . 116.5 no
C275 . C274 . H2741 . 121.7 no
C274 . C275 . C276 . 120.5(18) yes
C274 . C275 . H2751 . 116.3 no
C276 . C275 . H2751 . 123.0 no
C275 . C276 . C277 . 118.0(11) yes
C275 . C276 . C279 . 121(2) yes
C277 . C276 . C279 . 120(3) yes
C276 . C277 . C278 . 124.1(17) yes
C276 . C277 . H2771 . 113.3 no
C278 . C277 . H2771 . 122.6 no
C277 . C278 . C273 . 117.0(14) yes
C277 . C278 . H2781 . 120.1 no
C273 . C278 . H2781 . 122.8 no
C276 . C279 . H2791 . 101.4 no
C276 . C279 . H2792 . 115.8 no
H2791 . C279 . H2792 . 109.5 no
C276 . C279 . H2793 . 110.8 no
H2791 . C279 . H2793 . 109.5 no
H2792 . C279 . H2793 . 109.5 no
Ce222 . O280 . C281 . 140.3(5) yes
O280 . C281 . O282 . 123.5(7) yes
O280 . C281 . C283 . 118.5(6) yes
O282 . C281 . C283 . 118.0(6) yes
C281 . O282 . Ce217 . 144.8(5) yes
C281 . C283 . C284 . 120.7(7) yes
C281 . C283 . C288 . 120.7(7) yes
C284 . C283 . C288 . 118.1(7) yes
C283 . C284 . C285 . 119.9(8) yes
C283 . C284 . H2841 . 120.2 no
C285 . C284 . H2841 . 119.9 no
C284 . C285 . C286 . 120.9(9) yes
C284 . C285 . H2851 . 119.9 no
C286 . C285 . H2851 . 119.2 no
C285 . C286 . C287 . 118.4(9) yes
C285 . C286 . C289 . 118.4(11) yes
C287 . C286 . C289 . 123.1(11) yes
C286 . C287 . C288 . 122.2(9) yes
C286 . C287 . H2871 . 118.8 no
C288 . C287 . H2871 . 118.9 no
C283 . C288 . C287 . 120.3(9) yes
C283 . C288 . H2881 . 119.5 no
C287 . C288 . H2881 . 120.1 no
C286 . C289 . H2891 . 108.0 no
C286 . C289 . H2892 . 109.8 no
H2891 . C289 . H2892 . 109.5 no
C286 . C289 . H2893 . 110.6 no
H2891 . C289 . H2893 . 109.5 no
H2892 . C289 . H2893 . 109.5 no
Ce217 . O290 . C291 2_564 135.1(4) yes
O290 2_564 C291 . O292 . 125.5(6) yes
O290 2_564 C291 . C293 . 117.4(5) yes
O292 . C291 . C293 . 117.1(5) yes
C291 . O292 . Ce215 . 135.2(4) yes
C291 . C293 . C294 . 120.1(6) yes
C291 . C293 . C298 . 121.2(6) yes
C294 . C293 . C298 . 118.7(6) yes
C293 . C294 . C295 . 121.2(7) yes
C293 . C294 . H2941 . 119.1 no
C295 . C294 . H2941 . 119.7 no
C294 . C295 . C296 . 120.3(7) yes
C294 . C295 . H2951 . 119.8 no
C296 . C295 . H2951 . 119.9 no
C295 . C296 . C297 . 118.4(6) yes
C295 . C296 . C299 . 119.6(7) yes
C297 . C296 . C299 . 122.0(7) yes
C296 . C297 . C298 . 121.1(6) yes
C296 . C297 . H2971 . 119.4 no
C298 . C297 . H2971 . 119.5 no
C297 . C298 . C293 . 120.3(6) yes
C297 . C298 . H2981 . 120.2 no
C293 . C298 . H2981 . 119.5 no
C296 . C299 . H2991 . 109.6 no
C296 . C299 . H2992 . 109.6 no
H2991 . C299 . H2992 . 109.5 no
C296 . C299 . H2993 . 109.3 no
H2991 . C299 . H2993 . 109.5 no
H2992 . C299 . H2993 . 109.5 no
Ce217 . O300 . C301 2_564 130.2(4) yes
O300 2_564 C301 . O302 . 125.6(5) yes
O300 2_564 C301 . C303 . 118.1(6) yes
O302 . C301 . C303 . 116.3(6) yes
Ce214 . O302 . C301 . 137.4(4) yes
C301 . C303 . C304 . 120.3(7) yes
C301 . C303 . C308 . 120.6(7) yes
C304 . C303 . C308 . 119.1(7) yes
C303 . C304 . C305 . 118.3(9) yes
C303 . C304 . H3041 . 120.2 no
C305 . C304 . H3041 . 121.5 no
C304 . C305 . C306 . 123.5(10) yes
C304 . C305 . H3051 . 119.2 no
C306 . C305 . H3051 . 117.2 no
C305 . C306 . C307 . 116.1(8) yes
C305 . C306 . C309 . 121.0(11) yes
C307 . C306 . C309 . 122.9(11) yes
C306 . C307 . C308 . 123.8(10) yes
C306 . C307 . H3071 . 118.2 no
C308 . C307 . H3071 . 118.0 no
C307 . C308 . C303 . 119.1(10) yes
C307 . C308 . H3081 . 121.9 no
C303 . C308 . H3081 . 119.0 no
C306 . C309 . H3091 . 111.3 no
C306 . C309 . H3092 . 108.4 no
H3091 . C309 . H3092 . 109.5 no
C306 . C309 . H3093 . 108.7 no
H3091 . C309 . H3093 . 109.5 no
H3092 . C309 . H3093 . 109.5 no
Ce215 . O310 . Ce213 . 96.37(13) yes
Ce215 . O310 . C311 . 94.2(4) yes
Ce213 . O310 . C311 . 130.4(4) yes
O310 . C311 . Ce215 . 60.1(3) yes
O310 . C311 . O312 . 119.9(6) yes
Ce215 . C311 . O312 . 60.1(3) yes
O310 . C311 . C313 . 118.9(6) yes
Ce215 . C311 . C313 . 173.1(4) yes
O312 . C311 . C313 . 121.1(6) yes
Ce215 . O312 . C311 . 95.1(4) yes
C311 . C313 . C314 . 118.4(6) yes
C311 . C313 . C318 . 121.8(6) yes
C314 . C313 . C318 . 119.8(6) yes
C313 . C314 . C315 . 118.0(8) yes
C313 . C314 . H3141 . 121.0 no
C315 . C314 . H3141 . 121.0 no
C314 . C315 . C316 . 122.0(8) yes
C314 . C315 . H3151 . 119.5 no
C316 . C315 . H3151 . 118.5 no
C315 . C316 . C317 . 118.5(7) yes
C315 . C316 . C319 . 119.4(10) yes
C317 . C316 . C319 . 122.1(10) yes
C316 . C317 . C318 . 120.8(9) yes
C316 . C317 . H3171 . 119.6 no
C318 . C317 . H3171 . 119.6 no
C313 . C318 . C317 . 120.9(8) yes
C313 . C318 . H3181 . 119.0 no
C317 . C318 . H3181 . 120.1 no
C316 . C319 . H3191 . 108.0 no
C316 . C319 . H3192 . 110.4 no
H3191 . C319 . H3192 . 109.5 no
C316 . C319 . H3193 . 110.0 no
H3191 . C319 . H3193 . 109.5 no
H3192 . C319 . H3193 . 109.5 no
Ce195 . O320 . Ce215 . 108.54(16) yes
Ce195 . O320 . Ce193 . 110.64(15) yes
Ce215 . O320 . Ce193 . 107.83(15) yes
Ce195 . O320 . Ce196 . 109.57(15) yes
Ce215 . O320 . Ce196 . 109.72(15) yes
Ce193 . O320 . Ce196 . 110.49(16) yes
Ce196 . O321 . Ce215 . 95.44(14) yes
Ce196 . O321 . C322 . 92.0(3) yes
Ce215 . O321 . C322 . 130.3(4) yes
O321 . C322 . Ce196 . 61.9(3) yes
O321 . C322 . O323 . 119.4(5) yes
Ce196 . C322 . O323 . 60.1(3) yes
O321 . C322 . C324 . 118.6(5) yes
Ce196 . C322 . C324 . 159.1(4) yes
O323 . C322 . C324 . 121.7(5) yes
Ce196 . O323 . C322 . 94.8(3) yes
C322 . C324 . C325 . 119.9(6) yes
C322 . C324 . C330 . 120.3(5) yes
C325 . C324 . C330 . 119.8(6) yes
C324 . C325 . C326 . 120.4(6) yes
C324 . C325 . H3251 . 119.5 no
C326 . C325 . H3251 . 120.1 no
C325 . C326 . C327 . 120.6(6) yes
C325 . C326 . H3261 . 120.0 no
C327 . C326 . H3261 . 119.4 no
C326 . C327 . C328 . 121.2(6) yes
C326 . C327 . C329 . 117.9(6) yes
C328 . C327 . C329 . 120.8(6) yes
C327 . C328 . H3281 . 109.4 no
C327 . C328 . H3282 . 109.3 no
H3281 . C328 . H3282 . 109.5 no
C327 . C328 . H3283 . 109.8 no
H3281 . C328 . H3283 . 109.5 no
H3282 . C328 . H3283 . 109.5 no
C327 . C329 . C330 . 121.9(6) yes
C327 . C329 . H3291 . 118.8 no
C330 . C329 . H3291 . 119.3 no
C324 . C330 . C329 . 119.4(6) yes
C324 . C330 . H3301 . 120.0 no
C329 . C330 . H3301 . 120.6 no
Ce213 . O331 . Ce214 . 95.62(14) yes
Ce213 . O331 . C332 . 91.0(4) yes
Ce214 . O331 . C332 . 161.3(4) yes
O331 . C332 . Ce213 . 63.3(3) yes
O331 . C332 . O333 . 119.7(6) yes
Ce213 . C332 . O333 . 57.0(4) yes
O331 . C332 . C334 . 117.7(7) yes
Ce213 . C332 . C334 . 169.8(6) yes
O333 . C332 . C334 . 122.5(6) yes
Ce213 . O333 . C332 . 99.0(4) yes
C332 . C334 . C335 . 121.9(6) yes
C332 . C334 . C339 . 118.5(8) yes
C335 . C334 . C339 . 119.6(7) yes
C334 . C335 . C336 . 121.1(7) yes
C334 . C335 . H3351 . 119.2 no
C336 . C335 . H3351 . 119.7 no
C335 . C336 . C337 . 120.3(9) yes
C335 . C336 . H3361 . 120.2 no
C337 . C336 . H3361 . 119.5 no
C336 . C337 . C338 . 119.2(8) yes
C336 . C337 . C340 . 121.0(11) yes
C338 . C337 . C340 . 119.7(10) yes
C337 . C338 . C339 . 120.7(9) yes
C337 . C338 . H3381 . 119.6 no
C339 . C338 . H3381 . 119.7 no
C334 . C339 . C338 . 119.0(10) yes
C334 . C339 . H3391 . 120.3 no
C338 . C339 . H3391 . 120.7 no
C337 . C340 . H3401 . 110.8 no
C337 . C340 . H3402 . 108.8 no
H3401 . C340 . H3402 . 109.5 no
C337 . C340 . H3403 . 108.8 no
H3401 . C340 . H3403 . 109.5 no
H3402 . C340 . H3403 . 109.5 no
Ce194 2_564 O341 . Ce193 . 110.72(15) yes
Ce194 2_564 O341 . Ce214 . 109.34(15) yes
Ce193 . O341 . Ce214 . 108.50(15) yes
Ce194 2_564 O341 . Ce197 . 108.37(15) yes
Ce193 . O341 . Ce197 . 110.37(15) yes
Ce214 . O341 . Ce197 . 109.52(15) yes
Ce214 . O342 . Ce197 . 96.44(13) yes
Ce214 . O342 . C343 . 93.7(3) yes
Ce197 . O342 . C343 . 129.9(4) yes
Ce214 . C343 . O342 . 59.7(3) yes
Ce214 . C343 . O344 . 62.2(3) yes
O342 . C343 . O344 . 118.6(5) yes
Ce214 . C343 . C345 . 158.5(4) yes
O342 . C343 . C345 . 119.3(6) yes
O344 . C343 . C345 . 122.0(5) yes
Ce214 . O344 . C343 . 92.4(3) yes
C343 . C345 . C346 . 120.3(6) yes
C343 . C345 . C350 . 121.0(6) yes
C346 . C345 . C350 . 118.5(7) yes
C345 . C346 . C347 . 120.5(9) yes
C345 . C346 . H3461 . 118.6 no
C347 . C346 . H3461 . 120.8 no
C346 . C347 . C348 . 120.8(9) yes
C346 . C347 . H3471 . 119.1 no
C348 . C347 . H3471 . 120.1 no
C347 . C348 . C349 . 119.1(9) yes
C347 . C348 . C351 . 122.0(12) yes
C349 . C348 . C351 . 118.8(13) yes
C348 . C349 . C350 . 120.4(10) yes
C348 . C349 . H3491 . 119.4 no
C350 . C349 . H3491 . 120.2 no
C345 . C350 . C349 . 120.6(9) yes
C345 . C350 . H3501 . 119.0 no
C349 . C350 . H3501 . 120.4 no
C348 . C351 . H3511 . 111.7 no
C348 . C351 . H3512 . 106.2 no
H3511 . C351 . H3512 . 109.5 no
C348 . C351 . H3513 . 110.4 no
H3511 . C351 . H3513 . 109.5 no
H3512 . C351 . H3513 . 109.5 no
Ce200 . O352 . Ce213 . 93.03(13) yes
Ce200 . O352 . C353 . 87.8(4) yes
Ce213 . O352 . C353 . 137.1(4) yes
O352 . C353 . Ce200 . 66.2(3) yes
O352 . C353 . O354 . 120.5(5) yes
Ce200 . C353 . O354 . 56.0(3) yes
O352 . C353 . C355 . 120.5(6) yes
Ce200 . C353 . C355 . 164.6(5) yes
O354 . C353 . C355 . 118.9(6) yes
Ce200 . O354 . C353 . 99.2(4) yes
C353 . C355 . C356 . 121.8(7) yes
C353 . C355 . C360 . 117.9(6) yes
C356 . C355 . C360 . 120.2(6) yes
C355 . C356 . C357 . 119.2(8) yes
C355 . C356 . H3561 . 119.9 no
C357 . C356 . H3561 . 120.8 no
C356 . C357 . C358 . 121.9(9) yes
C356 . C357 . H3571 . 119.3 no
C358 . C357 . H3571 . 118.8 no
C357 . C358 . C359 . 118.4(8) yes
C357 . C358 . C361 . 123.2(11) yes
C359 . C358 . C361 . 118.3(10) yes
C358 . C359 . C360 . 120.5(8) yes
C358 . C359 . H3591 . 119.5 no
C360 . C359 . H3591 . 119.9 no
C355 . C360 . C359 . 119.7(8) yes
C355 . C360 . H3601 . 119.3 no
C359 . C360 . H3601 . 121.0 no
C358 . C361 . H3611 . 109.5 no
C358 . C361 . H3612 . 110.0 no
H3611 . C361 . H3612 . 109.5 no
C358 . C361 . H3613 . 108.9 no
H3611 . C361 . H3613 . 109.5 no
H3612 . C361 . H3613 . 109.5 no
Ce197 . O362 . C363 . 135.9(4) yes
O364 2_564 C363 . O362 . 125.0(5) yes
O364 2_564 C363 . C365 . 118.4(5) yes
O362 . C363 . C365 . 116.6(5) yes
Ce196 . O364 . C363 2_564 131.0(4) yes
C363 . C365 . C366 . 122.2(6) yes
C363 . C365 . C371 . 118.9(6) yes
C366 . C365 . C371 . 118.8(6) yes
C365 . C366 . C367 . 120.2(6) yes
C365 . C366 . H3661 . 119.8 no
C367 . C366 . H3661 . 120.0 no
C366 . C367 . C368 . 121.5(6) yes
C366 . C367 . H3671 . 119.4 no
C368 . C367 . H3671 . 119.0 no
C367 . C368 . C369 . 121.0(7) yes
C367 . C368 . C370 . 117.7(6) yes
C369 . C368 . C370 . 121.2(7) yes
C368 . C369 . H3691 . 109.8 no
C368 . C369 . H3692 . 109.0 no
H3691 . C369 . H3692 . 109.5 no
C368 . C369 . H3693 . 109.6 no
H3691 . C369 . H3693 . 109.5 no
H3692 . C369 . H3693 . 109.5 no
C368 . C370 . C371 . 121.8(7) yes
C368 . C370 . H3701 . 118.9 no
C371 . C370 . H3701 . 119.3 no
C365 . C371 . C370 . 120.0(7) yes
C365 . C371 . H3711 . 119.9 no
C370 . C371 . H3711 . 120.2 no
Ce193 2_564 O372 . Ce193 . 106.63(14) yes
Ce193 2_564 O372 . Ce195 2_564 109.96(15) yes
Ce193 . O372 . Ce195 2_564 110.83(15) yes
Ce193 2_564 O372 . Ce194 . 110.19(15) yes
Ce193 . O372 . Ce194 . 110.06(15) yes
Ce195 2_564 O372 . Ce194 . 109.14(15) yes
Ce195 . N373 . C374 . 120.2(4) yes
Ce195 . N373 . C378 . 121.6(4) yes
C374 . N373 . C378 . 118.2(6) yes
N373 . C374 . C375 . 122.2(6) yes
N373 . C374 . H3741 . 118.8 no
C375 . C374 . H3741 . 119.0 no
C374 . C375 . C376 . 119.4(7) yes
C374 . C375 . H3751 . 120.3 no
C376 . C375 . H3751 . 120.3 no
C375 . C376 . C377 . 118.8(7) yes
C375 . C376 . H3761 . 120.6 no
C377 . C376 . H3761 . 120.6 no
C376 . C377 . C378 . 118.9(6) yes
C376 . C377 . H3771 . 120.5 no
C378 . C377 . H3771 . 120.6 no
C377 . C378 . N373 . 122.4(6) yes
C377 . C378 . H3781 . 118.8 no
N373 . C378 . H3781 . 118.8 no
Ce194 . N379 . C380 . 118.6(5) yes
Ce194 . N379 . C384 . 122.7(4) yes
C380 . N379 . C384 . 118.4(6) yes
N379 . C380 . C381 . 122.7(8) yes
N379 . C380 . H3801 . 118.5 no
C381 . C380 . H3801 . 118.8 no
C380 . C381 . C382 . 118.3(8) yes
C380 . C381 . H3811 . 120.7 no
C382 . C381 . H3811 . 121.0 no
C381 . C382 . C383 . 119.2(7) yes
C381 . C382 . H3821 . 120.1 no
C383 . C382 . H3821 . 120.7 no
C382 . C383 . C384 . 118.5(8) yes
C382 . C383 . H3831 . 120.6 no
C384 . C383 . H3831 . 121.0 no
C383 . C384 . N379 . 122.9(7) yes
C383 . C384 . H3841 . 118.8 no
N379 . C384 . H3841 . 118.3 no
C386 . N385 . C390 . 116.33(6) yes
N385 . C386 . C387 . 123.19(6) yes
N385 . C386 . H3861 . 117.9 no
C387 . C386 . H3861 . 118.9 no
C386 . C387 . C388 . 119.49(6) yes
C386 . C387 . H3871 . 119.9 no
C388 . C387 . H3871 . 120.6 no
C387 . C388 . C389 . 118.32(6) yes
C387 . C388 . H3881 . 120.6 no
C389 . C388 . H3881 . 121.0 no
C388 . C389 . C390 . 119.49(6) yes
C388 . C389 . H3891 . 120.2 no
C390 . C389 . H3891 . 120.3 no
C389 . C390 . N385 . 123.19(6) yes
C389 . C390 . H3901 . 118.5 no
N385 . C390 . H3901 . 118.3 no
C392 . N391 . C396 . 119.52(6) yes
N391 . C392 . C393 . 121.53(6) yes
N391 . C392 . H3921 . 119.1 no
C393 . C392 . H3921 . 119.4 no
C392 . C393 . C394 . 119.39(6) yes
C392 . C393 . H3931 . 120.3 no
C394 . C393 . H3931 . 120.3 no
C393 . C394 . C395 . 118.70(6) yes
C393 . C394 . H3941 . 120.7 no
C395 . C394 . H3941 . 120.6 no
C394 . C395 . C396 . 119.35(6) yes
C394 . C395 . H3951 . 120.5 no
C396 . C395 . H3951 . 120.1 no
C395 . C396 . N391 . 121.52(6) yes
C395 . C396 . H3961 . 119.5 no
N391 . C396 . H3961 . 118.9 no
C398 . N397 . C402 . 117.57(6) yes
N397 . C398 . C399 . 123.26(6) yes
N397 . C398 . H3981 . 118.3 no
C399 . C398 . H3981 . 118.4 no
C398 . C399 . C400 . 118.32(6) yes
C398 . C399 . H3991 . 120.9 no
C400 . C399 . H3991 . 120.7 no
C399 . C400 . C401 . 119.24(6) yes
C399 . C400 . H4001 . 120.5 no
C401 . C400 . H4001 . 120.3 no
C400 . C401 . C402 . 118.32(6) yes
C400 . C401 . H4011 . 120.9 no
C402 . C401 . H4011 . 120.8 no
C401 . C402 . N397 . 123.27(6) yes
C401 . C402 . H4021 . 118.6 no
N397 . C402 . H4021 . 118.2 no
C404 . N403 . C408 . 117.30(6) yes
N403 . C404 . C405 . 123.45(6) yes
N403 . C404 . H4041 . 118.1 no
C405 . C404 . H4041 . 118.4 no
C404 . C405 . C406 . 117.65(6) yes
C404 . C405 . H4051 . 121.2 no
C406 . C405 . H4051 . 121.1 no
C405 . C406 . C407 . 120.44(6) yes
C405 . C406 . H4061 . 120.0 no
C407 . C406 . H4061 . 119.6 no
C406 . C407 . C408 . 117.65(6) yes
C406 . C407 . H4071 . 121.5 no
C408 . C407 . H4071 . 120.8 no
C407 . C408 . N403 . 123.44(6) yes
C407 . C408 . H4081 . 118.8 no
N403 . C408 . H4081 . 117.8 no
C410 . N409 . C414 . 117.75(6) yes
N409 . C410 . C411 . 122.78(6) yes
N409 . C410 . H4101 . 118.4 no
C411 . C410 . H4101 . 118.9 no
C410 . C411 . C412 . 117.88(6) yes
C410 . C411 . H4111 . 121.0 no
C412 . C411 . H4111 . 121.1 no
C411 . C412 . C413 . 120.90(6) yes
C411 . C412 . H4121 . 119.5 no
C413 . C412 . H4121 . 119.6 no
C412 . C413 . C414 . 117.89(6) yes
C412 . C413 . H4131 . 121.0 no
C414 . C413 . H4131 . 121.1 no
C413 . C414 . N409 . 122.76(6) yes
C413 . C414 . H4141 . 118.8 no
N409 . C414 . H4141 . 118.5 no
C416 . N415 . C420 . 118.49(6) yes
N415 . C416 . C417 . 122.08(6) yes
N415 . C416 . H4161 . 118.7 no
C417 . C416 . H4161 . 119.2 no
C416 . C417 . C418 . 119.05(6) yes
C416 . C417 . H4171 . 120.3 no
C418 . C417 . H4171 . 120.6 no
C417 . C418 . C419 . 119.23(6) yes
C417 . C418 . H4181 . 120.3 no
C419 . C418 . H4181 . 120.5 no
C418 . C419 . C420 . 119.05(6) yes
C418 . C419 . H4191 . 120.4 no
C420 . C419 . H4191 . 120.6 no
C419 . C420 . N415 . 122.09(6) yes
C419 . C420 . H4201 . 119.0 no
N415 . C420 . H4201 . 118.9 no
C422 . N421 . C426 . 119.25(6) yes
N421 . C422 . C423 . 123.69(6) yes
N421 . C422 . H4221 . 118.0 no
C423 . C422 . H4221 . 118.3 no
C422 . C423 . C424 . 115.61(6) yes
C422 . C423 . H4231 . 122.2 no
C424 . C423 . H4231 . 122.2 no
C423 . C424 . C425 . 122.04(6) yes
C423 . C424 . H4241 . 118.8 no
C425 . C424 . H4241 . 119.1 no
C424 . C425 . C426 . 115.57(6) yes
C424 . C425 . H4251 . 121.9 no
C426 . C425 . H4251 . 122.6 no
C425 . C426 . N421 . 123.67(6) yes
C425 . C426 . H4261 . 118.0 no
N421 . C426 . H4261 . 118.3 no
C428 . N427 . C432 . 119.20(6) yes
N427 . C428 . C429 . 118.23(6) yes
N427 . C428 . H4281 . 121.0 no
C429 . C428 . H4281 . 120.8 no
C428 . C429 . C430 . 122.97(6) yes
C428 . C429 . H4291 . 118.7 no
C430 . C429 . H4291 . 118.3 no
C429 . C430 . C431 . 118.44(6) yes
C429 . C430 . H4301 . 121.0 no
C431 . C430 . H4301 . 120.5 no
C430 . C431 . C432 . 122.95(6) yes
C430 . C431 . H4311 . 118.7 no
C432 . C431 . H4311 . 118.3 no
C431 . C432 . N427 . 118.18(6) yes
C431 . C432 . H4321 . 121.2 no
N427 . C432 . H4321 . 120.6 no
C434 . N433 . C438 . 119.39(6) yes
N433 . C434 . C435 . 123.19(6) yes
N433 . C434 . H4341 . 118.3 no
C435 . C434 . H4341 . 118.5 no
C434 . C435 . C436 . 117.86(6) yes
C434 . C435 . H4351 . 121.1 no
C436 . C435 . H4351 . 121.1 no
C435 . C436 . C437 . 118.48(6) yes
C435 . C436 . H4361 . 120.8 no
C437 . C436 . H4361 . 120.7 no
C436 . C437 . C438 . 117.86(6) yes
C436 . C437 . H4371 . 121.2 no
C438 . C437 . H4371 . 120.9 no
C437 . C438 . N433 . 123.20(6) yes
C437 . C438 . H4381 . 118.7 no
N433 . C438 . H4381 . 118.1 no
C440 . N439 . C444 . 118.02(6) yes
N439 . C440 . C441 . 122.75(6) yes
N439 . C440 . H4401 . 118.4 no
C441 . C440 . H4401 . 118.8 no
C440 . C441 . C442 . 119.24(6) yes
C440 . C441 . H4411 . 120.3 no
C442 . C441 . H4411 . 120.4 no
C441 . C442 . C443 . 117.88(6) yes
C441 . C442 . H4421 . 121.0 no
C443 . C442 . H4421 . 121.1 no
C442 . C443 . C444 . 119.28(6) yes
C442 . C443 . H4431 . 120.4 no
C444 . C443 . H4431 . 120.3 no
C443 . C444 . N439 . 122.77(6) yes
C443 . C444 . H4441 . 118.8 no
N439 . C444 . H4441 . 118.5 no
C446 . N445 . C450 . 122.98(6) yes
N445 . C446 . C447 . 118.49(6) yes
N445 . C446 . H4461 . 121.2 no
C447 . C446 . H4461 . 120.3 no
C446 . C447 . C448 . 119.99(6) yes
C446 . C447 . H4471 . 120.5 no
C448 . C447 . H4471 . 119.5 no
C447 . C448 . C449 . 120.02(6) yes
C447 . C448 . H4481 . 120.6 no
C449 . C448 . H4481 . 119.4 no
C448 . C449 . C450 . 120.00(6) yes
C448 . C449 . H4491 . 120.6 no
C450 . C449 . H4491 . 119.4 no
N445 . C450 . C449 . 118.51(6) yes
N445 . C450 . H4501 . 120.1 no
C449 . C450 . H4501 . 121.4 no
C452 . N451 . C456 . 120.51(6) yes
N451 . C452 . C453 . 117.77(6) yes
N451 . C452 . H4521 . 120.9 no
C453 . C452 . H4521 . 121.3 no
C452 . C453 . C454 . 123.09(6) yes
C452 . C453 . H4531 . 118.3 no
C454 . C453 . H4531 . 118.6 no
C453 . C454 . C455 . 117.70(6) yes
C453 . C454 . H4541 . 121.4 no
C455 . C454 . H4541 . 120.9 no
C454 . C455 . C456 . 123.07(6) yes
C454 . C455 . H4551 . 119.1 no
C456 . C455 . H4551 . 117.8 no
N451 . C456 . C455 . 117.79(6) yes
N451 . C456 . H4561 . 120.5 no
C455 . C456 . H4561 . 121.7 no
C458 . N457 . C462 . 130.72(6) yes
N457 . C458 . C459 . 115.40(6) yes
N457 . C458 . H4581 . 123.7 no
C459 . C458 . H4581 . 120.9 no
C458 . C459 . C460 . 119.06(6) yes
C458 . C459 . H4591 . 121.8 no
C460 . C459 . H4591 . 119.1 no
C459 . C460 . C461 . 120.25(6) yes
C459 . C460 . H4601 . 121.3 no
C461 . C460 . H4601 . 118.5 no
C460 . C461 . C462 . 119.05(6) yes
C460 . C461 . H4611 . 121.9 no
C462 . C461 . H4611 . 119.0 no
N457 . C462 . C461 . 115.41(6) yes
N457 . C462 . H4621 . 120.8 no
C461 . C462 . H4621 . 123.7 no
C464 . N463 . C468 . 124.45(6) yes
N463 . C464 . C465 . 120.59(6) yes
N463 . C464 . H4641 . 118.8 no
C465 . C464 . H4641 . 120.6 no
C464 . C465 . C466 . 112.97(6) yes
C464 . C465 . H4651 . 122.8 no
C466 . C465 . H4651 . 124.3 no
C465 . C466 . C467 . 128.38(6) yes
C465 . C466 . H4661 . 115.2 no
C467 . C466 . H4661 . 116.5 no
C466 . C467 . C468 . 112.98(6) yes
C466 . C467 . H4671 . 123.0 no
C468 . C467 . H4671 . 124.0 no
N463 . C468 . C467 . 120.60(6) yes
N463 . C468 . H4681 . 120.1 no
C467 . C468 . H4681 . 119.3 no
C470 . N469 . C474 . 122.63(6) yes
N469 . C470 . C471 . 119.84(6) yes
N469 . C470 . H4701 . 111.9 no
C471 . C470 . H4701 . 120.7 no
C470 . C471 . C472 . 119.18(6) yes
C470 . C471 . H4711 . 114.1 no
C472 . C471 . H4711 . 124.0 no
C471 . C472 . C473 . 119.30(6) yes
C471 . C472 . H4721 . 118.7 no
C473 . C472 . H4721 . 121.5 no
C472 . C473 . C474 . 119.15(6) yes
C472 . C473 . H4731 . 122.8 no
C474 . C473 . H4731 . 116.5 no
C473 . C474 . N469 . 119.81(6) yes
C473 . C474 . H4741 . 120.3 no
N469 . C474 . H4741 . 112.2 no
C476 . N475 . C480 . 122.50(6) yes
N475 . C476 . C477 . 118.54(6) yes
N475 . C476 . H4761 . 121.0 no
C477 . C476 . H4761 . 120.5 no
C476 . C477 . C478 . 118.94(6) yes
C476 . C477 . H4771 . 120.7 no
C478 . C477 . H4771 . 120.3 no
C477 . C478 . C479 . 122.49(6) yes
C477 . C478 . H4781 . 119.2 no
C479 . C478 . H4781 . 118.3 no
C478 . C479 . C480 . 118.93(6) yes
C478 . C479 . H4791 . 121.3 no
C480 . C479 . H4791 . 119.7 no
C479 . C480 . N475 . 118.54(6) yes
C479 . C480 . H4801 . 121.5 no
N475 . C480 . H4801 . 119.9 no
C482 . N481 . C486 . 126.62(6) yes
N481 . C482 . C483 . 113.22(6) yes
N481 . C482 . H4821 . 121.8 no
C483 . C482 . H4821 . 124.8 no
C482 . C483 . C484 . 120.03(6) yes
C482 . C483 . H4831 . 118.4 no
C484 . C483 . H4831 . 120.5 no
C483 . C484 . C485 . 126.89(6) yes
C483 . C484 . H4841 . 116.0 no
C485 . C484 . H4841 . 116.8 no
C484 . C485 . C486 . 120.01(6) yes
C484 . C485 . H4851 . 119.0 no
C486 . C485 . H4851 . 120.8 no
C485 . C486 . N481 . 113.21(6) yes
C485 . C486 . H4861 . 122.4 no
N481 . C486 . H4861 . 123.5 no
C488 . N487 . C492 . 119.22(6) yes
N487 . C488 . C489 . 118.30(6) yes
N487 . C488 . H4881 . 120.7 no
C489 . C488 . H4881 . 121.0 no
C488 . C489 . C490 . 122.08(6) yes
C488 . C489 . H4891 . 118.9 no
C490 . C489 . H4891 . 119.0 no
C489 . C490 . C491 . 119.97(6) yes
C489 . C490 . H4901 . 119.9 no
C491 . C490 . H4901 . 120.1 no
C490 . C491 . C492 . 122.08(6) yes
C490 . C491 . H4911 . 118.8 no
C492 . C491 . H4911 . 119.1 no
N487 . C492 . C491 . 118.29(6) yes
N487 . C492 . H4921 . 120.9 no
C491 . C492 . H4921 . 120.8 no
C494 . N493 . C498 . 118.54(6) yes
N493 . C494 . C495 . 118.88(6) yes
N493 . C494 . H4941 . 120.3 no
C495 . C494 . H4941 . 120.8 no
C494 . C495 . C496 . 123.90(6) yes
C494 . C495 . H4951 . 117.9 no
C496 . C495 . H4951 . 118.2 no
C495 . C496 . C497 . 115.87(6) yes
C495 . C496 . H4961 . 122.0 no
C497 . C496 . H4961 . 122.2 no
C496 . C497 . C498 . 123.92(6) yes
C496 . C497 . H4971 . 118.0 no
C498 . C497 . H4971 . 118.1 no
C497 . C498 . N493 . 118.86(6) yes
C497 . C498 . H4981 . 120.6 no
N493 . C498 . H4981 . 120.5 no
C500 . N499 . C504 . 120.06(6) yes
N499 . C500 . C501 . 118.87(6) yes
N499 . C500 . H5001 . 120.2 no
C501 . C500 . H5001 . 121.0 no
C500 . C501 . C502 . 117.49(6) yes
C500 . C501 . H5011 . 120.9 no
C502 . C501 . H5011 . 121.6 no
C501 . C502 . C503 . 127.13(6) yes
C501 . C502 . H5021 . 116.4 no
C503 . C502 . H5021 . 116.5 no
C502 . C503 . C504 . 117.51(6) yes
C502 . C503 . H5031 . 121.4 no
C504 . C503 . H5031 . 121.1 no
N499 . C504 . C503 . 118.89(6) yes
N499 . C504 . H5041 . 120.3 no
C503 . C504 . H5041 . 120.8 no
N506 . C505 . C510 . 120.88(6) yes
N506 . C505 . H5051 . 115.6 no
C510 . C505 . H5051 . 123.5 no
C505 . N506 . C507 . 126.36(6) yes
N506 . C507 . C508 . 120.88(6) yes
N506 . C507 . H5071 . 122.4 no
C508 . C507 . H5071 . 116.7 no
C507 . C508 . C509 . 125.06(6) yes
C507 . C508 . H5081 . 120.1 no
C509 . C508 . H5081 . 114.8 no
C508 . C509 . C510 . 101.63(6) yes
C508 . C509 . H5091 . 132.6 no
C510 . C509 . H5091 . 125.7 no
C509 . C510 . C505 . 125.06(6) yes
C509 . C510 . H5101 . 121.6 no
C505 . C510 . H5101 . 113.3 no

loop_
_geom_bond_atom_site_label_1
_geom_bond_site_symmetry_1
_geom_bond_atom_site_label_2
_geom_bond_site_symmetry_2
_geom_bond_distance
_geom_bond_publ_flag
Ce1 . O180 2_675 2.388(3) yes
Ce1 . Ce4 . 3.7582(4) yes
Ce1 . Ce8 . 3.7296(4) yes
Ce1 . O9 . 2.324(4) yes
Ce1 . O24 . 2.318(4) yes
Ce1 . Ce26 . 3.7232(4) yes
Ce1 . O27 . 2.303(4) yes
Ce1 . O107 . 2.312(4) yes
Ce1 . O128 . 2.330(4) yes
Ce1 . O159 . 2.301(4) yes
Ce1 . O180 . 2.374(4) yes
Ce2 . O42 2_675 2.413(4) yes
Ce2 . O107 2_675 2.371(3) yes
Ce2 . Ce5 . 3.7730(4) yes
Ce2 . O7 . 2.324(4) yes
Ce2 . O40 . 2.299(4) yes
Ce2 . O46 . 2.293(4) yes
Ce2 . O159 . 2.374(4) yes
Ce2 . O180 . 2.294(4) yes
Ce2 . N187 . 2.644(5) yes
Ce3 . Ce4 2_675 3.7877(4) yes
Ce3 . O128 2_675 2.355(4) yes
Ce3 . O180 2_675 2.313(4) yes
Ce3 . O6 . 2.322(4) yes
Ce3 . O9 . 2.369(4) yes
Ce3 . O41 . 2.295(4) yes
Ce3 . O42 . 2.408(4) yes
Ce3 . O45 . 2.321(4) yes
Ce3 . N181 . 2.673(5) yes
Ce4 . O6 2_675 2.255(4) yes
Ce4 . O7 2_675 2.218(4) yes
Ce4 . O25 . 2.826(4) yes
Ce4 . O107 . 2.259(4) yes
Ce4 . O108 . 2.470(4) yes
Ce4 . O128 . 2.259(4) yes
Ce4 . O129 . 2.612(4) yes
Ce4 . C130 . 2.941(5) yes
Ce4 . O131 . 2.578(4) yes
Ce4 . O172 . 2.364(4) yes
Ce5 . O6 . 2.254(4) yes
Ce5 . O7 . 2.194(4) yes
Ce5 . O9 . 2.264(4) yes
Ce5 . O10 . 2.635(4) yes
Ce5 . C11 . 2.926(6) yes
Ce5 . O12 . 2.540(4) yes
Ce5 . O20 . 2.810(4) yes
Ce5 . O159 . 2.279(4) yes
Ce5 . O160 . 2.481(4) yes
Ce5 . O170 . 2.479(4) yes
Ce8 . O9 . 2.314(4) yes
Ce8 . O10 . 2.460(4) yes
Ce8 . O20 . 2.631(4) yes
Ce8 . O27 . 2.280(4) yes
Ce8 . O39 . 2.436(4) yes
Ce8 . O41 . 2.254(4) yes
Ce8 . O99 . 2.362(4) yes
Ce8 . O149 . 2.571(4) yes
Ce8 . C150 . 2.971(6) yes
Ce8 . O151 . 2.637(4) yes
O10 . C11 . 1.298(7) yes
C11 . O12 . 1.238(8) yes
C11 . C13 . 1.474(9) yes
C13 . C14 . 1.395(10) yes
C13 . C18 . 1.413(10) yes
C14 . C15 . 1.381(10) yes
C14 . H141 . 0.950 no
C15 . C16 . 1.403(14) yes
C15 . H151 . 0.950 no
C16 . C17 . 1.386(13) yes
C16 . C19 . 1.528(12) yes
C17 . C18 . 1.380(10) yes
C17 . H171 . 0.950 no
C18 . H181 . 0.950 no
C19 . H191 . 0.950 no
C19 . H192 . 0.950 no
C19 . H193 . 0.950 no
O20 . Ce21 . 2.612(4) yes
O20 . Ce22 . 2.945(4) yes
Ce21 . Ce22 . 3.7699(4) yes
Ce21 . O24 . 2.262(4) yes
Ce21 . Ce43 . 3.7231(4) yes
Ce21 . O44 . 2.401(4) yes
Ce21 . O46 . 2.225(4) yes
Ce21 . O49 . 2.371(4) yes
Ce21 . O139 . 2.387(4) yes
Ce21 . O159 . 2.285(4) yes
Ce21 . O160 . 2.554(4) yes
Ce21 . C161 . 2.916(6) yes
Ce21 . O162 . 2.572(4) yes
Ce22 . Ce23 . 3.7312(4) yes
Ce22 . O24 . 2.407(4) yes
Ce22 . O25 . 2.738(4) yes
Ce22 . O27 . 2.422(3) yes
Ce22 . O28 . 2.668(4) yes
Ce22 . C29 . 2.977(7) yes
Ce22 . O30 . 2.554(5) yes
Ce22 . O118 . 2.504(4) yes
Ce22 . O139 . 2.688(4) yes
Ce22 . C140 . 2.959(6) yes
Ce22 . O141 . 2.511(4) yes
Ce22 . O149 . 2.488(4) yes
Ce23 . O45 2_675 2.192(4) yes
Ce23 . O24 . 2.278(4) yes
Ce23 . O25 . 2.694(4) yes
Ce23 . Ce43 . 3.7178(4) yes
Ce23 . O44 . 2.417(4) yes
Ce23 . O59 . 2.400(4) yes
Ce23 . O118 . 2.626(4) yes
Ce23 . C119 . 2.962(6) yes
Ce23 . O120 . 2.547(4) yes
Ce23 . O128 . 2.319(4) yes
Ce23 . O129 . 2.479(4) yes
O25 . Ce26 . 2.658(4) yes
Ce26 . O40 2_675 2.200(4) yes
Ce26 . O27 . 2.256(4) yes
Ce26 . O28 . 2.379(4) yes
Ce26 . O39 . 2.393(4) yes
Ce26 . O89 . 2.366(4) yes
Ce26 . O107 . 2.289(4) yes
Ce26 . O108 . 2.526(4) yes
Ce26 . C109 . 2.924(5) yes
Ce26 . O110 . 2.586(4) yes
O28 . C29 . 1.284(7) yes
C29 . O30 . 1.249(8) yes
C29 . C31 . 1.473(9) yes
C31 . C32 . 1.387(10) yes
C31 . C36 . 1.420(9) yes
C32 . C33 . 1.385(10) yes
C32 . H321 . 0.950 no
C33 . C34 . 1.374(12) yes
C33 . H331 . 0.950 no
C34 . C35 . 1.370(14) yes
C34 . C37 . 1.507(13) yes
C35 . C36 . 1.383(12) yes
C35 . H351 . 0.950 no
C36 . H361 . 0.950 no
C37 . H371 . 0.950 no
C37 . H372 . 0.950 no
C37 . H373 . 0.950 no
Ce38 . O79 2_675 2.407(4) yes
Ce38 . O69 2_675 2.397(4) yes
Ce38 . O40 2_675 2.201(4) yes
Ce38 . O39 . 2.424(4) yes
Ce38 . O41 . 2.178(4) yes
Ce38 . O42 . 2.339(4) yes
Ce38 . O87 . 2.495(4) yes
Ce38 . O97 . 2.494(4) yes
O42 . Ce43 2_675 2.339(4) yes
Ce43 . O45 2_675 2.213(4) yes
Ce43 . O44 . 2.439(4) yes
Ce43 . O46 . 2.183(4) yes
Ce43 . O47 . 2.479(4) yes
Ce43 . O57 . 2.471(4) yes
Ce43 . O67 . 2.355(5) yes
Ce43 . O77 . 2.358(5) yes
O47 . C48 . 1.248(7) yes
C48 . O49 . 1.264(8) yes
C48 . C50 . 1.507(8) yes
C50 . C51 . 1.396(10) yes
C50 . C55 . 1.372(10) yes
C51 . C52 . 1.396(10) yes
C51 . H511 . 0.950 no
C52 . C53 . 1.349(14) yes
C52 . H521 . 0.950 no
C53 . C54 . 1.378(14) yes
C53 . C56 . 1.524(11) yes
C54 . C55 . 1.398(10) yes
C54 . H541 . 0.950 no
C55 . H551 . 0.950 no
C56 . H561 . 0.950 no
C56 . H562 . 0.950 no
C56 . H563 . 0.950 no
O57 . C58 . 1.242(7) yes
C58 . O59 . 1.262(8) yes
C58 . C60 . 1.514(8) yes
C60 . C61 . 1.405(10) yes
C60 . C66 . 1.370(10) yes
C61 . C62 . 1.369(10) yes
C61 . H611 . 0.950 no
C62 . C63 . 1.375(13) yes
C62 . H621 . 0.950 no
C63 . C64 . 1.531(11) yes
C63 . C65 . 1.373(13) yes
C64 . H641 . 0.950 no
C64 . H642 . 0.950 no
C64 . H643 . 0.950 no
C65 . C66 . 1.391(11) yes
C65 . H651 . 0.950 no
C66 . H661 . 0.950 no
O67 . C68 . 1.238(7) yes
C68 . O69 . 1.239(7) yes
C68 . C70 . 1.510(8) yes
C70 . C71 . 1.379(9) yes
C70 . C75 . 1.383(9) yes
C71 . C72 . 1.400(9) yes
C71 . H711 . 0.950 no
C72 . C73 . 1.357(11) yes
C72 . H721 . 0.950 no
C73 . C74 . 1.413(11) yes
C73 . C76 . 1.512(10) yes
C74 . C75 . 1.397(10) yes
C74 . H741 . 0.950 no
C75 . H751 . 0.950 no
C76 . H761 . 0.950 no
C76 . H762 . 0.950 no
C76 . H763 . 0.950 no
O77 . C78 . 1.242(8) yes
C78 . O79 . 1.251(8) yes
C78 . C80 . 1.486(9) yes
C80 . C81 . 1.401(11) yes
C80 . C85 . 1.361(13) yes
C81 . C82 . 1.378(14) yes
C81 . H811 . 0.950 no
C82 . C83 . 1.33(2) yes
C82 . H821 . 0.950 no
C83 . C84 . 1.40(2) yes
C83 . C86 . 1.552(15) yes
C84 . C85 . 1.403(14) yes
C84 . H841 . 0.950 no
C85 . H851 . 0.950 no
C86 . H861 . 0.950 no
C86 . H862 . 0.950 no
C86 . H863 . 0.950 no
O87 . C88 . 1.231(7) yes
C88 . O89 . 1.282(7) yes
C88 . C90 . 1.526(8) yes
C90 . C91 . 1.395(9) yes
C90 . C95 . 1.391(9) yes
C91 . C92 . 1.371(9) yes
C91 . H911 . 0.950 no
C92 . C93 . 1.372(11) yes
C92 . H921 . 0.950 no
C93 . C94 . 1.413(11) yes
C93 . C96 . 1.501(9) yes
C94 . C95 . 1.357(9) yes
C94 . H941 . 0.950 no
C95 . H951 . 0.950 no
C96 . H961 . 0.950 no
C96 . H962 . 0.950 no
C96 . H963 . 0.950 no
O97 . C98 . 1.259(8) yes
C98 . O99 . 1.263(8) yes
C98 . C100 . 1.520(8) yes
C100 . C101 . 1.379(10) yes
C100 . C105 . 1.361(11) yes
C101 . C102 . 1.398(11) yes
C101 . H1011 . 0.950 no
C102 . C103 . 1.363(14) yes
C102 . H1021 . 0.950 no
C103 . C104 . 1.376(15) yes
C103 . C106 . 1.538(13) yes
C104 . C105 . 1.391(12) yes
C104 . H1041 . 0.950 no
C105 . H1051 . 0.950 no
C106 . H1061 . 0.950 no
C106 . H1062 . 0.950 no
C106 . H1063 . 0.950 no
O108 . C109 . 1.313(6) yes
C109 . O110 . 1.248(7) yes
C109 . C111 . 1.476(8) yes
C111 . C112 . 1.377(9) yes
C111 . C116 . 1.415(9) yes
C112 . C113 . 1.404(9) yes
C112 . H1121 . 0.950 no
C113 . C114 . 1.372(11) yes
C113 . H1131 . 0.950 no
C114 . C115 . 1.396(11) yes
C114 . C117 . 1.520(10) yes
C115 . C116 . 1.386(9) yes
C115 . H1151 . 0.950 no
C116 . H1161 . 0.950 no
C117 . H1171 . 0.950 no
C117 . H1172 . 0.950 no
C117 . H1173 . 0.950 no
O118 . C119 . 1.290(7) yes
C119 . O120 . 1.261(7) yes
C119 . C121 . 1.486(8) yes
C121 . C122 . 1.399(9) yes
C121 . C126 . 1.368(9) yes
C122 . C123 . 1.391(9) yes
C122 . H1221 . 0.950 no
C123 . C124 . 1.394(12) yes
C123 . H1231 . 0.950 no
C124 . C125 . 1.382(12) yes
C124 . C127 . 1.517(11) yes
C125 . C126 . 1.391(9) yes
C125 . H1251 . 0.950 no
C126 . H1261 . 0.950 no
C127 . H1271 . 0.950 no
C127 . H1272 . 0.950 no
C127 . H1273 . 0.950 no
O129 . C130 . 1.306(7) yes
C130 . O131 . 1.229(7) yes
C130 . C132 . 1.495(8) yes
C132 . C133 . 1.392(9) yes
C132 . C137 . 1.394(9) yes
C133 . C134 . 1.395(9) yes
C133 . H1331 . 0.950 no
C134 . C135 . 1.391(11) yes
C134 . H1341 . 0.950 no
C135 . C136 . 1.378(12) yes
C135 . C138 . 1.521(11) yes
C136 . C137 . 1.397(10) yes
C136 . H1361 . 0.950 no
C137 . H1371 . 0.950 no
C138 . H1381 . 0.950 no
C138 . H1382 . 0.950 no
C138 . H1383 . 0.950 no
O139 . C140 . 1.273(7) yes
C140 . O141 . 1.238(8) yes
C140 . C142 . 1.484(8) yes
C142 . C143 . 1.390(9) yes
C142 . C147 . 1.406(9) yes
C143 . C144 . 1.393(9) yes
C143 . H1431 . 0.950 no
C144 . C145 . 1.395(11) yes
C144 . H1441 . 0.950 no
C145 . C146 . 1.388(12) yes
C145 . C148 . 1.520(10) yes
C146 . C147 . 1.387(10) yes
C146 . H1461 . 0.950 no
C147 . H1471 . 0.950 no
C148 . H1481 . 0.950 no
C148 . H1482 . 0.950 no
C148 . H1483 . 0.950 no
O149 . C150 . 1.284(7) yes
C150 . O151 . 1.249(7) yes
C150 . C152 . 1.497(9) yes
C152 . C153 . 1.393(9) yes
C152 . C157 . 1.401(9) yes
C153 . C154 . 1.385(9) yes
C153 . H1531 . 0.950 no
C154 . C155 . 1.370(10) yes
C154 . H1541 . 0.950 no
C155 . C156 . 1.412(12) yes
C155 . C158 . 1.495(11) yes
C156 . C157 . 1.365(11) yes
C156 . H1561 . 0.950 no
C157 . H1571 . 0.950 no
C158 . H1581 . 0.950 no
C158 . H1582 . 0.950 no
C158 . H1583 . 0.950 no
O160 . C161 . 1.307(7) yes
C161 . O162 . 1.235(7) yes
C161 . C163 . 1.488(8) yes
C163 . C164 . 1.381(8) yes
C163 . C168 . 1.410(8) yes
C164 . C165 . 1.401(9) yes
C164 . H1641 . 0.950 no
C165 . C166 . 1.394(10) yes
C165 . H1651 . 0.950 no
C166 . C167 . 1.383(10) yes
C166 . C169 . 1.518(9) yes
C167 . C168 . 1.387(9) yes
C167 . H1671 . 0.950 no
C168 . H1681 . 0.950 no
C169 . H1691 . 0.950 no
C169 . H1692 . 0.950 no
C169 . H1693 . 0.950 no
O170 . C171 . 1.254(7) yes
C171 . O172 2_675 1.261(7) yes
C171 . C173 . 1.508(8) yes
C173 . C174 . 1.380(10) yes
C173 . C178 . 1.398(10) yes
C174 . C175 . 1.401(11) yes
C174 . H1741 . 0.950 no
C175 . C176 . 1.346(14) yes
C175 . H1751 . 0.950 no
C176 . C177 . 1.400(14) yes
C176 . C179 . 1.527(11) yes
C177 . C178 . 1.394(10) yes
C177 . H1771 . 0.950 no
C178 . H1781 . 0.950 no
C179 . H1791 . 0.950 no
C179 . H1792 . 0.950 no
C179 . H1793 . 0.950 no
N181 . C182 . 1.326(8) yes
N181 . C186 . 1.357(8) yes
C182 . C183 . 1.394(9) yes
C182 . H1821 . 0.950 no
C183 . C184 . 1.364(10) yes
C183 . H1831 . 0.950 no
C184 . C185 . 1.390(10) yes
C184 . H1841 . 0.950 no
C185 . C186 . 1.369(9) yes
C185 . H1851 . 0.950 no
C186 . H1861 . 0.950 no
N187 . C188 . 1.349(8) yes
N187 . C192 . 1.351(8) yes
C188 . C189 . 1.394(8) yes
C188 . H1881 . 0.950 no
C189 . C190 . 1.379(10) yes
C189 . H1891 . 0.950 no
C190 . C191 . 1.380(11) yes
C190 . H1901 . 0.950 no
C191 . C192 . 1.399(9) yes
C191 . H1911 . 0.950 no
C192 . H1921 . 0.950 no
Ce193 . Ce194 2_564 3.8424(4) yes
Ce193 . Ce195 2_564 3.8568(4) yes
Ce193 . O372 2_564 2.380(4) yes
Ce193 . O201 . 2.318(4) yes
Ce193 . Ce215 . 3.7329(4) yes
Ce193 . O216 . 2.324(4) yes
Ce193 . Ce223 . 3.7231(4) yes
Ce193 . O227 . 2.329(4) yes
Ce193 . O238 . 2.301(3) yes
Ce193 . O320 . 2.304(4) yes
Ce193 . O341 . 2.299(4) yes
Ce193 . O372 . 2.375(4) yes
Ce194 . O341 2_564 2.371(4) yes
Ce194 . Ce196 . 3.7721(4) yes
Ce194 . O199 . 2.304(4) yes
Ce194 . Ce217 . 3.7716(4) yes
Ce194 . O220 . 2.304(4) yes
Ce194 . O221 . 2.398(4) yes
Ce194 . O225 . 2.298(4) yes
Ce194 . O238 . 2.375(4) yes
Ce194 . O372 . 2.305(4) yes
Ce194 . N379 . 2.661(5) yes
Ce195 . Ce222 2_564 3.7915(4) yes
Ce195 . O221 2_564 2.397(4) yes
Ce195 . O201 2_564 2.372(4) yes
Ce195 . O372 2_564 2.310(4) yes
Ce195 . Ce196 . 3.7897(4) yes
Ce195 . O198 . 2.331(4) yes
Ce195 . O219 . 2.302(4) yes
Ce195 . O259 . 2.320(4) yes
Ce195 . O320 . 2.366(4) yes
Ce195 . N373 . 2.664(5) yes
Ce196 . O198 . 2.235(4) yes
Ce196 . O199 . 2.206(4) yes
Ce196 . O226 . 2.801(4) yes
Ce196 . O238 . 2.282(4) yes
Ce196 . O239 . 2.464(4) yes
Ce196 . O320 . 2.272(4) yes
Ce196 . O321 . 2.596(4) yes
Ce196 . C322 . 2.943(6) yes
Ce196 . O323 . 2.559(4) yes
Ce196 . O364 . 2.441(4) yes
Ce197 . O198 2_564 2.261(4) yes
Ce197 . O199 2_564 2.228(4) yes
Ce197 . Ce200 . 3.7371(4) yes
Ce197 . O201 . 2.267(4) yes
Ce197 . O202 . 2.586(4) yes
Ce197 . C203 . 2.934(6) yes
Ce197 . O204 . 2.582(4) yes
Ce197 . O212 . 2.771(4) yes
Ce197 . Ce214 . 3.7260(4) yes
Ce197 . O341 . 2.271(4) yes
Ce197 . O342 . 2.475(4) yes
Ce197 . O362 . 2.378(4) yes
Ce200 . O259 2_564 2.180(4) yes
Ce200 . O201 . 2.291(4) yes
Ce200 . O202 . 2.496(4) yes
Ce200 . O212 . 2.719(4) yes
Ce200 . Ce213 . 3.7698(5) yes
Ce200 . O224 . 2.400(4) yes
Ce200 . O227 . 2.259(4) yes
Ce200 . O262 . 2.416(4) yes
Ce200 . O352 . 2.697(4) yes
Ce200 . C353 . 2.946(6) yes
Ce200 . O354 . 2.474(4) yes
O202 . C203 . 1.299(7) yes
C203 . O204 . 1.234(7) yes
C203 . C205 . 1.490(8) yes
C205 . C206 . 1.389(10) yes
C205 . C211 . 1.396(9) yes
C206 . C207 . 1.389(9) yes
C206 . H2061 . 0.950 no
C207 . C208 . 1.403(10) yes
C207 . H2071 . 0.950 no
C208 . C209 . 1.504(10) yes
C208 . C210 . 1.395(11) yes
C209 . H2091 . 0.950 no
C209 . H2092 . 0.950 no
C209 . H2093 . 0.950 no
C210 . C211 . 1.389(10) yes
C210 . H2101 . 0.950 no
C211 . H2111 . 0.950 no
O212 . Ce213 . 2.851(4) yes
O212 . Ce214 . 2.621(4) yes
Ce213 . Ce214 . 3.7426(5) yes
Ce213 . O216 . 2.422(4) yes
Ce213 . O226 . 2.906(4) yes
Ce213 . O227 . 2.409(4) yes
Ce213 . O228 . 2.698(4) yes
Ce213 . C229 . 2.991(7) yes
Ce213 . O230 . 2.514(6) yes
Ce213 . O310 . 2.511(5) yes
Ce213 . O331 . 2.663(4) yes
Ce213 . C332 . 2.980(7) yes
Ce213 . O333 . 2.531(5) yes
Ce213 . O352 . 2.495(4) yes
Ce214 . Ce217 2_564 3.7136(5) yes
Ce214 . O220 2_564 2.205(4) yes
Ce214 . O216 . 2.251(4) yes
Ce214 . O218 . 2.387(4) yes
Ce214 . O302 . 2.417(4) yes
Ce214 . O331 . 2.381(4) yes
Ce214 . O341 . 2.291(4) yes
Ce214 . O342 . 2.521(4) yes
Ce214 . C343 . 2.915(6) yes
Ce214 . O344 . 2.581(4) yes
Ce215 . Ce217 2_564 3.7440(4) yes
Ce215 . O216 . 2.281(4) yes
Ce215 . O218 . 2.416(4) yes
Ce215 . O219 . 2.225(4) yes
Ce215 . O226 . 2.684(4) yes
Ce215 . O292 . 2.399(4) yes
Ce215 . O310 . 2.576(4) yes
Ce215 . C311 . 2.963(6) yes
Ce215 . O312 . 2.578(4) yes
Ce215 . O320 . 2.315(4) yes
Ce215 . O321 . 2.472(4) yes
Ce217 . O218 2_564 2.457(4) yes
Ce217 . O219 2_564 2.197(4) yes
Ce217 . O220 . 2.182(4) yes
Ce217 . O221 . 2.338(4) yes
Ce217 . O272 . 2.406(5) yes
Ce217 . O282 . 2.331(5) yes
Ce217 . O290 . 2.431(4) yes
Ce217 . O300 . 2.467(4) yes
O221 . Ce222 . 2.338(4) yes
Ce222 . O259 2_564 2.222(4) yes
Ce222 . Ce223 . 3.7269(4) yes
Ce222 . O224 . 2.453(4) yes
Ce222 . O225 . 2.191(4) yes
Ce222 . O251 . 2.459(4) yes
Ce222 . O260 . 2.443(4) yes
Ce222 . O270 . 2.343(5) yes
Ce222 . O280 . 2.367(5) yes
Ce223 . O224 . 2.390(4) yes
Ce223 . O225 . 2.230(4) yes
Ce223 . O226 . 2.616(4) yes
Ce223 . O227 . 2.282(4) yes
Ce223 . O228 . 2.392(4) yes
Ce223 . O238 . 2.282(4) yes
Ce223 . O239 . 2.537(4) yes
Ce223 . C240 . 2.928(6) yes
Ce223 . O241 . 2.613(4) yes
Ce223 . O249 . 2.373(4) yes
O228 . C229 . 1.279(8) yes
C229 . O230 . 1.230(9) yes
C229 . C231 . 1.498(10) yes
C231 . C232 . 1.395(12) yes
C231 . C236 . 1.398(12) yes
C232 . C233 . 1.395(12) yes
C232 . H2321 . 0.950 no
C233 . C234 . 1.421(16) yes
C233 . H2331 . 0.950 no
C234 . C235 . 1.410(18) yes
C234 . C237 . 1.518(14) yes
C235 . C236 . 1.389(14) yes
C235 . H2351 . 0.950 no
C236 . H2361 . 0.950 no
C237 . H2371 . 0.950 no
C237 . H2372 . 0.950 no
C237 . H2373 . 0.950 no
O239 . C240 . 1.305(7) yes
C240 . O241 . 1.248(7) yes
C240 . C242 . 1.474(8) yes
C242 . C243 . 1.398(9) yes
C242 . C247 . 1.378(9) yes
C243 . C244 . 1.385(9) yes
C243 . H2431 . 0.950 no
C244 . C245 . 1.400(10) yes
C244 . H2441 . 0.950 no
C245 . C246 . 1.372(10) yes
C245 . C248 . 1.524(9) yes
C246 . C247 . 1.400(9) yes
C246 . H2461 . 0.950 no
C247 . H2471 . 0.950 no
C248 . H2481 . 0.950 no
C248 . H2482 . 0.950 no
C248 . H2483 . 0.950 no
O249 . C250 . 1.282(7) yes
C250 . O251 . 1.260(7) yes
C250 . C252 . 1.507(8) yes
C252 . C253 . 1.399(9) yes
C252 . C257 . 1.392(9) yes
C253 . C254 . 1.378(9) yes
C253 . H2531 . 0.950 no
C254 . C255 . 1.383(10) yes
C254 . H2541 . 0.950 no
C255 . C256 . 1.398(10) yes
C255 . C258 . 1.499(9) yes
C256 . C257 . 1.359(9) yes
C256 . H2561 . 0.950 no
C257 . H2571 . 0.950 no
C258 . H2581 . 0.950 no
C258 . H2582 . 0.950 no
C258 . H2583 . 0.950 no
O260 . C261 . 1.265(7) yes
C261 . O262 . 1.253(8) yes
C261 . C263 . 1.498(9) yes
C263 . C264 . 1.393(10) yes
C263 . C268 . 1.381(10) yes
C264 . C265 . 1.378(11) yes
C264 . H2641 . 0.950 no
C265 . C266 . 1.393(12) yes
C265 . H2651 . 0.950 no
C266 . C267 . 1.384(12) yes
C266 . C269 . 1.503(11) yes
C267 . C268 . 1.392(10) yes
C267 . H2671 . 0.950 no
C268 . H2681 . 0.950 no
C269 . H2691 . 0.950 no
C269 . H2692 . 0.950 no
C269 . H2693 . 0.950 no
O270 . C271 . 1.225(8) yes
C271 . O272 . 1.238(8) yes
C271 . C273 . 1.513(9) yes
C273 . C274 . 1.331(14) yes
C273 . C278 . 1.360(13) yes
C274 . C275 . 1.408(15) yes
C274 . H2741 . 0.950 no
C275 . C276 . 1.31(3) yes
C275 . H2751 . 0.950 no
C276 . C277 . 1.29(3) yes
C276 . C279 . 1.545(15) yes
C277 . C278 . 1.431(18) yes
C277 . H2771 . 0.950 no
C278 . H2781 . 0.950 no
C279 . H2791 . 0.950 no
C279 . H2792 . 0.950 no
C279 . H2793 . 0.950 no
O280 . C281 . 1.227(8) yes
C281 . O282 . 1.249(8) yes
C281 . C283 . 1.485(9) yes
C283 . C284 . 1.364(11) yes
C283 . C288 . 1.385(11) yes
C284 . C285 . 1.395(12) yes
C284 . H2841 . 0.950 no
C285 . C286 . 1.372(14) yes
C285 . H2851 . 0.950 no
C286 . C287 . 1.330(15) yes
C286 . C289 . 1.502(14) yes
C287 . C288 . 1.370(13) yes
C287 . H2871 . 0.950 no
C288 . H2881 . 0.950 no
C289 . H2891 . 0.950 no
C289 . H2892 . 0.950 no
C289 . H2893 . 0.950 no
O290 . C291 2_564 1.257(7) yes
C291 . O292 . 1.270(7) yes
C291 . C293 . 1.504(8) yes
C293 . C294 . 1.384(10) yes
C293 . C298 . 1.386(8) yes
C294 . C295 . 1.384(10) yes
C294 . H2941 . 0.950 no
C295 . C296 . 1.393(10) yes
C295 . H2951 . 0.950 no
C296 . C297 . 1.385(10) yes
C296 . C299 . 1.502(10) yes
C297 . C298 . 1.390(9) yes
C297 . H2971 . 0.950 no
C298 . H2981 . 0.950 no
C299 . H2991 . 0.950 no
C299 . H2992 . 0.950 no
C299 . H2993 . 0.950 no
O300 . C301 2_564 1.254(8) yes
C301 . O302 . 1.248(8) yes
C301 . C303 . 1.514(8) yes
C303 . C304 . 1.404(11) yes
C303 . C308 . 1.366(11) yes
C304 . C305 . 1.388(11) yes
C304 . H3041 . 0.950 no
C305 . C306 . 1.350(15) yes
C305 . H3051 . 0.950 no
C306 . C307 . 1.365(16) yes
C306 . C309 . 1.532(12) yes
C307 . C308 . 1.378(12) yes
C307 . H3071 . 0.950 no
C308 . H3081 . 0.950 no
C309 . H3091 . 0.950 no
C309 . H3092 . 0.950 no
C309 . H3093 . 0.950 no
O310 . C311 . 1.287(7) yes
C311 . O312 . 1.250(8) yes
C311 . C313 . 1.483(8) yes
C313 . C314 . 1.406(10) yes
C313 . C318 . 1.398(10) yes
C314 . C315 . 1.406(11) yes
C314 . H3141 . 0.950 no
C315 . C316 . 1.388(14) yes
C315 . H3151 . 0.950 no
C316 . C317 . 1.398(13) yes
C316 . C319 . 1.507(12) yes
C317 . C318 . 1.367(10) yes
C317 . H3171 . 0.950 no
C318 . H3181 . 0.950 no
C319 . H3191 . 0.950 no
C319 . H3192 . 0.950 no
C319 . H3193 . 0.950 no
O321 . C322 . 1.296(7) yes
C322 . O323 . 1.256(7) yes
C322 . C324 . 1.488(8) yes
C324 . C325 . 1.393(9) yes
C324 . C330 . 1.391(9) yes
C325 . C326 . 1.391(9) yes
C325 . H3251 . 0.950 no
C326 . C327 . 1.395(10) yes
C326 . H3261 . 0.950 no
C327 . C328 . 1.483(10) yes
C327 . C329 . 1.401(9) yes
C328 . H3281 . 0.950 no
C328 . H3282 . 0.950 no
C328 . H3283 . 0.950 no
C329 . C330 . 1.382(9) yes
C329 . H3291 . 0.950 no
C330 . H3301 . 0.950 no
O331 . C332 . 1.293(8) yes
C332 . O333 . 1.227(9) yes
C332 . C334 . 1.485(10) yes
C334 . C335 . 1.388(11) yes
C334 . C339 . 1.403(11) yes
C335 . C336 . 1.401(10) yes
C335 . H3351 . 0.950 no
C336 . C337 . 1.355(14) yes
C336 . H3361 . 0.950 no
C337 . C338 . 1.431(16) yes
C337 . C340 . 1.530(12) yes
C338 . C339 . 1.390(12) yes
C338 . H3381 . 0.950 no
C339 . H3391 . 0.950 no
C340 . H3401 . 0.950 no
C340 . H3402 . 0.950 no
C340 . H3403 . 0.950 no
O342 . C343 . 1.308(7) yes
C343 . O344 . 1.252(7) yes
C343 . C345 . 1.455(9) yes
C345 . C346 . 1.403(10) yes
C345 . C350 . 1.391(11) yes
C346 . C347 . 1.376(11) yes
C346 . H3461 . 0.950 no
C347 . C348 . 1.375(17) yes
C347 . H3471 . 0.950 no
C348 . C349 . 1.402(17) yes
C348 . C351 . 1.514(14) yes
C349 . C350 . 1.374(11) yes
C349 . H3491 . 0.950 no
C350 . H3501 . 0.950 no
C351 . H3511 . 0.950 no
C351 . H3512 . 0.950 no
C351 . H3513 . 0.950 no
O352 . C353 . 1.292(8) yes
C353 . O354 . 1.252(8) yes
C353 . C355 . 1.493(9) yes
C355 . C356 . 1.385(10) yes
C355 . C360 . 1.386(11) yes
C356 . C357 . 1.393(11) yes
C356 . H3561 . 0.950 no
C357 . C358 . 1.359(14) yes
C357 . H3571 . 0.950 no
C358 . C359 . 1.414(14) yes
C358 . C361 . 1.504(12) yes
C359 . C360 . 1.383(10) yes
C359 . H3591 . 0.950 no
C360 . H3601 . 0.950 no
C361 . H3611 . 0.950 no
C361 . H3612 . 0.950 no
C361 . H3613 . 0.950 no
O362 . C363 . 1.242(7) yes
C363 . O364 2_564 1.269(7) yes
C363 . C365 . 1.505(8) yes
C365 . C366 . 1.385(9) yes
C365 . C371 . 1.399(9) yes
C366 . C367 . 1.370(9) yes
C366 . H3661 . 0.950 no
C367 . C368 . 1.393(10) yes
C367 . H3671 . 0.950 no
C368 . C369 . 1.501(9) yes
C368 . C370 . 1.378(11) yes
C369 . H3691 . 0.950 no
C369 . H3692 . 0.950 no
C369 . H3693 . 0.950 no
C370 . C371 . 1.371(10) yes
C370 . H3701 . 0.950 no
C371 . H3711 . 0.950 no
N373 . C374 . 1.322(8) yes
N373 . C378 . 1.325(8) yes
C374 . C375 . 1.404(9) yes
C374 . H3741 . 0.950 no
C375 . C376 . 1.349(10) yes
C375 . H3751 . 0.950 no
C376 . C377 . 1.369(10) yes
C376 . H3761 . 0.950 no
C377 . C378 . 1.399(9) yes
C377 . H3771 . 0.950 no
C378 . H3781 . 0.950 no
N379 . C380 . 1.312(9) yes
N379 . C384 . 1.321(9) yes
C380 . C381 . 1.406(10) yes
C380 . H3801 . 0.950 no
C381 . C382 . 1.387(13) yes
C381 . H3811 . 0.950 no
C382 . C383 . 1.350(12) yes
C382 . H3821 . 0.950 no
C383 . C384 . 1.412(9) yes
C383 . H3831 . 0.950 no
C384 . H3841 . 0.950 no
N385 . C386 . 1.336(5) yes
N385 . C390 . 1.348(5) yes
C386 . C387 . 1.383(5) yes
C386 . H3861 . 0.950 no
C387 . C388 . 1.366(5) yes
C387 . H3871 . 0.950 no
C388 . C389 . 1.365(5) yes
C388 . H3881 . 0.950 no
C389 . C390 . 1.377(5) yes
C389 . H3891 . 0.950 no
C390 . H3901 . 0.950 no
N391 . C392 . 1.332(5) yes
N391 . C396 . 1.334(5) yes
C392 . C393 . 1.378(5) yes
C392 . H3921 . 0.950 no
C393 . C394 . 1.378(5) yes
C393 . H3931 . 0.950 no
C394 . C395 . 1.371(5) yes
C394 . H3941 . 0.950 no
C395 . C396 . 1.381(5) yes
C395 . H3951 . 0.950 no
C396 . H3961 . 0.950 no
N397 . C398 . 1.330(5) yes
N397 . C402 . 1.333(5) yes
C398 . C399 . 1.373(5) yes
C398 . H3981 . 0.950 no
C399 . C400 . 1.378(5) yes
C399 . H3991 . 0.950 no
C400 . C401 . 1.376(5) yes
C400 . H4001 . 0.950 no
C401 . C402 . 1.372(5) yes
C401 . H4011 . 0.950 no
C402 . H4021 . 0.950 no
N403 . C404 . 1.345(5) yes
N403 . C408 . 1.335(5) yes
C404 . C405 . 1.366(5) yes
C404 . H4041 . 0.950 no
C405 . C406 . 1.376(5) yes
C405 . H4051 . 0.950 no
C406 . C407 . 1.377(5) yes
C406 . H4061 . 0.950 no
C407 . C408 . 1.372(5) yes
C407 . H4071 . 0.950 no
C408 . H4081 . 0.950 no
N409 . C410 . 1.328(5) yes
N409 . C414 . 1.322(5) yes
C410 . C411 . 1.404(5) yes
C410 . H4101 . 0.950 no
C411 . C412 . 1.348(5) yes
C411 . H4111 . 0.950 no
C412 . C413 . 1.352(5) yes
C412 . H4121 . 0.950 no
C413 . C414 . 1.405(5) yes
C413 . H4131 . 0.950 no
C414 . H4141 . 0.950 no
N415 . C416 . 1.329(5) yes
N415 . C420 . 1.338(5) yes
C416 . C417 . 1.372(5) yes
C416 . H4161 . 0.950 no
C417 . C418 . 1.365(5) yes
C417 . H4171 . 0.950 no
C418 . C419 . 1.365(5) yes
C418 . H4181 . 0.950 no
C419 . C420 . 1.367(5) yes
C419 . H4191 . 0.950 no
C420 . H4201 . 0.950 no
N421 . C422 . 1.324(5) yes
N421 . C426 . 1.330(5) yes
C422 . C423 . 1.377(5) yes
C422 . H4221 . 0.950 no
C423 . C424 . 1.405(5) yes
C423 . H4231 . 0.950 no
C424 . C425 . 1.398(5) yes
C424 . H4241 . 0.950 no
C425 . C426 . 1.378(5) yes
C425 . H4251 . 0.950 no
C426 . H4261 . 0.950 no
N427 . C428 . 1.370(5) yes
N427 . C432 . 1.357(5) yes
C428 . C429 . 1.369(5) yes
C428 . H4281 . 0.950 no
C429 . C430 . 1.300(5) yes
C429 . H4291 . 0.950 no
C430 . C431 . 1.316(5) yes
C430 . H4301 . 0.950 no
C431 . C432 . 1.368(5) yes
C431 . H4311 . 0.950 no
C432 . H4321 . 0.950 no
N433 . C434 . 1.308(5) yes
N433 . C438 . 1.308(5) yes
C434 . C435 . 1.355(5) yes
C434 . H4341 . 0.950 no
C435 . C436 . 1.398(5) yes
C435 . H4351 . 0.950 no
C436 . C437 . 1.389(5) yes
C436 . H4361 . 0.950 no
C437 . C438 . 1.360(5) yes
C437 . H4371 . 0.950 no
C438 . H4381 . 0.950 no
N439 . C440 . 1.317(5) yes
N439 . C444 . 1.310(5) yes
C440 . C441 . 1.398(5) yes
C440 . H4401 . 0.950 no
C441 . C442 . 1.363(5) yes
C441 . H4411 . 0.950 no
C442 . C443 . 1.367(5) yes
C442 . H4421 . 0.950 no
C443 . C444 . 1.398(5) yes
C443 . H4431 . 0.950 no
C444 . H4441 . 0.950 no
N445 . C446 . 1.362(5) yes
N445 . C450 . 1.370(5) yes
C446 . C447 . 1.341(5) yes
C446 . H4461 . 0.950 no
C447 . C448 . 1.384(5) yes
C447 . H4471 . 0.950 no
C448 . C449 . 1.388(5) yes
C448 . H4481 . 0.950 no
C449 . C450 . 1.335(5) yes
C449 . H4491 . 0.950 no
C450 . H4501 . 0.950 no
N451 . C452 . 1.356(5) yes
N451 . C456 . 1.378(5) yes
C452 . C453 . 1.348(5) yes
C452 . H4521 . 0.950 no
C453 . C454 . 1.342(5) yes
C453 . H4531 . 0.950 no
C454 . C455 . 1.325(5) yes
C454 . H4541 . 0.950 no
C455 . C456 . 1.346(5) yes
C455 . H4551 . 0.950 no
C456 . H4561 . 0.950 no
N457 . C458 . 1.297(6) yes
N457 . C462 . 1.306(6) yes
C458 . C459 . 1.300(5) yes
C458 . H4581 . 0.950 no
C459 . C460 . 1.387(6) yes
C459 . H4591 . 0.950 no
C460 . C461 . 1.383(6) yes
C460 . H4601 . 0.950 no
C461 . C462 . 1.299(5) yes
C461 . H4611 . 0.950 no
C462 . H4621 . 0.950 no
N463 . C464 . 1.367(6) yes
N463 . C468 . 1.376(6) yes
C464 . C465 . 1.285(5) yes
C464 . H4641 . 0.950 no
C465 . C466 . 1.417(6) yes
C465 . H4651 . 0.950 no
C466 . C467 . 1.419(6) yes
C466 . H4661 . 0.950 no
C467 . C468 . 1.279(6) yes
C467 . H4671 . 0.950 no
C468 . H4681 . 0.950 no
N469 . C470 . 1.233(6) yes
N469 . C474 . 1.241(6) yes
C470 . C471 . 1.312(6) yes
C470 . H4701 . 0.950 no
C471 . C472 . 1.288(6) yes
C471 . H4711 . 0.950 no
C472 . C473 . 1.287(6) yes
C472 . H4721 . 0.950 no
C473 . C474 . 1.310(6) yes
C473 . H4731 . 0.950 no
C474 . H4741 . 0.950 no
N475 . C476 . 1.337(5) yes
N475 . C480 . 1.338(6) yes
C476 . C477 . 1.360(5) yes
C476 . H4761 . 0.950 no
C477 . C478 . 1.333(6) yes
C477 . H4771 . 0.950 no
C478 . C479 . 1.332(6) yes
C478 . H4781 . 0.950 no
C479 . C480 . 1.360(6) yes
C479 . H4791 . 0.950 no
C480 . H4801 . 0.950 no
N481 . C482 . 1.241(6) yes
N481 . C486 . 1.251(6) yes
C482 . C483 . 1.394(6) yes
C482 . H4821 . 0.950 no
C483 . C484 . 1.163(6) yes
C483 . H4831 . 0.950 no
C484 . C485 . 1.137(6) yes
C484 . H4841 . 0.950 no
C485 . C486 . 1.400(6) yes
C485 . H4851 . 0.950 no
C486 . H4861 . 0.950 no
N487 . C488 . 1.385(5) yes
N487 . C492 . 1.384(5) yes
C488 . C489 . 1.356(5) yes
C488 . H4881 . 0.950 no
C489 . C490 . 1.321(5) yes
C489 . H4891 . 0.950 no
C490 . C491 . 1.323(5) yes
C490 . H4901 . 0.950 no
C491 . C492 . 1.357(5) yes
C491 . H4911 . 0.950 no
C492 . H4921 . 0.950 no
N493 . C494 . 1.372(5) yes
N493 . C498 . 1.353(5) yes
C494 . C495 . 1.357(5) yes
C494 . H4941 . 0.950 no
C495 . C496 . 1.328(5) yes
C495 . H4951 . 0.950 no
C496 . C497 . 1.331(5) yes
C496 . H4961 . 0.950 no
C497 . C498 . 1.364(5) yes
C497 . H4971 . 0.950 no
C498 . H4981 . 0.950 no
N499 . C500 . 1.387(5) yes
N499 . C504 . 1.386(5) yes
C500 . C501 . 1.345(5) yes
C500 . H5001 . 0.950 no
C501 . C502 . 1.314(5) yes
C501 . H5011 . 0.950 no
C502 . C503 . 1.313(5) yes
C502 . H5021 . 0.950 no
C503 . C504 . 1.344(5) yes
C503 . H5031 . 0.950 no
C504 . H5041 . 0.950 no
C505 . N506 . 1.239(6) yes
C505 . C510 . 1.265(6) yes
C505 . H5051 . 0.950 no
N506 . C507 . 1.237(6) yes
C507 . C508 . 1.270(6) yes
C507 . H5071 . 0.950 no
C508 . C509 . 1.539(6) yes
C508 . H5081 . 0.950 no
C509 . C510 . 1.546(6) yes
C509 . H5091 . 0.950 no
C510 . H5101 . 0.950 no

loop_
_geom_hbond_atom_site_label_D
_geom_hbond_site_symmetry_D
_geom_hbond_atom_site_label_H
_geom_hbond_site_symmetry_H
_geom_hbond_atom_site_label_A
_geom_hbond_site_symmetry_A
_geom_hbond_angle_DHA
_geom_hbond_distance_DH
_geom_hbond_distance_HA
_geom_hbond_distance_DA
_geom_hbond_publ_flag
C32 . H321 . O89 . 176 0.95 2.40 3.347(12) yes
C64 . H641 . C179 1_455 164 0.95 2.55 3.472(12) yes
C64 . H642 . C500 2_575 157 0.95 2.54 3.430(12) yes
C64 . H642 . C501 2_575 155 0.95 2.48 3.364(12) yes
C133 . H1331 . O59 . 157 0.95 2.56 3.454(12) yes
C143 . H1431 . O49 . 176 0.95 2.51 3.453(12) yes
C156 . H1561 . C351 1_656 143 0.95 2.57 3.384(12) yes
C164 . H1641 . O170 . 145 0.95 2.56 3.378(12) yes
C175 . H1751 . N439 2_675 161 0.95 2.50 3.414(12) yes
C179 . H1793 . C64 1_655 155 0.95 2.59 3.472(12) yes
C188 . H1881 . O40 . 122 0.95 2.48 3.092(12) yes
C192 . H1921 . O160 . 128 0.95 2.51 3.189(12) yes
C206 . H2061 . O262 . 157 0.95 2.51 3.409(12) yes
C232 . H2321 . O249 . 150 0.95 2.57 3.430(12) yes
C243 . H2431 . O364 . 154 0.95 2.60 3.475(12) yes
C330 . H3301 . O292 . 165 0.95 2.42 3.353(12) yes
C335 . H3351 . O302 . 173 0.95 2.41 3.354(12) yes
C374 . H3741 . O202 2_564 134 0.95 2.56 3.295(12) yes
C378 . H3781 . O219 . 122 0.95 2.41 3.018(12) yes
C380 . H3801 . O239 . 141 0.95 2.46 3.258(12) yes
C384 . H3841 . O220 . 124 0.95 2.36 2.999(12) yes
C384 . H3841 . O302 2_564 167 0.95 2.57 3.501(12) yes
C386 . H3861 . O149 . 146 0.95 2.55 3.379(12) yes
C390 . H3901 . O87 . 124 0.95 2.56 3.193(12) yes
C398 . H3981 . O47 . 129 0.95 2.48 3.161(12) yes
C402 . H4021 . O118 . 151 0.95 2.51 3.376(12) yes
C404 . H4041 . O300 1_655 126 0.95 2.57 3.228(12) yes
C408 . H4081 . O310 2_664 146 0.95 2.51 3.341(12) yes
C426 . H4261 . O352 2_575 150 0.95 2.46 3.321(12) yes
C446 . H4461 . O323 1_556 175 0.95 2.51 3.459(12) yes
C448 . H4481 . N415 2_676 146 0.95 2.52 3.347(12) yes
C482 . H4821 . C36 . 163 0.95 2.50 3.424(12) yes
C483 . H4831 . C104 2_665 143 0.95 2.60 3.405(12) yes
C508 . H5081 . C490 . 149 0.95 2.45 3.305(12) yes

loop_
_platon_squeeze_void_nr
_platon_squeeze_void_average_x
_platon_squeeze_void_average_y
_platon_squeeze_void_average_z
_platon_squeeze_void_volume
_platon_squeeze_void_count_electrons
_platon_squeeze_void_content
1 0.007 0.069 0.136 54 3 ' -'
2 0.000 0.500 0.000 635 191 ' 4.5(C5H5N)'
3 -0.007 0.931 0.864 54 3 ' -'
4 0.090 0.159 0.808 13 0 '- '
5 0.120 0.019 0.511 32 2 ' -'
6 0.203 0.390 0.863 12 0 '- '
7 0.500 0.000 0.500 196 51 '1(C5H5N) '
8 0.420 0.418 0.764 13 0 '- '
9 0.579 0.582 0.236 13 0 ' -'
10 0.797 0.610 0.137 12 0 '- '
11 0.880 0.981 0.489 32 2 ' -'
12 0.910 0.841 0.192 13 0 '- '
